data_7226971
loop_
_publ_author_name
'Le\'sniewska, Barbara'
'Coleman, Anthony W.'
'Tauran, Yannick'
'Perret, Florent'
'Suwi\'nska, Kinga'

_publ_section_title
;
 Pseudopolymorphs -- a variety of self-organization of
 para-sulphonato-calix[8]arene and phenanthroline in the solid state
;
_journal_issue 46
_journal_name_full CrystEngComm
_journal_page_first 8858
_journal_paper_doi 10.1039/C6CE01753C
_journal_volume 18
_journal_year 2016
_chemical_formula_moiety 'C56 H36 O32 S8 11,5-, 11,5(C12 H9 N2 +), 24H2 O'
_chemical_formula_sum 'C388 H375 N46 O112 S16'
_chemical_formula_weight 7987.31
_chemical_name_systematic
;
 ?
;
_space_group_IT_number 2
_symmetry_cell_setting triclinic
_symmetry_space_group_name_Hall '-P 1'
_symmetry_space_group_name_H-M 'P -1'
_atom_sites_solution_hydrogens geom
_atom_sites_solution_primary direct
_atom_sites_solution_secondary difmap
_audit_creation_method SHELXL-97
_audit_update_record
;
2015-11-19 deposited with the CCDC.
2016-10-31 downloaded from the CCDC.
;
_cell_angle_alpha 97.318(3)
_cell_angle_beta 99.924(2)
_cell_angle_gamma 95.529(3)
_cell_formula_units_Z 1
_cell_length_a 14.8749(4)
_cell_length_b 20.9698(8)
_cell_length_c 30.2225(9)
_cell_measurement_reflns_used 17165
_cell_measurement_temperature 100(2)
_cell_measurement_theta_max 71.3157
_cell_measurement_theta_min 3.4185
_cell_volume 9142.6(5)
_computing_structure_refinement 'SHELXL-97 (Sheldrick, 2008)'
_diffrn_ambient_temperature 100(2)
_diffrn_detector_area_resol_mean 16.2974
_diffrn_measured_fraction_theta_full 0.974
_diffrn_measured_fraction_theta_max 0.974
_diffrn_measurement_device_type 'SuperNova, Dual, Cu at zero, Eos'
_diffrn_radiation_monochromator mirror
_diffrn_radiation_source 'SuperNova (Cu) X-ray Source'
_diffrn_radiation_type 'Cu K\a'
_diffrn_radiation_wavelength 1.5418
_diffrn_reflns_av_R_equivalents 0.0340
_diffrn_reflns_av_sigmaI/netI 0.0466
_diffrn_reflns_limit_h_max 17
_diffrn_reflns_limit_h_min -18
_diffrn_reflns_limit_k_max 25
_diffrn_reflns_limit_k_min -16
_diffrn_reflns_limit_l_max 36
_diffrn_reflns_limit_l_min -36
_diffrn_reflns_number 67527
_diffrn_reflns_theta_full 71.38
_diffrn_reflns_theta_max 71.38
_diffrn_reflns_theta_min 3.42
_exptl_absorpt_coefficient_mu 1.712
_exptl_absorpt_correction_T_max 0.6747
_exptl_absorpt_correction_T_min 0.5481
_exptl_absorpt_correction_type multi-scan
_exptl_crystal_colour colourless
_exptl_crystal_density_diffrn 1.450
_exptl_crystal_density_method 'not measured'
_exptl_crystal_description block
_exptl_crystal_F_000 4177.0
_exptl_crystal_size_max 0.40
_exptl_crystal_size_mid 0.30
_exptl_crystal_size_min 0.25
_refine_diff_density_max 0.796
_refine_diff_density_min -0.783
_refine_diff_density_rms 0.078
_refine_ls_extinction_method none
_refine_ls_goodness_of_fit_ref 0.946
_refine_ls_hydrogen_treatment mixed
_refine_ls_matrix_type full
_refine_ls_number_parameters 3170
_refine_ls_number_reflns 34692
_refine_ls_number_restraints 1074
_refine_ls_restrained_S_all 0.945
_refine_ls_R_factor_all 0.0978
_refine_ls_R_factor_gt 0.0778
_refine_ls_shift/su_max 0.001
_refine_ls_shift/su_mean 0.000
_refine_ls_structure_factor_coef Fsqd
_refine_ls_weighting_details 'calc w=1/[\s^2^(Fo^2^)+(0.1648P)^2^+20.0671P] where P=(Fo^2^+2Fc^2^)/3'
_refine_ls_weighting_scheme calc
_refine_ls_wR_factor_gt 0.2460
_refine_ls_wR_factor_ref 0.2607
_reflns_number_gt 26688
_reflns_number_total 34692
_reflns_threshold_expression >2\s(I)
_cod_data_source_file c6ce01753c2.cif
_cod_data_source_block s4a12_pen
_cod_depositor_comments 'Adding full bibliography for 7226969--7226971.cif.'
_cod_original_cell_volume 9142.7(5)
_cod_database_code 7226971

loop_
_symmetry_equiv_pos_as_xyz
'x, y, z'
'-x, -y, -z'

loop_
_atom_site_label
_atom_site_type_symbol
_atom_site_fract_x
_atom_site_fract_y
_atom_site_fract_z
_atom_site_U_iso_or_equiv
_atom_site_adp_type
_atom_site_occupancy
_atom_site_symmetry_multiplicity
_atom_site_calc_flag
_atom_site_refinement_flags
_atom_site_disorder_assembly
_atom_site_disorder_group
C1A C 0.2815(2) 0.14409(18) 0.08587(12) 0.0271(7) Uani 1 1 d . . .
C1B C 0.2014(3) -0.04268(18) 0.14032(12) 0.0271(7) Uani 1 1 d . . .
C1C C 0.4761(3) -0.02318(19) 0.23582(12) 0.0283(8) Uani 1 1 d . . .
C1D C 0.6193(2) 0.16702(18) 0.31073(12) 0.0258(7) Uani 1 1 d . . .
C1E C 0.7128(2) 0.35842(17) 0.41832(12) 0.0255(7) Uani 1 1 d . . .
C1F C 0.7798(2) 0.54607(17) 0.36390(12) 0.0264(7) Uani 1 1 d . . .
C1G C 0.4960(3) 0.52637(18) 0.26979(12) 0.0291(8) Uani 1 1 d . . .
C1H C 0.3599(3) 0.33410(19) 0.19605(13) 0.0316(8) Uani 1 1 d . . .
C2A C 0.2374(3) 0.13805(18) 0.04111(13) 0.0285(8) Uani 1 1 d . . .
H2A H 0.2594 0.1654 0.0215 0.034 Uiso 1 1 calc R . .
C2B C 0.1919(3) -0.1039(2) 0.11435(13) 0.0318(8) Uani 1 1 d . . .
H2B H 0.1490 -0.1135 0.0865 0.038 Uiso 1 1 calc R . .
C2C C 0.5455(3) -0.0554(2) 0.22030(12) 0.0326(8) Uani 1 1 d . B .
H2C H 0.5365 -0.1012 0.2125 0.039 Uiso 1 1 calc R . .
C2D C 0.6432(2) 0.12002(18) 0.33774(12) 0.0260(7) Uani 1 1 d . . .
H2D H 0.6442 0.0769 0.3239 0.031 Uiso 1 1 calc R . .
C2E C 0.7621(2) 0.36251(17) 0.46195(12) 0.0259(7) Uani 1 1 d . . .
H2E H 0.7430 0.3344 0.4818 0.031 Uiso 1 1 calc R . .
C2F C 0.7874(3) 0.60614(17) 0.39082(12) 0.0268(7) Uani 1 1 d . . .
H2F H 0.8321 0.6158 0.4180 0.032 Uiso 1 1 calc R . .
C2G C 0.4233(3) 0.55788(18) 0.28032(13) 0.0313(8) Uani 1 1 d . C .
H2G H 0.4307 0.6038 0.2863 0.038 Uiso 1 1 calc R . .
C2H C 0.3311(3) 0.3795(2) 0.16905(13) 0.0323(8) Uani 1 1 d . . .
H2H H 0.3263 0.4220 0.1828 0.039 Uiso 1 1 calc R . .
C3A C 0.1611(3) 0.09219(19) 0.02456(12) 0.0279(7) Uani 1 1 d . . .
C3B C 0.2452(3) -0.1506(2) 0.12911(13) 0.0331(8) Uani 1 1 d . A .
C3C C 0.6266(3) -0.0212(2) 0.21627(12) 0.0364(9) Uani 1 1 d . . .
C3D C 0.6658(2) 0.13537(17) 0.38465(12) 0.0243(7) Uani 1 1 d . . .
C3E C 0.8397(3) 0.40785(17) 0.47694(13) 0.0275(7) Uani 1 1 d . . .
C3F C 0.7302(3) 0.65235(18) 0.37845(12) 0.0278(7) Uani 1 1 d . . .
C3G C 0.3395(3) 0.5235(2) 0.28230(13) 0.0337(8) Uani 1 1 d . . .
C3H C 0.3090(3) 0.3638(2) 0.12216(13) 0.0318(8) Uani 1 1 d . D .
C4A C 0.1305(3) 0.05116(18) 0.05280(12) 0.0280(7) Uani 1 1 d . . .
H4A H 0.0788 0.0196 0.0411 0.034 Uiso 1 1 calc R . .
C4B C 0.3087(3) -0.13734(19) 0.16975(13) 0.0308(8) Uani 1 1 d . . .
H4B H 0.3451 -0.1696 0.1793 0.037 Uiso 1 1 calc R . .
C4C C 0.6424(3) 0.0461(2) 0.22820(12) 0.0321(8) Uani 1 1 d . B .
H4C H 0.6992 0.0691 0.2258 0.039 Uiso 1 1 calc R . .
C4D C 0.6610(2) 0.19827(17) 0.40535(12) 0.0240(7) Uani 1 1 d . . .
H4D H 0.6746 0.2084 0.4375 0.029 Uiso 1 1 calc R . .
C4E C 0.8656(2) 0.45070(17) 0.44840(13) 0.0267(7) Uani 1 1 d . . .
H4E H 0.9175 0.4824 0.4592 0.032 Uiso 1 1 calc R . .
C4F C 0.6649(3) 0.63855(17) 0.33844(12) 0.0261(7) Uani 1 1 d . . .
H4F H 0.6262 0.6702 0.3301 0.031 Uiso 1 1 calc R . .
C4G C 0.3282(3) 0.4561(2) 0.27301(14) 0.0371(9) Uani 1 1 d . C .
H4G H 0.2710 0.4326 0.2742 0.044 Uiso 1 1 calc R . .
C4H C 0.3198(3) 0.3030(2) 0.10123(13) 0.0322(8) Uani 1 1 d . . .
H4H H 0.3066 0.2931 0.0690 0.039 Uiso 1 1 calc R . .
C5A C 0.1734(2) 0.05515(18) 0.09773(12) 0.0268(7) Uani 1 1 d . . .
C5B C 0.3190(2) -0.07674(18) 0.19636(12) 0.0276(7) Uani 1 1 d . . .
C5C C 0.5750(3) 0.0793(2) 0.24354(12) 0.0296(8) Uani 1 1 d . . .
C5D C 0.6367(2) 0.24592(17) 0.37931(12) 0.0248(7) Uani 1 1 d . . .
C5E C 0.8173(2) 0.44810(17) 0.40472(13) 0.0260(7) Uani 1 1 d . . .
C5F C 0.6554(3) 0.57932(17) 0.31051(12) 0.0257(7) Uani 1 1 d . . .
C5G C 0.3991(3) 0.42315(19) 0.26212(13) 0.0335(8) Uani 1 1 d . . .
C5H C 0.3502(2) 0.25620(19) 0.12748(13) 0.0295(8) Uani 1 1 d . . .
C6A C 0.2483(2) 0.10370(18) 0.11488(12) 0.0263(7) Uani 1 1 d . . .
C6B C 0.2657(2) -0.02902(18) 0.18152(12) 0.0258(7) Uani 1 1 d . . .
C6C C 0.4913(2) 0.04459(18) 0.24616(11) 0.0254(7) Uani 1 1 d . B .
C6D C 0.6193(2) 0.23041(17) 0.33186(12) 0.0256(7) Uani 1 1 d . . .
C6E C 0.7414(2) 0.39973(17) 0.38889(12) 0.0249(7) Uani 1 1 d . . .
C6F C 0.7133(2) 0.53239(17) 0.32332(12) 0.0259(7) Uani 1 1 d . . .
C6G C 0.4835(3) 0.45819(19) 0.26094(12) 0.0312(8) Uani 1 1 d . C .
C6H C 0.3648(3) 0.27098(18) 0.17448(13) 0.0297(8) Uani 1 1 d . . .
C7A C 0.1383(2) 0.00725(18) 0.12667(12) 0.0269(7) Uani 1 1 d . . .
H7A1 H 0.1263 0.0321 0.1547 0.032 Uiso 1 1 calc R . .
H7A2 H 0.0789 -0.0161 0.1098 0.032 Uiso 1 1 calc R . .
C7B C 0.3874(3) -0.06150(18) 0.24025(12) 0.0288(8) Uani 1 1 d . . .
H7B1 H 0.4014 -0.1026 0.2513 0.035 Uiso 1 1 calc R . .
H7B2 H 0.3596 -0.0366 0.2633 0.035 Uiso 1 1 calc R . .
C7C C 0.5926(3) 0.15148(19) 0.25925(12) 0.0310(8) Uani 1 1 d . B .
H7C1 H 0.5366 0.1714 0.2488 0.037 Uiso 1 1 calc R . .
H7C2 H 0.6426 0.1705 0.2454 0.037 Uiso 1 1 calc R . .
C7D C 0.6248(2) 0.31187(18) 0.40291(13) 0.0270(7) Uani 1 1 d . . .
H7D1 H 0.5968 0.3058 0.4298 0.032 Uiso 1 1 calc R . .
H7D2 H 0.5811 0.3320 0.3820 0.032 Uiso 1 1 calc R . .
C7E C 0.8466(2) 0.49710(18) 0.37516(13) 0.0279(7) Uani 1 1 d . . .
H7E1 H 0.8562 0.4731 0.3463 0.034 Uiso 1 1 calc R . .
H7E2 H 0.9065 0.5212 0.3908 0.034 Uiso 1 1 calc R . .
C7F C 0.5857(3) 0.56521(18) 0.26677(12) 0.0293(8) Uani 1 1 d . . .
H7F1 H 0.6135 0.5412 0.2433 0.035 Uiso 1 1 calc R . .
H7F2 H 0.5720 0.6068 0.2566 0.035 Uiso 1 1 calc R . .
C7G C 0.3846(3) 0.3506(2) 0.24748(13) 0.0369(9) Uani 1 1 d . C .
H7G1 H 0.3346 0.3310 0.2611 0.044 Uiso 1 1 calc R . .
H7G2 H 0.4413 0.3320 0.2587 0.044 Uiso 1 1 calc R . .
C7H C 0.3675(3) 0.19170(19) 0.10354(13) 0.0302(8) Uani 1 1 d . . .
H7H1 H 0.3978 0.1997 0.0777 0.036 Uiso 1 1 calc R . .
H7H2 H 0.4104 0.1718 0.1249 0.036 Uiso 1 1 calc R . .
S1A S 0.10577(6) 0.08587(5) -0.03269(3) 0.0306(2) Uani 1 1 d . . .
O1A O 0.0174(2) 0.11041(18) -0.03238(11) 0.0482(8) Uani 1 1 d . . .
O2A O 0.1653(2) 0.12320(15) -0.05544(9) 0.0387(7) Uani 1 1 d . . .
O3A O 0.0914(2) 0.01694(15) -0.05090(9) 0.0412(7) Uani 1 1 d . . .
O4A O 0.29189(18) 0.11294(12) 0.15872(8) 0.0290(5) Uani 1 1 d . . .
S1B S 0.22986(8) -0.23101(5) 0.09998(4) 0.0434(3) Uani 1 1 d . . .
O1B1 O 0.1963(6) -0.2233(4) 0.0500(3) 0.053(3) Uani 0.57(2) 1 d P A 1
O2B1 O 0.1644(10) -0.2656(4) 0.1175(5) 0.068(4) Uani 0.57(2) 1 d P A 1
O3B1 O 0.3185(8) -0.2524(8) 0.1011(6) 0.049(3) Uani 0.57(2) 1 d P A 1
O1B2 O 0.1506(11) -0.2401(5) 0.0663(4) 0.058(5) Uani 0.43(2) 1 d P A 2
O2B2 O 0.2100(9) -0.2747(4) 0.1367(4) 0.041(3) Uani 0.43(2) 1 d P A 2
O3B2 O 0.3160(17) -0.2438(12) 0.0917(10) 0.082(8) Uani 0.43(2) 1 d P A 2
O4B O 0.27473(18) 0.02940(12) 0.20680(8) 0.0266(5) Uani 1 1 d . . .
H4B1 H 0.3143 0.0305 0.2304 0.040 Uiso 1 1 calc R . .
S1C1 S 0.7103(6) -0.0733(9) 0.2000(3) 0.0334(16) Uani 0.50(4) 1 d P B 1
O1C1 O 0.6682(10) -0.1400(10) 0.1879(5) 0.043(3) Uani 0.50(4) 1 d PU B 1
O2C1 O 0.7360(7) -0.0462(12) 0.1607(3) 0.036(3) Uani 0.50(4) 1 d P B 1
O3C1 O 0.7876(17) -0.0634(15) 0.2381(7) 0.053(6) Uani 0.50(4) 1 d P B 1
S1C2 S 0.7191(7) -0.0528(8) 0.1971(3) 0.0307(17) Uani 0.50(4) 1 d P B 2
O1C2 O 0.6836(11) -0.1207(9) 0.1811(6) 0.040(3) Uani 0.50(4) 1 d PU B 2
O2C2 O 0.7443(8) -0.0169(12) 0.1610(3) 0.042(3) Uani 0.50(4) 1 d PU B 2
O3C2 O 0.7902(19) -0.0426(9) 0.2371(8) 0.044(4) Uani 0.50(4) 1 d PU B 2
O4C O 0.42513(18) 0.07833(13) 0.25996(8) 0.0290(5) Uani 1 1 d . . .
S1D S 0.70561(6) 0.07837(4) 0.41951(3) 0.02656(19) Uani 1 1 d . . .
O1D O 0.68612(19) 0.01547(12) 0.39031(9) 0.0298(6) Uani 1 1 d . . .
O2D O 0.6557(2) 0.08160(14) 0.45667(9) 0.0354(6) Uani 1 1 d . . .
O3D O 0.80385(19) 0.09879(14) 0.43404(9) 0.0342(6) Uani 1 1 d . . .
O4D O 0.5981(2) 0.27574(13) 0.30418(9) 0.0332(6) Uani 1 1 d . . .
H4D1 H 0.6244 0.3123 0.3170 0.050 Uiso 1 1 calc R . .
S1E S 0.90081(6) 0.41374(4) 0.53310(3) 0.0286(2) Uani 1 1 d . . .
O1E O 0.84350(19) 0.37745(14) 0.55781(9) 0.0354(6) Uani 1 1 d . . .
O2E O 0.98791(19) 0.38719(14) 0.53083(10) 0.0387(7) Uani 1 1 d . . .
O3E O 0.91863(19) 0.48259(13) 0.55117(9) 0.0325(6) Uani 1 1 d . . .
O4E O 0.69315(18) 0.39138(12) 0.34609(9) 0.0288(5) Uani 1 1 d . . .
S1F S 0.74685(6) 0.73196(4) 0.40797(3) 0.0286(2) Uani 1 1 d . . .
O1F O 0.7957(2) 0.72901(13) 0.45384(9) 0.0355(6) Uani 1 1 d . . .
O2F O 0.8012(2) 0.77034(14) 0.38313(11) 0.0405(7) Uani 1 1 d . . .
O3F O 0.65597(19) 0.75220(13) 0.40797(9) 0.0339(6) Uani 1 1 d . . .
O4F O 0.70623(18) 0.47492(12) 0.29712(9) 0.0285(5) Uani 1 1 d . . .
H4F1 H 0.6644 0.4731 0.2743 0.043 Uiso 1 1 calc R . .
S1G S 0.2424(2) 0.56790(15) 0.28839(13) 0.0287(6) Uani 0.732(9) 1 d P C 1
O1G O 0.2769(5) 0.6218(3) 0.3251(2) 0.0324(12) Uani 0.732(9) 1 d P C 1
O2G O 0.2165(3) 0.5922(2) 0.24540(14) 0.0411(13) Uani 0.732(9) 1 d P C 1
O3G O 0.1715(3) 0.5225(2) 0.29759(15) 0.0383(13) Uani 0.732(9) 1 d P C 1
S1G2 S 0.2538(9) 0.5529(8) 0.2965(5) 0.065(4) Uani 0.268(9) 1 d P C 2
O1G2 O 0.281(2) 0.6189(15) 0.3100(9) 0.073(9) Uani 0.268(9) 1 d PU C 2
O2G2 O 0.1844(10) 0.5392(11) 0.2537(6) 0.077(7) Uani 0.268(9) 1 d P C 2
O3G2 O 0.2181(11) 0.5181(9) 0.3313(6) 0.071(5) Uani 0.268(9) 1 d P C 2
O4G O 0.5515(2) 0.42482(13) 0.24944(10) 0.0355(6) Uani 1 1 d . . .
S1H S 0.26517(8) 0.42252(6) 0.08989(4) 0.0448(3) Uani 1 1 d . . .
O1H1 O 0.3287(12) 0.4838(8) 0.1072(5) 0.058(3) Uani 0.63(3) 1 d P D 1
O2H1 O 0.2671(8) 0.4030(5) 0.0436(3) 0.038(2) Uani 0.63(3) 1 d P D 1
O3H1 O 0.1754(6) 0.4333(8) 0.1007(4) 0.060(4) Uani 0.63(3) 1 d P D 1
O1H2 O 0.2985(15) 0.4826(12) 0.1130(9) 0.046(4) Uani 0.37(3) 1 d PU D 2
O2H2 O 0.3019(18) 0.4017(11) 0.0469(8) 0.065(5) Uani 0.37(3) 1 d PU D 2
O3H2 O 0.1643(7) 0.3995(8) 0.0804(7) 0.048(4) Uani 0.37(3) 1 d P D 2
O4H O 0.3880(2) 0.22628(14) 0.20241(10) 0.0387(7) Uani 1 1 d . . .
H4H1 H 0.3639 0.1892 0.1895 0.058 Uiso 1 1 calc R . .
N1X N 0.4669(2) 0.37236(16) 0.51788(11) 0.0335(7) Uani 1 1 d D . .
H1XN H 0.4149 0.3601 0.4985 0.040 Uiso 1 1 calc R . .
C1X C 0.4782(3) 0.3503(2) 0.55779(14) 0.0380(9) Uani 1 1 d D . .
H1X H 0.4304 0.3222 0.5650 0.046 Uiso 1 1 calc R . .
C2X C 0.5602(3) 0.3686(2) 0.58888(15) 0.0400(10) Uani 1 1 d D . .
H2X H 0.5690 0.3522 0.6170 0.048 Uiso 1 1 calc R . .
C3X C 0.6278(3) 0.4099(2) 0.57894(14) 0.0380(9) Uani 1 1 d D . .
H3X H 0.6836 0.4224 0.6002 0.046 Uiso 1 1 calc R . .
C4X C 0.6150(3) 0.43438(19) 0.53735(13) 0.0323(8) Uani 1 1 d D . .
C5X C 0.5322(3) 0.41270(18) 0.50602(13) 0.0287(8) Uani 1 1 d D . .
N2X N 0.4393(2) 0.40804(16) 0.43256(11) 0.0308(7) Uani 1 1 d D . .
C6X C 0.4268(3) 0.4278(2) 0.39213(13) 0.0341(8) Uani 1 1 d D . .
H6X H 0.3720 0.4109 0.3711 0.041 Uiso 1 1 calc R . .
C7X C 0.4893(3) 0.4717(2) 0.37891(14) 0.0361(9) Uani 1 1 d D . .
H7X H 0.4767 0.4846 0.3497 0.043 Uiso 1 1 calc R . .
C8X C 0.5692(3) 0.49627(19) 0.40841(13) 0.0330(8) Uani 1 1 d D . .
H8X H 0.6131 0.5257 0.3996 0.040 Uiso 1 1 calc R . .
C9X C 0.5857(3) 0.47758(18) 0.45197(13) 0.0299(8) Uani 1 1 d D . .
C10X C 0.5176(2) 0.43284(17) 0.46212(12) 0.0268(7) Uani 1 1 d D . .
C11X C 0.6809(3) 0.48038(19) 0.52573(14) 0.0334(8) Uani 1 1 d D . .
H11X H 0.7356 0.4965 0.5471 0.040 Uiso 1 1 calc R . .
C12X C 0.6669(3) 0.5015(2) 0.48502(14) 0.0340(8) Uani 1 1 d D . .
H12X H 0.7115 0.5325 0.4782 0.041 Uiso 1 1 calc R . .
N1Q N 0.8598(2) 0.25472(17) 0.22571(12) 0.0354(7) Uani 1 1 d . . .
C1Q C 0.8261(3) 0.2781(2) 0.26156(15) 0.0357(9) Uani 1 1 d . . .
H1Q H 0.7725 0.2549 0.2676 0.043 Uiso 1 1 calc R . .
C2Q C 0.8649(3) 0.3350(2) 0.29094(15) 0.0376(9) Uani 1 1 d . . .
H2Q H 0.8385 0.3494 0.3163 0.045 Uiso 1 1 calc R . .
C3Q C 0.9415(3) 0.3696(2) 0.28258(15) 0.0381(9) Uani 1 1 d . . .
H3Q H 0.9690 0.4082 0.3021 0.046 Uiso 1 1 calc R . .
C4Q C 0.9790(3) 0.34697(19) 0.24446(14) 0.0328(8) Uani 1 1 d . . .
C5Q C 0.9348(3) 0.2891(2) 0.21720(13) 0.0320(8) Uani 1 1 d . . .
N2Q N 0.9332(3) 0.2072(2) 0.15328(13) 0.0507(10) Uani 1 1 d . . .
H2QN H 0.8827 0.1875 0.1592 0.061 Uiso 1 1 calc R . .
C6Q C 0.9698(4) 0.1815(4) 0.11923(19) 0.074(2) Uani 1 1 d . . .
H6Q H 0.9406 0.1418 0.1017 0.089 Uiso 1 1 calc R . .
C7Q C 1.0496(5) 0.2109(4) 0.10833(19) 0.079(2) Uani 1 1 d . . .
H7Q H 1.0755 0.1907 0.0844 0.095 Uiso 1 1 calc R . .
C8Q C 1.0901(4) 0.2694(3) 0.13282(19) 0.0640(16) Uani 1 1 d . . .
H8Q H 1.1432 0.2908 0.1250 0.077 Uiso 1 1 calc R . .
C9Q C 1.0533(3) 0.2978(3) 0.16937(16) 0.0445(10) Uani 1 1 d . . .
C10Q C 0.9734(3) 0.2641(2) 0.17909(14) 0.0376(9) Uani 1 1 d . . .
C11Q C 1.0577(3) 0.3812(2) 0.23316(18) 0.0453(11) Uani 1 1 d . . .
H11Q H 1.0855 0.4210 0.2511 0.054 Uiso 1 1 calc R . .
C12Q C 1.0932(3) 0.3571(2) 0.19674(18) 0.0471(11) Uani 1 1 d . . .
H12Q H 1.1454 0.3805 0.1896 0.056 Uiso 1 1 calc R . .
N1Z N 0.6950(4) 0.2647(3) 0.1265(2) 0.0422(13) Uani 0.687(5) 1 d PDU E 1
C1Z C 0.6325(6) 0.2536(5) 0.1526(3) 0.0554(19) Uani 0.687(5) 1 d PDU E 1
H1Z H 0.5917 0.2145 0.1446 0.066 Uiso 0.687(5) 1 calc PR E 1
C2Z C 0.6238(5) 0.2963(4) 0.1909(3) 0.0561(18) Uani 0.687(5) 1 d PDU E 1
H2Z H 0.5782 0.2859 0.2082 0.067 Uiso 0.687(5) 1 calc PR E 1
C3Z C 0.6810(5) 0.3522(4) 0.2030(3) 0.0552(17) Uani 0.687(5) 1 d PDU E 1
H3Z H 0.6763 0.3811 0.2292 0.066 Uiso 0.687(5) 1 calc PR E 1
C4Z C 0.7463(6) 0.3673(4) 0.1774(3) 0.0430(16) Uani 0.687(5) 1 d PDU E 1
C5Z C 0.7514(4) 0.3212(3) 0.1394(2) 0.0330(13) Uani 0.687(5) 1 d PDU E 1
N2Z N 0.8317(4) 0.2906(3) 0.07968(17) 0.0422(13) Uani 0.687(5) 1 d PDU E 1
H2ZN H 0.7943 0.2542 0.0739 0.051 Uiso 0.687(5) 1 calc PR E 1
C6Z C 0.8948(5) 0.2990(4) 0.0547(2) 0.0513(16) Uani 0.687(5) 1 d PDU E 1
H6Z H 0.8991 0.2660 0.0308 0.062 Uiso 0.687(5) 1 calc PR E 1
C7Z C 0.9529(5) 0.3534(4) 0.0627(3) 0.0531(17) Uani 0.687(5) 1 d PDU E 1
H7Z H 0.9978 0.3581 0.0441 0.064 Uiso 0.687(5) 1 calc PR E 1
C8Z C 0.9506(5) 0.4032(4) 0.0967(3) 0.0497(17) Uani 0.687(5) 1 d PDU E 1
H8Z H 0.9929 0.4415 0.1019 0.060 Uiso 0.687(5) 1 calc PR E 1
C9Z C 0.8804(5) 0.3944(3) 0.1246(2) 0.0422(14) Uani 0.687(5) 1 d PDU E 1
C10Z C 0.8227(4) 0.3363(3) 0.1139(2) 0.0343(12) Uani 0.687(5) 1 d PDU E 1
C11Z C 0.8088(6) 0.4268(4) 0.1876(3) 0.0532(18) Uani 0.687(5) 1 d PDU E 1
H11Z H 0.8057 0.4570 0.2134 0.064 Uiso 0.687(5) 1 calc PR E 1
C12Z C 0.8717(6) 0.4408(4) 0.1615(3) 0.0541(19) Uani 0.687(5) 1 d PDU E 1
H12Z H 0.9095 0.4813 0.1680 0.065 Uiso 0.687(5) 1 calc PR E 1
N1L N 0.7321(5) 0.2822(3) 0.1072(3) 0.060(3) Uani 0.313(5) 1 d PGDU E 2
H1LN H 0.7575 0.2687 0.0840 0.073 Uiso 0.313(5) 1 calc PR E 2
C1L C 0.6573(6) 0.2447(3) 0.1166(3) 0.066(4) Uani 0.313(5) 1 d PGDU E 2
H1L H 0.6336 0.2045 0.0980 0.079 Uiso 0.313(5) 1 calc PR E 2
C2L C 0.6173(5) 0.2659(4) 0.1532(4) 0.054(4) Uani 0.313(5) 1 d PGDU E 2
H2L H 0.5661 0.2402 0.1596 0.065 Uiso 0.313(5) 1 calc PR E 2
C3L C 0.6520(6) 0.3246(4) 0.1805(3) 0.039(3) Uani 0.313(5) 1 d PGDU E 2
H3L H 0.6246 0.3390 0.2055 0.046 Uiso 0.313(5) 1 calc PR E 2
C4L C 0.7268(6) 0.3620(3) 0.1711(3) 0.036(3) Uani 0.313(5) 1 d PGDU E 2
C5L C 0.7669(4) 0.3408(3) 0.1345(3) 0.047(3) Uani 0.313(5) 1 d PGDU E 2
N2L N 0.8818(6) 0.3566(4) 0.0881(3) 0.060(3) Uani 0.313(5) 1 d PGDU E 2
C6L C 0.9566(7) 0.3941(5) 0.0787(3) 0.060(4) Uani 0.313(5) 1 d PGDU E 2
H6L H 0.9838 0.3797 0.0536 0.073 Uiso 0.313(5) 1 calc PR E 2
C7L C 0.9917(7) 0.4526(5) 0.1061(4) 0.068(4) Uani 0.313(5) 1 d PGDU E 2
H7L H 1.0428 0.4782 0.0998 0.082 Uiso 0.313(5) 1 calc PR E 2
C8L C 0.9520(7) 0.4736(5) 0.1429(3) 0.061(3) Uani 0.313(5) 1 d PGDU E 2
H8L H 0.9760 0.5136 0.1617 0.074 Uiso 0.313(5) 1 calc PR E 2
C9L C 0.8772(8) 0.4361(5) 0.1523(4) 0.050(3) Uani 0.313(5) 1 d PGDU E 2
C10L C 0.8421(6) 0.3776(5) 0.1249(3) 0.052(3) Uani 0.313(5) 1 d PGDU E 2
C11L C 0.7626(7) 0.4207(4) 0.1982(3) 0.032(2) Uani 0.313(5) 1 d PDU E 2
H11L H 0.7361 0.4351 0.2235 0.039 Uiso 0.313(5) 1 calc PR E 2
C12L C 0.8369(8) 0.4585(4) 0.1885(3) 0.041(3) Uani 0.313(5) 1 d PDU E 2
H12L H 0.8598 0.4992 0.2066 0.049 Uiso 0.313(5) 1 calc PR E 2
N1V N 0.5975(9) 0.4100(6) 0.0836(4) 0.049(2) Uani 0.34 1 d PDU F 1
H1VN H 0.5910 0.3737 0.0646 0.059 Uiso 0.34 1 calc PR F 1
C1V C 0.5438(10) 0.4163(7) 0.1150(5) 0.043(3) Uani 0.34 1 d PDU F 1
H1V H 0.4995 0.3816 0.1173 0.052 Uiso 0.34 1 calc PR F 1
C2V C 0.5545(11) 0.4754(7) 0.1447(5) 0.045(3) Uani 0.34 1 d PDU F 1
H2V H 0.5159 0.4806 0.1665 0.054 Uiso 0.34 1 calc PR F 1
C3V C 0.6182(10) 0.5245(6) 0.1426(5) 0.041(2) Uani 0.34 1 d PDU F 1
H3V H 0.6245 0.5636 0.1632 0.050 Uiso 0.34 1 calc PR F 1
C4V C 0.6754(10) 0.5186(6) 0.1105(4) 0.040(2) Uani 0.34 1 d PDU F 1
C5V C 0.6608(8) 0.4586(5) 0.0811(4) 0.038(2) Uani 0.34 1 d PDU F 1
N2V N 0.7026(9) 0.3959(5) 0.0170(4) 0.049(3) Uani 0.34 1 d PDU F 1
C6V C 0.7544(10) 0.3893(6) -0.0163(5) 0.053(3) Uani 0.34 1 d PDU F 1
H6V H 0.7441 0.3499 -0.0368 0.064 Uiso 0.34 1 calc PR F 1
C7V C 0.8176(11) 0.4349(7) -0.0213(5) 0.055(3) Uani 0.34 1 d PDU F 1
H7V H 0.8502 0.4282 -0.0455 0.066 Uiso 0.34 1 calc PR F 1
C8V C 0.8373(13) 0.4928(8) 0.0085(5) 0.047(3) Uani 0.34 1 d PDU F 1
H8V H 0.8838 0.5257 0.0058 0.057 Uiso 0.34 1 calc PR F 1
C9V C 0.7838(11) 0.5004(6) 0.0435(5) 0.036(2) Uani 0.34 1 d PDU F 1
C10V C 0.7191(10) 0.4520(5) 0.0469(4) 0.036(2) Uani 0.34 1 d PDU F 1
C11V C 0.7491(9) 0.5666(6) 0.1088(4) 0.037(2) Uani 0.34 1 d PDU F 1
H11V H 0.7612 0.6047 0.1306 0.045 Uiso 0.34 1 calc PR F 1
C12V C 0.8027(9) 0.5590(6) 0.0764(4) 0.037(2) Uani 0.34 1 d PDU F 1
H12V H 0.8513 0.5914 0.0755 0.045 Uiso 0.34 1 calc PR F 1
N1M N 0.6712(8) 0.5009(5) 0.1041(3) 0.0651(18) Uani 0.33 1 d PGDU G 2
C1M C 0.6098(9) 0.4979(6) 0.1338(4) 0.0652(18) Uani 0.33 1 d PGDU G 2
H1M H 0.6097 0.5339 0.1563 0.078 Uiso 0.33 1 calc PR G 2
C2M C 0.5484(9) 0.4424(7) 0.1305(4) 0.0653(18) Uani 0.33 1 d PGDU G 2
H2M H 0.5064 0.4404 0.1508 0.078 Uiso 0.33 1 calc PR G 2
C3M C 0.5485(9) 0.3898(7) 0.0975(5) 0.0653(18) Uani 0.33 1 d PGDU G 2
H3M H 0.5066 0.3518 0.0953 0.078 Uiso 0.33 1 calc PR G 2
C4M C 0.6100(8) 0.3927(5) 0.0678(4) 0.0652(18) Uani 0.33 1 d PGDU G 2
C5M C 0.6713(7) 0.4483(5) 0.0711(3) 0.0650(18) Uani 0.33 1 d PGDU G 2
N2M N 0.7932(10) 0.5066(6) 0.0451(5) 0.0649(18) Uani 0.33 1 d PGDU G 2
H2MN H 0.7943 0.5389 0.0670 0.078 Uiso 0.33 1 calc PR G 2
C6M C 0.8545(9) 0.5107(7) 0.0154(5) 0.0649(18) Uani 0.33 1 d PGDU G 2
H6M H 0.8975 0.5483 0.0187 0.078 Uiso 0.33 1 calc PR G 2
C7M C 0.8527(9) 0.4597(7) -0.0191(4) 0.0649(18) Uani 0.33 1 d PGDU G 2
H7M H 0.8946 0.4625 -0.0394 0.078 Uiso 0.33 1 calc PR G 2
C8M C 0.7897(10) 0.4047(6) -0.0238(4) 0.0649(18) Uani 0.33 1 d PGDU G 2
H8M H 0.7885 0.3698 -0.0474 0.078 Uiso 0.33 1 calc PR G 2
C9M C 0.7285(10) 0.4006(6) 0.0059(5) 0.0650(18) Uani 0.33 1 d PGDU G 2
C10M C 0.7302(11) 0.4516(7) 0.0404(5) 0.0649(18) Uani 0.33 1 d PGDU G 2
C11M C 0.6148(11) 0.3378(6) 0.0375(5) 0.0652(18) Uani 0.33 1 d PDU G 2
H11M H 0.5800 0.2977 0.0384 0.078 Uiso 0.33 1 calc PR G 2
C12M C 0.6717(11) 0.3432(6) 0.0060(5) 0.0652(18) Uani 0.33 1 d PDU G 2
H12M H 0.6723 0.3069 -0.0161 0.078 Uiso 0.33 1 calc PR G 2
N1K N 0.7565(7) 0.5393(6) 0.0849(4) 0.096(4) Uani 0.33 1 d PGDU H 3
H1KN H 0.7922 0.5314 0.0650 0.116 Uiso 0.33 1 calc PR H 3
C1K C 0.7698(9) 0.5989(6) 0.1126(4) 0.101(5) Uani 0.33 1 d PGDU H 3
H1K H 0.8174 0.6311 0.1100 0.122 Uiso 0.33 1 calc PR H 3
C2K C 0.7135(10) 0.6115(5) 0.1441(4) 0.102(5) Uani 0.33 1 d PGDU H 3
H2K H 0.7225 0.6523 0.1630 0.123 Uiso 0.33 1 calc PR H 3
C3K C 0.6438(9) 0.5644(6) 0.1479(4) 0.095(4) Uani 0.33 1 d PGDU H 3
H3K H 0.6053 0.5730 0.1694 0.114 Uiso 0.33 1 calc PR H 3
C4K C 0.6306(8) 0.5048(6) 0.1202(4) 0.087(4) Uani 0.33 1 d PGDU H 3
C5K C 0.6869(6) 0.4922(5) 0.0887(3) 0.089(4) Uani 0.33 1 d PGDU H 3
N2K N 0.7302(8) 0.4212(6) 0.0302(4) 0.100(4) Uani 0.33 1 d PGDU H 3
C6K C 0.7132(11) 0.3641(8) -0.0005(5) 0.106(5) Uani 0.33 1 d PGDU H 3
H6K H 0.7513 0.3567 -0.0223 0.128 Uiso 0.33 1 calc PR H 3
C7K C 0.6406(11) 0.3179(7) 0.0009(6) 0.107(5) Uani 0.33 1 d PGDU H 3
H7K H 0.6290 0.2789 -0.0200 0.128 Uiso 0.33 1 calc PR H 3
C8K C 0.5849(9) 0.3288(7) 0.0329(6) 0.104(5) Uani 0.33 1 d PGDU H 3
H8K H 0.5352 0.2972 0.0339 0.125 Uiso 0.33 1 calc PR H 3
C9K C 0.6019(10) 0.3859(7) 0.0636(6) 0.096(4) Uani 0.33 1 d PGDU H 3
C10K C 0.6746(9) 0.4321(6) 0.0622(5) 0.092(4) Uani 0.33 1 d PGDU H 3
C11K C 0.5630(13) 0.4570(9) 0.1258(7) 0.086(4) Uani 0.33 1 d PDU H 3
H11K H 0.5288 0.4639 0.1494 0.103 Uiso 0.33 1 calc PR H 3
C12K C 0.5470(16) 0.3992(9) 0.0960(8) 0.093(5) Uani 0.33 1 d PDU H 3
H12K H 0.4976 0.3679 0.0977 0.112 Uiso 0.33 1 calc PR H 3
N1W N 0.0443(2) 0.27229(16) 0.35854(11) 0.0312(7) Uani 1 1 d . . .
H1WN H 0.0959 0.2933 0.3548 0.037 Uiso 1 1 calc R . .
C1W C 0.0074(3) 0.2932(2) 0.39404(14) 0.0383(9) Uani 1 1 d . . .
H1W H 0.0379 0.3296 0.4151 0.046 Uiso 1 1 calc R . .
C2W C -0.0741(3) 0.2626(2) 0.40052(14) 0.0386(9) Uani 1 1 d . . .
H2W H -0.1013 0.2788 0.4252 0.046 Uiso 1 1 calc R . .
C3W C -0.1160(3) 0.2084(2) 0.37111(14) 0.0354(9) Uani 1 1 d . . .
H3W H -0.1715 0.1862 0.3759 0.043 Uiso 1 1 calc R . .
C4W C -0.0766(3) 0.18561(19) 0.33386(13) 0.0298(8) Uani 1 1 d . . .
C5W C 0.0049(3) 0.21942(18) 0.32764(12) 0.0273(7) Uani 1 1 d . . .
N2W N 0.1252(2) 0.23545(17) 0.28522(11) 0.0320(7) Uani 1 1 d . . .
C6W C 0.1628(3) 0.2159(2) 0.24958(14) 0.0337(8) Uani 1 1 d . . .
H6W H 0.2174 0.2403 0.2458 0.040 Uiso 1 1 calc R . .
C7W C 0.1259(3) 0.1611(2) 0.21744(14) 0.0358(9) Uani 1 1 d . . .
H7W H 0.1559 0.1486 0.1930 0.043 Uiso 1 1 calc R . .
C8W C 0.0464(3) 0.1261(2) 0.22169(14) 0.0363(9) Uani 1 1 d . . .
H8W H 0.0199 0.0893 0.2000 0.044 Uiso 1 1 calc R . .
C9W C 0.0040(3) 0.14511(18) 0.25878(13) 0.0296(8) Uani 1 1 d . . .
C10W C 0.0473(3) 0.20021(18) 0.28964(12) 0.0275(7) Uani 1 1 d . . .
C11W C -0.1174(3) 0.12956(19) 0.30184(14) 0.0331(8) Uani 1 1 d . . .
H11W H -0.1720 0.1055 0.3061 0.040 Uiso 1 1 calc R . .
C12W C -0.0791(3) 0.11059(19) 0.26570(14) 0.0336(8) Uani 1 1 d . . .
H12W H -0.1077 0.0738 0.2445 0.040 Uiso 1 1 calc R . .
N1U N 0.1281(2) 0.16754(18) 0.42502(11) 0.0355(7) Uani 1 1 d . . .
C1U C 0.0521(3) 0.1374(2) 0.43486(14) 0.0377(9) Uani 1 1 d . . .
H1U H 0.0292 0.1563 0.4603 0.045 Uiso 1 1 calc R . .
C2U C 0.0045(3) 0.0798(2) 0.41002(14) 0.0379(9) Uani 1 1 d . . .
H2U H -0.0493 0.0606 0.4185 0.045 Uiso 1 1 calc R . .
C3U C 0.0359(3) 0.0510(2) 0.37322(15) 0.0355(9) Uani 1 1 d . . .
H3U H 0.0042 0.0117 0.3560 0.043 Uiso 1 1 calc R . .
C4U C 0.1154(2) 0.08042(19) 0.36132(13) 0.0286(8) Uani 1 1 d . . .
C5U C 0.1585(3) 0.13839(19) 0.38855(13) 0.0282(8) Uani 1 1 d . . .
N2U N 0.2822(2) 0.22621(18) 0.40246(12) 0.0386(8) Uani 1 1 d . . .
H2UN H 0.2615 0.2407 0.4270 0.046 Uiso 1 1 calc R . .
C6U C 0.3545(3) 0.2595(2) 0.39254(17) 0.0463(11) Uani 1 1 d . . .
H6U H 0.3829 0.2982 0.4118 0.056 Uiso 1 1 calc R . .
C7U C 0.3893(3) 0.2384(2) 0.35432(16) 0.0417(10) Uani 1 1 d . . .
H7U H 0.4404 0.2628 0.3470 0.050 Uiso 1 1 calc R . .
C8U C 0.3489(3) 0.1816(2) 0.32702(14) 0.0334(8) Uani 1 1 d . . .
H8U H 0.3729 0.1662 0.3010 0.040 Uiso 1 1 calc R . .
C9U C 0.2721(3) 0.14624(18) 0.33771(13) 0.0275(7) Uani 1 1 d . . .
C10U C 0.2384(3) 0.17059(18) 0.37630(12) 0.0277(7) Uani 1 1 d . . .
C11U C 0.1522(3) 0.0560(2) 0.32283(13) 0.0326(8) Uani 1 1 d . . .
H11U H 0.1235 0.0164 0.3049 0.039 Uiso 1 1 calc R . .
C12U C 0.2259(3) 0.08696(19) 0.31106(13) 0.0306(8) Uani 1 1 d . . .
H12U H 0.2475 0.0694 0.2849 0.037 Uiso 1 1 calc R . .
N1T N 0.2645(2) 0.08673(17) 0.49373(13) 0.0366(8) Uani 1 1 d . . .
H1TN H 0.3085 0.1187 0.4956 0.044 Uiso 1 1 calc R . .
C1T C 0.2090(3) 0.0880(2) 0.52361(15) 0.0394(9) Uani 1 1 d . . .
H1T H 0.2176 0.1243 0.5469 0.047 Uiso 1 1 calc R . .
C2T C 0.1386(3) 0.0386(2) 0.52238(14) 0.0379(9) Uani 1 1 d . . .
H2T H 0.1003 0.0413 0.5445 0.045 Uiso 1 1 calc R . .
C3T C 0.1250(3) -0.0138(2) 0.48900(15) 0.0390(9) Uani 1 1 d . . .
H3T H 0.0775 -0.0481 0.4877 0.047 Uiso 1 1 calc R . .
C4T C 0.1831(3) -0.01602(19) 0.45646(13) 0.0329(8) Uani 1 1 d . . .
C5T C 0.2525(3) 0.03524(19) 0.46023(13) 0.0312(8) Uani 1 1 d . . .
N2T N 0.3823(2) 0.08420(19) 0.43330(14) 0.0427(9) Uani 1 1 d . . .
C6T C 0.4390(3) 0.0816(3) 0.40418(19) 0.0501(12) Uani 1 1 d . . .
H6T H 0.4864 0.1166 0.4075 0.060 Uiso 1 1 calc R . .
C7T C 0.4338(3) 0.0305(3) 0.36858(18) 0.0535(13) Uani 1 1 d . . .
H7T H 0.4765 0.0308 0.3486 0.064 Uiso 1 1 calc R . .
C8T C 0.3659(3) -0.0192(3) 0.36360(15) 0.0515(13) Uani 1 1 d . . .
H8T H 0.3606 -0.0543 0.3397 0.062 Uiso 1 1 calc R . .
C9T C 0.3027(3) -0.0196(2) 0.39361(13) 0.0371(9) Uani 1 1 d . . .
C10T C 0.3148(3) 0.0337(2) 0.42829(14) 0.0331(8) Uani 1 1 d . . .
C11T C 0.1726(3) -0.0693(2) 0.42062(15) 0.0445(11) Uani 1 1 d . . .
H11T H 0.1250 -0.1040 0.4179 0.053 Uiso 1 1 calc R . .
C12T C 0.2306(3) -0.0704(2) 0.39045(15) 0.0467(11) Uani 1 1 d . . .
H12T H 0.2226 -0.1060 0.3667 0.056 Uiso 1 1 calc R . .
N1R N 0.3796(2) 0.13282(18) 0.66980(13) 0.0382(8) Uani 1 1 d . . .
C1R C 0.3560(3) 0.1572(2) 0.70830(16) 0.0441(10) Uani 1 1 d . . .
H1R H 0.3011 0.1382 0.7158 0.053 Uiso 1 1 calc R . .
C2R C 0.4078(3) 0.2096(2) 0.73869(17) 0.0478(11) Uani 1 1 d . . .
H2R H 0.3876 0.2254 0.7657 0.057 Uiso 1 1 calc R . .
C3R C 0.4874(3) 0.2375(2) 0.72897(17) 0.0466(11) Uani 1 1 d . . .
H3R H 0.5243 0.2720 0.7497 0.056 Uiso 1 1 calc R . .
C4R C 0.5146(3) 0.2148(2) 0.68786(16) 0.0396(10) Uani 1 1 d . . .
C5R C 0.4575(3) 0.1612(2) 0.66003(15) 0.0368(9) Uani 1 1 d . . .
N2R N 0.4330(2) 0.08363(16) 0.59179(12) 0.0358(7) Uani 1 1 d . . .
H2RN H 0.3857 0.0649 0.6012 0.043 Uiso 1 1 calc R . .
C6R C 0.4521(3) 0.0589(2) 0.55229(15) 0.0398(9) Uani 1 1 d . . .
H6R H 0.4140 0.0222 0.5347 0.048 Uiso 1 1 calc R . .
C7R C 0.5265(3) 0.0858(2) 0.53654(17) 0.0459(11) Uani 1 1 d . . .
H7R H 0.5396 0.0680 0.5082 0.055 Uiso 1 1 calc R . .
C8R C 0.5818(3) 0.1389(2) 0.56254(18) 0.0474(11) Uani 1 1 d . . .
H8R H 0.6335 0.1577 0.5521 0.057 Uiso 1 1 calc R . .
C9R C 0.5618(3) 0.1652(2) 0.60456(17) 0.0414(10) Uani 1 1 d . . .
C10R C 0.4837(3) 0.13687(19) 0.61839(15) 0.0349(9) Uani 1 1 d . . .
C11R C 0.5944(3) 0.2422(2) 0.67377(18) 0.0478(11) Uani 1 1 d . . .
H11R H 0.6328 0.2771 0.6932 0.057 Uiso 1 1 calc R . .
C12R C 0.6173(3) 0.2202(2) 0.63386(18) 0.0472(11) Uani 1 1 d . . .
H12R H 0.6697 0.2408 0.6249 0.057 Uiso 1 1 calc R . .
N1Y N 0.5538(2) 0.08935(17) 0.07782(11) 0.0339(7) Uani 1 1 d . . .
C1Y C 0.5429(4) 0.0674(2) 0.11623(15) 0.0431(10) Uani 1 1 d . . .
H1Y H 0.5908 0.0793 0.1420 0.052 Uiso 1 1 calc R . .
C2Y C 0.4654(4) 0.0280(2) 0.12073(16) 0.0489(12) Uani 1 1 d . . .
H2Y H 0.4607 0.0144 0.1492 0.059 Uiso 1 1 calc R . .
C3Y C 0.3959(4) 0.0087(2) 0.08403(18) 0.0480(12) Uani 1 1 d . . .
H3Y H 0.3430 -0.0187 0.0867 0.058 Uiso 1 1 calc R . .
C4Y C 0.4036(3) 0.0298(2) 0.04260(15) 0.0358(9) Uani 1 1 d . . .
C5Y C 0.4845(3) 0.06997(19) 0.04166(13) 0.0304(8) Uani 1 1 d . . .
N2Y N 0.5749(3) 0.12930(17) -0.00213(12) 0.0397(8) Uani 1 1 d . . .
H2YN H 0.6182 0.1377 0.0224 0.048 Uiso 1 1 calc R . .
C6Y C 0.5905(5) 0.1529(3) -0.03942(17) 0.0584(14) Uani 1 1 d . . .
H6Y H 0.6477 0.1774 -0.0394 0.070 Uiso 1 1 calc R . .
C7Y C 0.5244(5) 0.1417(3) -0.07744(18) 0.0688(18) Uani 1 1 d . . .
H7Y H 0.5346 0.1596 -0.1038 0.083 Uiso 1 1 calc R . .
C8Y C 0.4428(5) 0.1046(3) -0.07803(16) 0.0626(16) Uani 1 1 d . . .
H8Y H 0.3971 0.0967 -0.1049 0.075 Uiso 1 1 calc R . .
C9Y C 0.4262(3) 0.0780(2) -0.03881(14) 0.0416(10) Uani 1 1 d . . .
C10Y C 0.4959(3) 0.0932(2) -0.00004(13) 0.0337(8) Uani 1 1 d . . .
C11Y C 0.3344(3) 0.0131(2) 0.00215(18) 0.0475(11) Uani 1 1 d . . .
H11Y H 0.2805 -0.0150 0.0024 0.057 Uiso 1 1 calc R . .
C12Y C 0.3455(3) 0.0372(2) -0.03679(17) 0.0492(12) Uani 1 1 d . . .
H12Y H 0.2983 0.0264 -0.0630 0.059 Uiso 1 1 calc R . .
N1P N 1.0105(2) 0.80877(16) 0.34793(11) 0.0317(7) Uani 1 1 d . . .
H1PN H 0.9771 0.8411 0.3491 0.038 Uiso 1 1 calc R . .
C1P C 1.0118(3) 0.7698(2) 0.37984(14) 0.0376(9) Uani 1 1 d . . .
H1P H 0.9766 0.7772 0.4030 0.045 Uiso 1 1 calc R . .
C2P C 1.0639(4) 0.7191(2) 0.37933(15) 0.0445(11) Uani 1 1 d . . .
H2P H 1.0654 0.6920 0.4023 0.053 Uiso 1 1 calc R . .
C3P C 1.1138(3) 0.7078(2) 0.34541(16) 0.0410(10) Uani 1 1 d . . .
H3P H 1.1496 0.6727 0.3448 0.049 Uiso 1 1 calc R . .
C4P C 1.1115(3) 0.7489(2) 0.31136(15) 0.0358(9) Uani 1 1 d . . .
C5P C 1.0588(3) 0.80011(19) 0.31394(14) 0.0322(8) Uani 1 1 d . . .
N2P N 0.9996(2) 0.89218(16) 0.28545(12) 0.0338(7) Uani 1 1 d . . .
C6P C 0.9929(3) 0.9302(2) 0.25342(16) 0.0396(9) Uani 1 1 d . . .
H6P H 0.9552 0.9640 0.2557 0.048 Uiso 1 1 calc R . .
C7P C 1.0383(3) 0.9235(2) 0.21647(17) 0.0459(11) Uani 1 1 d . . .
H7P H 1.0315 0.9523 0.1946 0.055 Uiso 1 1 calc R . .
C8P C 1.0925(3) 0.8750(2) 0.21217(18) 0.0468(11) Uani 1 1 d . . .
H8P H 1.1240 0.8701 0.1874 0.056 Uiso 1 1 calc R . .
C9P C 1.1015(3) 0.8321(2) 0.24484(16) 0.0391(9) Uani 1 1 d . . .
C10P C 1.0524(3) 0.84387(19) 0.28073(14) 0.0329(8) Uani 1 1 d . . .
C11P C 1.1598(3) 0.7390(2) 0.27454(18) 0.0435(10) Uani 1 1 d . . .
H11P H 1.1954 0.7039 0.2722 0.052 Uiso 1 1 calc R . .
C12P C 1.1548(3) 0.7796(2) 0.24286(19) 0.0475(11) Uani 1 1 d . . .
H12P H 1.1878 0.7728 0.2188 0.057 Uiso 1 1 calc R . .
N1O N 1.0224(3) 0.38391(19) 0.78054(15) 0.0451(9) Uani 1 1 d . . .
C1O C 1.0156(4) 0.4226(3) 0.7494(2) 0.0536(12) Uani 1 1 d . . .
H1O H 0.9794 0.4573 0.7524 0.064 Uiso 1 1 calc R . .
C2O C 1.0597(4) 0.4148(3) 0.7118(2) 0.0611(14) Uani 1 1 d . . .
H2O H 1.0529 0.4439 0.6902 0.073 Uiso 1 1 calc R . .
C3O C 1.1126(3) 0.3653(3) 0.70633(18) 0.0510(12) Uani 1 1 d . . .
H3O H 1.1436 0.3603 0.6814 0.061 Uiso 1 1 calc R . .
C4O C 1.1198(3) 0.3221(2) 0.73829(16) 0.0413(10) Uani 1 1 d . . .
C5O C 1.0728(3) 0.3344(2) 0.77467(15) 0.0383(9) Uani 1 1 d . . .
N2O N 1.0335(3) 0.3007(2) 0.84282(13) 0.0440(9) Uani 1 1 d . . .
H2ON H 1.0025 0.3342 0.8450 0.053 Uiso 1 1 calc R . .
C6O C 1.0344(4) 0.2615(3) 0.87435(16) 0.0544(13) Uani 1 1 d . . .
H6O H 1.0014 0.2699 0.8983 0.065 Uiso 1 1 calc R . .
C7O C 1.0828(4) 0.2091(3) 0.87232(18) 0.0597(14) Uani 1 1 d . . .
H7O H 1.0847 0.1817 0.8951 0.072 Uiso 1 1 calc R . .
C8O C 1.1286(4) 0.1967(3) 0.83695(17) 0.0527(13) Uani 1 1 d . . .
H8O H 1.1615 0.1602 0.8351 0.063 Uiso 1 1 calc R . .
C9O C 1.1273(3) 0.2374(2) 0.80358(15) 0.0416(10) Uani 1 1 d . . .
C10O C 1.0783(3) 0.2909(2) 0.80756(14) 0.0391(9) Uani 1 1 d . . .
C11O C 1.1697(3) 0.2680(2) 0.73479(16) 0.0447(11) Uani 1 1 d . . .
H11O H 1.2010 0.2605 0.7101 0.054 Uiso 1 1 calc R . .
C12O C 1.1737(3) 0.2268(2) 0.76614(16) 0.0441(10) Uani 1 1 d . . .
H12O H 1.2075 0.1908 0.7632 0.053 Uiso 1 1 calc R . .
N1N N 0.3343(3) 0.31578(19) 0.96747(15) 0.0477(16) Uani 0.50 1 d PGDU I -1
H1NN H 0.3139 0.3350 0.9907 0.057 Uiso 0.50 1 calc PR I -1
C1N C 0.2962(4) 0.2535(2) 0.9474(2) 0.057(3) Uani 0.50 1 d PGDU I -1
H1N H 0.2481 0.2316 0.9589 0.068 Uiso 0.50 1 calc PR I -1
C2N C 0.3284(4) 0.22311(18) 0.91069(16) 0.057(2) Uani 0.50 1 d PGDU I -1
H2N H 0.3023 0.1805 0.8970 0.069 Uiso 0.50 1 calc PR I -1
C3N C 0.3987(4) 0.2551(2) 0.89398(17) 0.057(2) Uani 0.50 1 d PGDU I -1
H3N H 0.4207 0.2343 0.8689 0.069 Uiso 0.50 1 calc PR I -1
C4N C 0.4368(4) 0.3174(2) 0.91401(19) 0.0549(19) Uani 0.50 1 d PGDU I -1
C5N C 0.4046(3) 0.34776(16) 0.95075(13) 0.0475(17) Uani 0.50 1 d PGDU I -1
N2N N 0.4108(3) 0.44038(18) 1.00737(14) 0.0481(16) Uani 0.50 1 d PGDU I -1
C6N C 0.4492(5) 0.5026(2) 1.02754(19) 0.062(3) Uani 0.50 1 d PGDU I -1
H6N H 0.4260 0.5238 1.0521 0.074 Uiso 0.50 1 calc PR I -1
C7N C 0.5215(5) 0.5338(2) 1.0118(2) 0.062(2) Uani 0.50 1 d PGDU I -1
H7N H 0.5478 0.5763 1.0256 0.075 Uiso 0.50 1 calc PR I -1
C8N C 0.5555(4) 0.5027(2) 0.9759(2) 0.056(3) Uani 0.50 1 d PGDU I -1
H8N H 0.6050 0.5240 0.9651 0.067 Uiso 0.50 1 calc PR I -1
C9N C 0.5171(3) 0.4405(2) 0.95570(18) 0.0534(18) Uani 0.50 1 d PGDU I -1
C10N C 0.4448(3) 0.40935(18) 0.97144(16) 0.0475(17) Uani 0.50 1 d PGDU I -1
C11N C 0.5087(6) 0.3485(3) 0.8978(3) 0.059(2) Uani 0.50 1 d PDU I -1
H11N H 0.5301 0.3279 0.8725 0.070 Uiso 0.50 1 calc PR I -1
C12N C 0.5491(5) 0.4099(3) 0.9189(2) 0.059(2) Uani 0.50 1 d PDU I -1
H12N H 0.5988 0.4310 0.9082 0.070 Uiso 0.50 1 calc PR I -1
O1W O 0.8947(2) 0.88754(15) 0.37492(10) 0.0366(6) Uani 1 1 d . . .
H1W1 H 0.857(4) 0.856(3) 0.3764(17) 0.044 Uiso 1 1 d . . .
H1W2 H 0.866(4) 0.913(3) 0.3616(18) 0.044 Uiso 1 1 d . . .
O2W O 0.8717(2) 0.59930(15) 0.52418(11) 0.0374(6) Uani 1 1 d . . .
H2W1 H 0.878(4) 0.561(3) 0.5326(18) 0.045 Uiso 1 1 d . . .
H2W2 H 0.911(4) 0.602(3) 0.5114(19) 0.045 Uiso 1 1 d . . .
O3W O 0.8154(2) -0.01935(15) 0.33294(11) 0.0387(7) Uani 1 1 d . . .
H3W1 H 0.769(4) -0.016(3) 0.3455(18) 0.046 Uiso 1 1 d . . .
H3W2 H 0.792(4) -0.026(3) 0.306(2) 0.046 Uiso 1 1 d . . .
O4W O 0.1273(3) -0.09607(17) -0.01846(12) 0.0453(8) Uani 1 1 d . . .
H4W1 H 0.119(4) -0.057(3) -0.0304(19) 0.054 Uiso 1 1 d . . .
H4W2 H 0.088(4) -0.107(3) -0.005(2) 0.054 Uiso 1 1 d . . .
O5W O 1.0166(2) 0.25850(17) 0.51521(13) 0.0491(8) Uani 1 1 d D . .
H5W1 H 1.013(4) 0.2979(11) 0.520(2) 0.059 Uiso 1 1 d D . .
H5W2 H 1.0731(15) 0.261(3) 0.5231(19) 0.059 Uiso 1 1 d D . .
O6W O 0.7223(2) 0.67739(15) 0.52199(11) 0.0376(6) Uani 1 1 d . . .
H6W1 H 0.756(4) 0.641(3) 0.5269(17) 0.045 Uiso 1 1 d . . .
H6W2 H 0.738(4) 0.692(3) 0.4968(18) 0.045 Uiso 1 1 d . . .
O7W O 0.7444(2) 0.15854(16) 0.05461(13) 0.0521(8) Uani 1 1 d . . .
O8W O 0.8598(3) 0.18040(18) 0.51734(12) 0.0526(9) Uani 1 1 d . . .
H8W1 H 0.912(4) 0.205(3) 0.512(2) 0.063 Uiso 1 1 d . . .
H8W2 H 0.842(4) 0.150(3) 0.491(2) 0.063 Uiso 1 1 d . . .
O9W O 0.0754(3) -0.38180(19) 0.12309(14) 0.0622(10) Uani 1 1 d . . .
O10W O 0.7301(3) 0.25461(17) 0.54513(13) 0.0515(8) Uani 1 1 d D . .
H1WW H 0.753(4) 0.2935(13) 0.551(2) 0.062 Uiso 1 1 d D . .
H2WW H 0.768(3) 0.233(3) 0.536(2) 0.062 Uiso 1 1 d D . .
O11W O 0.3854(2) 0.20462(18) 0.50489(12) 0.0538(9) Uani 1 1 d . . .
O12W O 0.7703(3) 0.12308(17) 0.14346(12) 0.0559(9) Uani 1 1 d . . .
O13W O 0.1961(3) 0.3548(2) 0.3554(2) 0.0780(13) Uani 1 1 d D . .
H5WW H 0.204(5) 0.355(3) 0.3872(8) 0.094 Uiso 1 1 d D . .
H6WW H 0.175(5) 0.390(2) 0.355(2) 0.094 Uiso 1 1 d D . .
O14W O 0.1142(5) 0.4623(2) 0.36463(17) 0.0857(16) Uani 1 1 d D . .
H7WW H 0.063(3) 0.485(3) 0.367(3) 0.103 Uiso 1 1 d D . .
H8WW H 0.146(4) 0.492(3) 0.356(3) 0.103 Uiso 1 1 d D . .
O15W O 0.9039(4) 0.0179(2) 0.14465(14) 0.0925(19) Uani 1 1 d D . .
H5W3 H 0.852(4) -0.005(4) 0.150(3) 0.111 Uiso 1 1 d D . .
H5W4 H 0.900(5) 0.006(4) 0.1181(9) 0.111 Uiso 1 1 d D . .
O16W O 0.5589(4) 0.2506(4) 0.48987(18) 0.116(2) Uani 1 1 d D . .
H6W3 H 0.561(7) 0.2049(13) 0.487(4) 0.139 Uiso 1 1 d D . .
H6W4 H 0.518(5) 0.249(4) 0.506(3) 0.139 Uiso 1 1 d D . .
O17W O 0.3310(4) 0.6762(3) 0.1990(2) 0.116(2) Uani 1 1 d . . .
O18W O 0.5645(6) 0.4051(4) 0.8369(3) 0.113(3) Uani 0.80 1 d P J 1
O19W O -0.1008(7) -0.3476(5) 0.0181(3) 0.102(3) Uani 0.60 1 d P K 2
O20W O 0.1804(10) 0.3225(5) 0.9723(4) 0.099(4) Uani 0.50 1 d P L 1
O21W O 0.0002(5) -0.2393(3) 0.0237(2) 0.0798(16) Uani 0.80 1 d P M 1
O22W O 0.1205(5) -0.4812(3) 0.1642(2) 0.0707(17) Uani 0.70 1 d P N 1
O23W O 0.987(3) 0.4136(17) -0.0378(11) 0.087(9) Uani 0.15 1 d PU O 2
O24W O 0.2218(13) -0.4401(8) 0.1719(5) 0.128(7) Uani 0.40 1 d P P 2
O25W O 0.2906(10) 0.2325(7) 0.9502(4) 0.126(5) Uani 0.60 1 d P Q 2
O26W O 0.5304(11) 0.3169(11) 0.8952(7) 0.076(6) Uani 0.25 1 d P R 2
O27W O 0.8724(14) 0.2629(8) 0.0234(5) 0.089(5) Uani 0.30 1 d P S 2
O28W O 0.7527(16) 0.6281(10) 0.1058(7) 0.094(7) Uani 0.25 1 d P T 2
O29W O -0.0503(13) -0.2513(11) -0.0059(9) 0.105(9) Uani 0.25 1 d P U 2
O30W O 0.3521(6) 0.2492(5) 0.8707(3) 0.074(2) Uani 0.50 1 d P V 2
O31W O 0.4186(12) 0.3085(7) 1.0129(5) 0.083(5) Uani 0.30 1 d P W 2
O32W O 0.6045(18) 0.2811(10) 0.0276(7) 0.076(7) Uani 0.20 1 d P X 1
O33W O 0.570(2) 0.3041(15) -0.0176(11) 0.135(10) Uani 0.25 1 d PU X 1
O34W O 0.850(4) 0.478(3) 0.004(2) 0.119(19) Uani 0.15 1 d PU Y 3

loop_
_atom_site_aniso_label
_atom_site_aniso_U_11
_atom_site_aniso_U_22
_atom_site_aniso_U_33
_atom_site_aniso_U_23
_atom_site_aniso_U_13
_atom_site_aniso_U_12
C1A 0.0236(17) 0.0278(18) 0.0281(18) -0.0005(14) 0.0050(14) 0.0007(14)
C1B 0.0254(18) 0.0320(19) 0.0245(17) 0.0038(14) 0.0083(14) -0.0003(15)
C1C 0.0294(19) 0.033(2) 0.0214(16) 0.0039(14) 0.0020(14) 0.0064(15)
C1D 0.0222(17) 0.0280(18) 0.0258(17) 0.0033(14) 0.0024(13) 0.0005(14)
C1E 0.0243(17) 0.0192(17) 0.0325(18) 0.0034(13) 0.0047(14) 0.0014(13)
C1F 0.0252(18) 0.0243(18) 0.0313(18) 0.0073(14) 0.0074(14) 0.0016(14)
C1G 0.0320(19) 0.0290(19) 0.0242(17) 0.0022(14) 0.0011(14) 0.0027(15)
C1H 0.0276(19) 0.032(2) 0.0302(19) -0.0018(15) 0.0003(15) -0.0024(15)
C2A 0.0284(19) 0.0272(19) 0.0315(19) 0.0055(14) 0.0080(15) 0.0052(15)
C2B 0.0289(19) 0.038(2) 0.0262(18) -0.0005(15) 0.0050(15) -0.0009(16)
C2C 0.033(2) 0.038(2) 0.0250(18) -0.0015(15) -0.0010(15) 0.0111(16)
C2D 0.0221(17) 0.0252(18) 0.0301(18) 0.0025(14) 0.0054(14) 0.0018(14)
C2E 0.0262(18) 0.0188(17) 0.0328(18) 0.0052(13) 0.0057(14) 0.0018(14)
C2F 0.0267(18) 0.0226(17) 0.0299(18) 0.0050(14) 0.0038(14) -0.0016(14)
C2G 0.037(2) 0.0236(18) 0.0308(19) 0.0017(14) 0.0016(16) 0.0015(15)
C2H 0.0276(19) 0.032(2) 0.035(2) 0.0008(15) 0.0033(15) 0.0022(15)
C3A 0.0261(18) 0.0318(19) 0.0244(17) 0.0018(14) 0.0023(14) 0.0039(15)
C3B 0.031(2) 0.034(2) 0.033(2) -0.0035(15) 0.0093(16) 0.0012(16)
C3C 0.029(2) 0.059(3) 0.0204(17) -0.0015(16) 0.0017(14) 0.0139(18)
C3D 0.0196(16) 0.0266(18) 0.0261(17) 0.0034(13) 0.0044(13) -0.0001(13)
C3E 0.0292(19) 0.0190(17) 0.0336(19) 0.0052(14) 0.0023(15) 0.0049(14)
C3F 0.0279(18) 0.0280(19) 0.0272(18) 0.0046(14) 0.0069(14) -0.0012(15)
C3G 0.032(2) 0.036(2) 0.0303(19) -0.0007(15) 0.0028(15) 0.0012(16)
C3H 0.0276(19) 0.036(2) 0.0310(19) 0.0048(15) 0.0017(15) 0.0059(16)
C4A 0.0235(17) 0.0306(19) 0.0281(18) 0.0026(14) 0.0024(14) 0.0012(14)
C4B 0.0265(18) 0.033(2) 0.0336(19) 0.0027(15) 0.0078(15) 0.0036(15)
C4C 0.0257(18) 0.048(2) 0.0210(17) 0.0032(15) 0.0019(14) 0.0028(16)
C4D 0.0198(16) 0.0259(18) 0.0254(17) 0.0025(13) 0.0040(13) 0.0009(13)
C4E 0.0221(17) 0.0182(17) 0.039(2) 0.0056(14) 0.0032(14) 0.0001(13)
C4F 0.0285(18) 0.0188(17) 0.0317(18) 0.0045(13) 0.0071(14) 0.0032(14)
C4G 0.037(2) 0.038(2) 0.031(2) -0.0005(16) 0.0028(16) -0.0082(17)
C4H 0.0280(19) 0.036(2) 0.0308(19) -0.0007(15) 0.0044(15) 0.0014(16)
C5A 0.0242(17) 0.0318(19) 0.0242(17) 0.0031(14) 0.0050(14) 0.0020(14)
C5B 0.0239(17) 0.0304(19) 0.0292(18) 0.0030(14) 0.0081(14) 0.0027(14)
C5C 0.0288(19) 0.039(2) 0.0184(16) 0.0033(14) -0.0002(13) 0.0011(16)
C5D 0.0172(16) 0.0245(18) 0.0323(18) 0.0048(14) 0.0045(13) 0.0002(13)
C5E 0.0243(17) 0.0177(16) 0.0360(19) 0.0050(14) 0.0051(14) 0.0026(13)
C5F 0.0280(18) 0.0227(17) 0.0265(17) 0.0033(13) 0.0065(14) 0.0021(14)
C5G 0.041(2) 0.027(2) 0.0270(18) -0.0007(14) -0.0019(16) -0.0029(16)
C5H 0.0208(17) 0.031(2) 0.0337(19) 0.0012(15) 0.0041(14) -0.0021(14)
C6A 0.0237(17) 0.0307(19) 0.0244(17) 0.0022(14) 0.0037(13) 0.0068(14)
C6B 0.0261(18) 0.0259(18) 0.0247(17) 0.0013(13) 0.0071(14) -0.0009(14)
C6C 0.0266(18) 0.0293(19) 0.0192(16) 0.0007(13) 0.0024(13) 0.0056(14)
C6D 0.0203(16) 0.0245(18) 0.0311(18) 0.0062(14) 0.0018(13) 0.0013(13)
C6E 0.0263(17) 0.0185(16) 0.0301(18) 0.0035(13) 0.0043(14) 0.0057(14)
C6F 0.0255(17) 0.0232(17) 0.0300(18) 0.0042(13) 0.0088(14) 0.0007(14)
C6G 0.035(2) 0.032(2) 0.0229(17) -0.0004(14) -0.0013(15) 0.0021(16)
C6H 0.0256(18) 0.0258(19) 0.0343(19) 0.0023(14) 0.0009(15) -0.0018(14)
C7A 0.0233(17) 0.0320(19) 0.0240(17) 0.0019(14) 0.0040(13) 0.0002(14)
C7B 0.0318(19) 0.0278(19) 0.0278(18) 0.0065(14) 0.0059(15) 0.0050(15)
C7C 0.033(2) 0.032(2) 0.0254(18) 0.0064(14) 0.0008(15) -0.0026(16)
C7D 0.0214(17) 0.0263(18) 0.0327(18) 0.0046(14) 0.0041(14) 0.0018(14)
C7E 0.0240(17) 0.0264(18) 0.0330(19) 0.0064(14) 0.0040(14) 0.0011(14)
C7F 0.0321(19) 0.0282(19) 0.0269(18) 0.0048(14) 0.0035(15) 0.0030(15)
C7G 0.042(2) 0.033(2) 0.030(2) 0.0001(16) -0.0005(17) -0.0051(17)
C7H 0.0245(18) 0.032(2) 0.0326(19) -0.0004(15) 0.0056(15) 0.0002(15)
S1A 0.0282(5) 0.0373(5) 0.0250(4) 0.0074(3) 0.0013(3) 0.0004(4)
O1A 0.0372(17) 0.070(2) 0.0385(16) 0.0133(15) 0.0024(13) 0.0149(16)
O2A 0.0407(16) 0.0446(17) 0.0287(14) 0.0116(12) 0.0031(12) -0.0066(13)
O3A 0.0538(19) 0.0365(16) 0.0278(14) 0.0032(11) -0.0015(13) -0.0034(14)
O4A 0.0298(13) 0.0285(13) 0.0249(12) 0.0008(10) -0.0007(10) -0.0003(11)
S1B 0.0435(6) 0.0352(6) 0.0472(6) -0.0081(4) 0.0089(5) 0.0020(4)
O1B1 0.052(5) 0.047(4) 0.051(4) -0.013(3) 0.003(3) 0.003(3)
O2B1 0.069(7) 0.043(4) 0.089(8) -0.011(4) 0.044(6) -0.026(4)
O3B1 0.033(4) 0.024(5) 0.083(8) -0.005(5) 0.007(5) 0.003(3)
O1B2 0.073(9) 0.038(5) 0.048(6) -0.008(4) -0.016(6) 0.004(5)
O2B2 0.044(6) 0.029(4) 0.050(5) 0.004(3) 0.013(4) -0.005(4)
O3B2 0.129(16) 0.026(7) 0.117(15) 0.013(7) 0.091(13) 0.013(7)
O4B 0.0297(13) 0.0255(13) 0.0223(12) -0.0011(9) 0.0012(10) 0.0040(10)
S1C1 0.0289(16) 0.042(5) 0.0325(15) 0.008(3) 0.0098(11) 0.011(2)
O1C1 0.038(5) 0.040(7) 0.055(5) 0.005(4) 0.018(3) 0.011(4)
O2C1 0.040(4) 0.039(8) 0.037(4) 0.008(4) 0.023(3) 0.016(4)
O3C1 0.035(6) 0.094(15) 0.027(5) -0.013(8) -0.004(4) 0.040(10)
S1C2 0.0296(19) 0.036(4) 0.028(2) 0.000(2) 0.0061(12) 0.014(2)
O1C2 0.040(5) 0.026(6) 0.051(6) -0.007(4) 0.009(4) 0.007(4)
O2C2 0.052(4) 0.034(7) 0.048(4) 0.010(4) 0.017(3) 0.019(5)
O3C2 0.038(5) 0.048(7) 0.049(5) 0.004(5) 0.005(4) 0.023(5)
O4C 0.0285(13) 0.0301(14) 0.0273(13) -0.0017(10) 0.0052(10) 0.0056(11)
S1D 0.0284(4) 0.0241(4) 0.0265(4) 0.0043(3) 0.0040(3) 0.0011(3)
O1D 0.0375(15) 0.0190(12) 0.0312(13) 0.0027(10) 0.0033(11) 0.0012(10)
O2D 0.0419(16) 0.0354(15) 0.0288(14) 0.0039(11) 0.0106(12) -0.0021(12)
O3D 0.0303(14) 0.0348(15) 0.0356(14) 0.0070(11) 0.0006(11) 0.0024(11)
O4D 0.0383(15) 0.0249(13) 0.0320(14) 0.0073(10) -0.0036(11) -0.0034(11)
S1E 0.0252(4) 0.0248(4) 0.0339(5) 0.0078(3) -0.0009(3) 0.0008(3)
O1E 0.0339(15) 0.0348(15) 0.0342(14) 0.0120(11) -0.0019(11) -0.0058(12)
O2E 0.0290(14) 0.0382(16) 0.0478(17) 0.0106(13) -0.0012(12) 0.0079(12)
O3E 0.0339(14) 0.0239(13) 0.0357(14) 0.0049(10) -0.0021(11) -0.0017(11)
O4E 0.0281(13) 0.0258(13) 0.0302(13) 0.0045(10) 0.0010(10) -0.0001(10)
S1F 0.0309(5) 0.0218(4) 0.0326(5) 0.0024(3) 0.0074(4) 0.0004(3)
O1F 0.0393(16) 0.0298(14) 0.0342(15) -0.0001(11) 0.0039(12) 0.0004(12)
O2F 0.0468(18) 0.0280(15) 0.0477(17) 0.0052(12) 0.0173(14) -0.0051(13)
O3F 0.0343(15) 0.0302(14) 0.0370(15) 0.0037(11) 0.0063(12) 0.0053(11)
O4F 0.0296(13) 0.0273(13) 0.0275(13) 0.0013(10) 0.0029(10) 0.0052(10)
S1G 0.0225(12) 0.0287(10) 0.0337(12) 0.0011(7) 0.0029(9) 0.0060(8)
O1G 0.033(3) 0.023(2) 0.038(3) -0.005(2) 0.004(2) 0.0072(17)
O2G 0.039(2) 0.049(3) 0.037(2) 0.0079(18) 0.0049(17) 0.017(2)
O3G 0.030(2) 0.037(2) 0.049(3) 0.0048(17) 0.0121(19) 0.0052(17)
S1G2 0.042(4) 0.098(9) 0.049(6) -0.016(5) -0.006(3) 0.036(5)
O1G2 0.064(10) 0.071(11) 0.081(13) -0.005(9) 0.015(9) 0.018(7)
O2G2 0.039(8) 0.121(17) 0.068(10) -0.004(10) -0.009(7) 0.043(10)
O3G2 0.058(10) 0.088(12) 0.065(11) -0.008(8) 0.023(9) 0.009(8)
O4G 0.0362(15) 0.0267(14) 0.0392(15) -0.0045(11) 0.0010(12) 0.0051(11)
S1H 0.0431(6) 0.0515(7) 0.0402(6) 0.0122(5) 0.0014(5) 0.0123(5)
O1H1 0.081(9) 0.045(4) 0.043(5) -0.003(3) -0.007(5) 0.018(6)
O2H1 0.046(5) 0.035(3) 0.028(3) 0.005(2) 0.000(3) -0.002(3)
O3H1 0.048(4) 0.077(9) 0.061(5) 0.019(6) 0.010(3) 0.031(4)
O1H2 0.059(8) 0.023(5) 0.053(7) 0.003(4) 0.004(6) 0.011(6)
O2H2 0.071(10) 0.060(7) 0.060(7) 0.008(5) 0.004(8) 0.009(8)
O3H2 0.039(5) 0.033(7) 0.067(10) 0.010(7) -0.009(5) 0.014(4)
O4H 0.0472(17) 0.0283(14) 0.0342(15) 0.0015(11) -0.0045(12) -0.0012(13)
N1X 0.0360(18) 0.0279(17) 0.0371(18) 0.0035(13) 0.0098(14) 0.0033(14)
C1X 0.046(2) 0.029(2) 0.041(2) 0.0057(16) 0.0119(18) 0.0027(18)
C2X 0.051(3) 0.033(2) 0.037(2) 0.0058(17) 0.0075(19) 0.0082(19)
C3X 0.041(2) 0.037(2) 0.034(2) 0.0029(16) 0.0025(17) 0.0116(18)
C4X 0.034(2) 0.032(2) 0.0324(19) 0.0033(15) 0.0073(16) 0.0108(16)
C5X 0.0298(19) 0.0231(18) 0.0332(19) 0.0018(14) 0.0067(15) 0.0048(14)
N2X 0.0288(16) 0.0294(17) 0.0326(17) -0.0016(13) 0.0059(13) 0.0025(13)
C6X 0.034(2) 0.034(2) 0.033(2) 0.0016(15) 0.0033(16) 0.0053(16)
C7X 0.043(2) 0.037(2) 0.031(2) 0.0060(16) 0.0113(17) 0.0070(18)
C8X 0.034(2) 0.029(2) 0.039(2) 0.0046(15) 0.0165(17) 0.0036(16)
C9X 0.0277(18) 0.0280(19) 0.0341(19) -0.0007(15) 0.0094(15) 0.0041(15)
C10X 0.0260(18) 0.0241(18) 0.0310(18) 0.0015(14) 0.0077(14) 0.0050(14)
C11X 0.0259(19) 0.034(2) 0.038(2) -0.0009(16) 0.0051(16) 0.0045(16)
C12X 0.0259(19) 0.037(2) 0.039(2) -0.0012(16) 0.0090(16) 0.0040(16)
N1Q 0.0289(17) 0.0343(18) 0.0403(19) 0.0033(14) 0.0016(14) 0.0018(14)
C1Q 0.029(2) 0.034(2) 0.045(2) 0.0080(17) 0.0082(17) 0.0038(16)
C2Q 0.038(2) 0.039(2) 0.038(2) 0.0045(17) 0.0088(17) 0.0123(18)
C3Q 0.036(2) 0.029(2) 0.047(2) 0.0013(17) 0.0024(18) 0.0086(17)
C4Q 0.0266(19) 0.030(2) 0.042(2) 0.0080(16) 0.0032(16) 0.0059(15)
C5Q 0.0247(18) 0.039(2) 0.0322(19) 0.0084(16) -0.0001(15) 0.0058(16)
N2Q 0.035(2) 0.071(3) 0.038(2) -0.0113(19) -0.0012(16) 0.0104(19)
C6Q 0.059(4) 0.113(5) 0.040(3) -0.025(3) -0.002(2) 0.028(4)
C7Q 0.066(4) 0.135(7) 0.039(3) -0.002(3) 0.011(3) 0.043(4)
C8Q 0.059(3) 0.098(5) 0.049(3) 0.024(3) 0.024(3) 0.034(3)
C9Q 0.038(2) 0.059(3) 0.043(2) 0.018(2) 0.0109(19) 0.015(2)
C10Q 0.033(2) 0.045(2) 0.034(2) 0.0062(17) 0.0007(16) 0.0091(18)
C11Q 0.032(2) 0.037(2) 0.069(3) 0.016(2) 0.009(2) 0.0044(18)
C12Q 0.033(2) 0.049(3) 0.067(3) 0.028(2) 0.017(2) 0.006(2)
N1Z 0.039(3) 0.043(3) 0.046(3) 0.007(2) 0.014(2) 0.002(2)
C1Z 0.047(4) 0.064(4) 0.061(4) 0.021(3) 0.015(3) 0.008(3)
C2Z 0.047(4) 0.085(5) 0.049(4) 0.021(3) 0.018(3) 0.035(3)
C3Z 0.055(4) 0.078(4) 0.042(3) 0.010(3) 0.016(3) 0.038(3)
C4Z 0.050(3) 0.050(4) 0.032(3) 0.003(3) 0.004(3) 0.031(3)
C5Z 0.034(3) 0.038(3) 0.030(3) 0.004(2) 0.005(2) 0.015(2)
N2Z 0.040(3) 0.051(3) 0.037(3) 0.003(2) 0.008(2) 0.013(2)
C6Z 0.045(3) 0.070(4) 0.040(3) 0.008(3) 0.011(3) 0.009(3)
C7Z 0.051(4) 0.061(4) 0.048(4) 0.013(3) 0.005(3) 0.008(3)
C8Z 0.039(3) 0.044(3) 0.059(4) 0.017(3) -0.013(3) -0.005(3)
C9Z 0.041(3) 0.035(3) 0.046(3) 0.015(2) -0.010(2) 0.005(2)
C10Z 0.029(3) 0.038(3) 0.035(3) 0.005(2) 0.003(2) 0.008(2)
C11Z 0.063(5) 0.042(4) 0.046(4) -0.006(3) -0.015(3) 0.025(3)
C12Z 0.056(4) 0.034(3) 0.059(4) 0.000(3) -0.021(3) 0.009(3)
N1L 0.052(6) 0.066(6) 0.057(6) -0.017(5) -0.003(5) 0.033(5)
C1L 0.053(7) 0.058(7) 0.072(8) -0.027(6) -0.010(6) 0.024(5)
C2L 0.040(7) 0.040(6) 0.070(8) -0.016(6) -0.011(5) 0.015(5)
C3L 0.029(5) 0.032(6) 0.048(6) -0.007(5) -0.007(5) 0.013(4)
C4L 0.030(5) 0.041(6) 0.036(6) 0.003(5) -0.001(4) 0.021(4)
C5L 0.041(5) 0.060(6) 0.039(6) -0.002(5) -0.001(4) 0.025(5)
N2L 0.062(6) 0.089(7) 0.043(5) 0.024(5) 0.017(5) 0.047(5)
C6L 0.063(7) 0.086(8) 0.049(7) 0.031(6) 0.023(6) 0.042(7)
C7L 0.064(7) 0.093(8) 0.061(7) 0.029(6) 0.024(6) 0.031(6)
C8L 0.055(6) 0.085(8) 0.055(6) 0.029(6) 0.022(5) 0.020(6)
C9L 0.044(6) 0.073(7) 0.043(6) 0.023(5) 0.016(5) 0.021(5)
C10L 0.050(6) 0.078(7) 0.038(5) 0.017(5) 0.014(5) 0.030(5)
C11L 0.025(5) 0.039(6) 0.034(5) 0.011(4) 0.006(4) 0.006(4)
C12L 0.037(6) 0.052(6) 0.039(6) 0.018(5) 0.011(5) 0.008(5)
N1V 0.048(5) 0.044(5) 0.055(6) 0.010(4) -0.002(4) 0.016(4)
C1V 0.040(6) 0.040(6) 0.046(6) 0.006(5) -0.004(5) 0.009(5)
C2V 0.050(6) 0.041(6) 0.047(6) 0.019(5) 0.003(5) 0.009(5)
C3V 0.051(6) 0.036(5) 0.043(5) 0.019(4) 0.010(5) 0.013(4)
C4V 0.049(5) 0.042(5) 0.032(5) 0.007(4) 0.007(4) 0.020(4)
C5V 0.040(5) 0.036(5) 0.041(5) 0.014(4) -0.001(4) 0.024(4)
N2V 0.064(6) 0.025(5) 0.050(5) -0.010(4) -0.013(4) 0.027(4)
C6V 0.068(7) 0.037(5) 0.049(6) -0.013(5) -0.011(5) 0.039(5)
C7V 0.064(7) 0.060(6) 0.043(5) -0.005(5) 0.007(5) 0.042(5)
C8V 0.066(7) 0.044(6) 0.035(5) 0.012(5) 0.006(5) 0.022(5)
C9V 0.050(5) 0.033(5) 0.026(4) 0.003(4) 0.003(4) 0.024(4)
C10V 0.051(5) 0.028(4) 0.029(4) -0.001(4) -0.006(4) 0.026(4)
C11V 0.049(5) 0.043(5) 0.021(4) -0.002(4) 0.006(4) 0.022(4)
C12V 0.046(5) 0.036(5) 0.033(5) 0.004(4) 0.010(4) 0.017(4)
N1M 0.050(3) 0.095(4) 0.058(3) 0.035(3) 0.009(3) 0.019(3)
C1M 0.050(3) 0.095(4) 0.059(3) 0.035(3) 0.009(3) 0.019(3)
C2M 0.050(3) 0.095(4) 0.059(3) 0.035(3) 0.009(3) 0.019(3)
C3M 0.050(3) 0.095(4) 0.059(3) 0.035(3) 0.009(3) 0.019(3)
C4M 0.050(3) 0.094(4) 0.059(3) 0.035(3) 0.009(3) 0.019(3)
C5M 0.050(3) 0.094(4) 0.058(3) 0.035(3) 0.009(3) 0.019(3)
N2M 0.051(3) 0.094(4) 0.058(3) 0.035(3) 0.009(3) 0.019(3)
C6M 0.051(3) 0.094(4) 0.058(3) 0.035(3) 0.009(3) 0.019(3)
C7M 0.051(3) 0.094(4) 0.058(3) 0.035(3) 0.009(3) 0.019(3)
C8M 0.051(3) 0.094(4) 0.058(3) 0.035(3) 0.009(3) 0.019(3)
C9M 0.051(3) 0.094(4) 0.058(3) 0.035(3) 0.009(3) 0.019(3)
C10M 0.051(3) 0.094(4) 0.058(3) 0.035(3) 0.009(3) 0.019(3)
C11M 0.050(3) 0.094(4) 0.059(3) 0.035(3) 0.009(3) 0.019(3)
C12M 0.050(3) 0.094(4) 0.059(3) 0.035(3) 0.009(3) 0.019(3)
N1K 0.063(7) 0.126(10) 0.098(9) 0.050(8) -0.012(7) 0.005(7)
C1K 0.073(9) 0.128(10) 0.095(10) 0.045(9) -0.019(7) 0.000(8)
C2K 0.082(9) 0.123(10) 0.093(9) 0.041(8) -0.015(7) -0.005(8)
C3K 0.078(8) 0.117(10) 0.084(9) 0.041(7) -0.015(7) 0.000(7)
C4K 0.068(7) 0.110(9) 0.082(8) 0.055(7) -0.013(6) -0.001(6)
C5K 0.059(7) 0.120(9) 0.091(8) 0.053(7) -0.011(6) 0.010(6)
N2K 0.064(7) 0.133(11) 0.102(10) 0.048(8) -0.014(6) 0.023(8)
C6K 0.069(8) 0.133(12) 0.115(10) 0.041(9) -0.013(7) 0.020(8)
C7K 0.064(8) 0.134(11) 0.119(10) 0.043(9) -0.020(8) 0.022(8)
C8K 0.063(8) 0.129(10) 0.116(10) 0.045(8) -0.025(7) 0.019(8)
C9K 0.057(7) 0.124(9) 0.104(9) 0.048(7) -0.022(6) 0.013(7)
C10K 0.055(7) 0.123(9) 0.097(8) 0.051(7) -0.018(6) 0.016(6)
C11K 0.068(8) 0.108(10) 0.085(9) 0.066(7) -0.009(7) 0.004(7)
C12K 0.062(8) 0.113(10) 0.103(10) 0.057(8) -0.015(7) 0.001(8)
N1W 0.0260(16) 0.0329(17) 0.0325(17) 0.0004(13) 0.0043(13) 0.0002(13)
C1W 0.038(2) 0.045(2) 0.030(2) -0.0021(17) 0.0041(16) 0.0088(19)
C2W 0.037(2) 0.047(2) 0.035(2) 0.0033(17) 0.0123(17) 0.0115(19)
C3W 0.030(2) 0.041(2) 0.039(2) 0.0125(17) 0.0111(16) 0.0058(17)
C4W 0.0246(18) 0.035(2) 0.0318(19) 0.0087(15) 0.0056(15) 0.0063(15)
C5W 0.0275(18) 0.0244(18) 0.0291(18) 0.0035(14) 0.0025(14) 0.0049(14)
N2W 0.0269(16) 0.0357(18) 0.0327(17) 0.0027(13) 0.0061(13) 0.0033(13)
C6W 0.030(2) 0.037(2) 0.036(2) 0.0056(16) 0.0103(16) 0.0051(16)
C7W 0.040(2) 0.037(2) 0.033(2) 0.0022(16) 0.0124(17) 0.0093(18)
C8W 0.040(2) 0.036(2) 0.034(2) -0.0007(16) 0.0077(17) 0.0106(18)
C9W 0.0308(19) 0.0260(19) 0.0323(19) 0.0038(14) 0.0054(15) 0.0073(15)
C10W 0.0243(17) 0.0302(19) 0.0282(18) 0.0049(14) 0.0031(14) 0.0077(15)
C11W 0.0255(19) 0.031(2) 0.043(2) 0.0088(16) 0.0063(16) 0.0010(15)
C12W 0.035(2) 0.0261(19) 0.039(2) 0.0030(15) 0.0046(16) 0.0039(16)
N1U 0.0343(18) 0.043(2) 0.0314(17) 0.0051(14) 0.0099(14) 0.0100(15)
C1U 0.038(2) 0.047(2) 0.035(2) 0.0131(18) 0.0145(17) 0.0142(19)
C2U 0.029(2) 0.051(3) 0.040(2) 0.0179(19) 0.0132(17) 0.0091(18)
C3U 0.031(2) 0.035(2) 0.043(2) 0.0106(17) 0.0083(17) 0.0066(17)
C4U 0.0223(17) 0.0304(19) 0.0344(19) 0.0100(15) 0.0049(14) 0.0040(14)
C5U 0.0258(18) 0.0303(19) 0.0305(18) 0.0064(14) 0.0064(14) 0.0083(15)
N2U 0.0348(18) 0.039(2) 0.0381(19) -0.0085(15) 0.0092(15) -0.0013(15)
C6U 0.043(3) 0.038(2) 0.052(3) -0.008(2) 0.011(2) -0.005(2)
C7U 0.032(2) 0.038(2) 0.054(3) -0.0030(19) 0.0139(19) -0.0035(18)
C8U 0.0296(19) 0.033(2) 0.039(2) 0.0017(16) 0.0108(16) 0.0060(16)
C9U 0.0248(18) 0.0256(18) 0.0332(19) 0.0039(14) 0.0066(14) 0.0068(14)
C10U 0.0283(18) 0.0257(18) 0.0291(18) 0.0014(14) 0.0057(14) 0.0056(15)
C11U 0.0302(19) 0.031(2) 0.035(2) 0.0009(15) 0.0036(16) 0.0025(16)
C12U 0.0289(19) 0.032(2) 0.0309(19) 0.0011(15) 0.0078(15) 0.0067(15)
N1T 0.0294(17) 0.0279(17) 0.050(2) 0.0028(14) 0.0044(15) 0.0018(14)
C1T 0.041(2) 0.038(2) 0.038(2) -0.0004(17) 0.0057(18) 0.0110(18)
C2T 0.046(2) 0.037(2) 0.034(2) 0.0105(17) 0.0109(18) 0.0119(19)
C3T 0.041(2) 0.038(2) 0.040(2) 0.0126(17) 0.0078(18) 0.0036(18)
C4T 0.037(2) 0.031(2) 0.0289(19) 0.0058(15) 0.0031(16) 0.0004(16)
C5T 0.0295(19) 0.0275(19) 0.036(2) 0.0089(15) 0.0001(15) 0.0054(15)
N2T 0.0257(17) 0.044(2) 0.060(2) 0.0198(18) 0.0038(16) 0.0048(15)
C6T 0.025(2) 0.064(3) 0.068(3) 0.034(3) 0.009(2) 0.008(2)
C7T 0.036(2) 0.087(4) 0.049(3) 0.036(3) 0.014(2) 0.020(3)
C8T 0.045(3) 0.085(4) 0.030(2) 0.018(2) 0.0099(19) 0.019(3)
C9T 0.034(2) 0.050(3) 0.0284(19) 0.0099(17) 0.0031(16) 0.0074(18)
C10T 0.0260(19) 0.038(2) 0.036(2) 0.0154(16) -0.0005(15) 0.0041(16)
C11T 0.046(3) 0.044(3) 0.038(2) -0.0042(18) 0.0089(19) -0.011(2)
C12T 0.048(3) 0.053(3) 0.035(2) -0.0032(19) 0.0082(19) 0.001(2)
N1R 0.0329(18) 0.0365(19) 0.045(2) 0.0033(15) 0.0078(15) 0.0041(15)
C1R 0.041(2) 0.042(2) 0.049(3) 0.0011(19) 0.011(2) 0.0054(19)
C2R 0.049(3) 0.045(3) 0.047(3) -0.004(2) 0.007(2) 0.011(2)
C3R 0.046(3) 0.035(2) 0.053(3) -0.0003(19) -0.003(2) 0.009(2)
C4R 0.037(2) 0.030(2) 0.048(2) 0.0046(17) -0.0037(18) 0.0074(17)
C5R 0.032(2) 0.030(2) 0.047(2) 0.0065(17) 0.0007(17) 0.0070(16)
N2R 0.0301(17) 0.0308(18) 0.046(2) 0.0060(14) 0.0096(15) -0.0017(14)
C6R 0.036(2) 0.041(2) 0.043(2) 0.0076(18) 0.0098(18) 0.0045(18)
C7R 0.043(3) 0.042(3) 0.054(3) 0.009(2) 0.015(2) 0.001(2)
C8R 0.043(3) 0.043(3) 0.061(3) 0.016(2) 0.019(2) 0.001(2)
C9R 0.035(2) 0.032(2) 0.058(3) 0.0120(19) 0.010(2) 0.0013(17)
C10R 0.032(2) 0.027(2) 0.047(2) 0.0098(16) 0.0064(17) 0.0040(16)
C11R 0.043(3) 0.032(2) 0.063(3) 0.007(2) -0.003(2) -0.0012(19)
C12R 0.039(2) 0.032(2) 0.070(3) 0.011(2) 0.007(2) -0.0028(19)
N1Y 0.0384(18) 0.0364(18) 0.0276(16) 0.0058(13) 0.0057(14) 0.0082(15)
C1Y 0.057(3) 0.044(2) 0.031(2) 0.0080(17) 0.0093(19) 0.015(2)
C2Y 0.066(3) 0.050(3) 0.041(2) 0.015(2) 0.028(2) 0.016(2)
C3Y 0.049(3) 0.045(3) 0.060(3) 0.007(2) 0.035(2) 0.010(2)
C4Y 0.030(2) 0.035(2) 0.044(2) 0.0002(17) 0.0133(17) 0.0091(17)
C5Y 0.033(2) 0.034(2) 0.0268(18) 0.0046(14) 0.0090(15) 0.0117(16)
N2Y 0.050(2) 0.0359(19) 0.0361(18) 0.0059(14) 0.0154(16) 0.0037(16)
C6Y 0.091(4) 0.049(3) 0.041(3) 0.012(2) 0.028(3) 0.003(3)
C7Y 0.116(6) 0.054(3) 0.038(3) 0.013(2) 0.019(3) 0.005(3)
C8Y 0.102(5) 0.052(3) 0.029(2) 0.001(2) -0.006(3) 0.027(3)
C9Y 0.051(3) 0.041(2) 0.031(2) -0.0001(17) -0.0005(18) 0.019(2)
C10Y 0.040(2) 0.033(2) 0.0297(19) 0.0036(15) 0.0084(16) 0.0127(17)
C11Y 0.029(2) 0.049(3) 0.062(3) -0.009(2) 0.009(2) 0.0104(19)
C12Y 0.042(3) 0.054(3) 0.045(3) -0.013(2) -0.008(2) 0.025(2)
N1P 0.0311(17) 0.0279(16) 0.0343(17) 0.0061(13) -0.0008(13) 0.0049(13)
C1P 0.045(2) 0.035(2) 0.031(2) 0.0061(16) -0.0008(17) 0.0076(18)
C2P 0.057(3) 0.034(2) 0.039(2) 0.0096(17) -0.005(2) 0.009(2)
C3P 0.042(2) 0.029(2) 0.049(3) 0.0076(18) -0.0037(19) 0.0112(18)
C4P 0.030(2) 0.028(2) 0.046(2) 0.0045(16) 0.0003(17) 0.0028(16)
C5P 0.0300(19) 0.0285(19) 0.035(2) 0.0049(15) -0.0005(15) 0.0007(15)
N2P 0.0296(17) 0.0282(17) 0.0439(19) 0.0096(14) 0.0048(14) 0.0024(13)
C6P 0.032(2) 0.035(2) 0.053(3) 0.0160(18) 0.0048(18) 0.0002(17)
C7P 0.044(3) 0.039(2) 0.059(3) 0.025(2) 0.011(2) 0.000(2)
C8P 0.046(3) 0.040(3) 0.061(3) 0.019(2) 0.023(2) 0.000(2)
C9P 0.030(2) 0.036(2) 0.055(3) 0.0150(19) 0.0117(18) 0.0019(17)
C10P 0.0280(19) 0.0267(19) 0.043(2) 0.0086(16) 0.0043(16) -0.0003(15)
C11P 0.031(2) 0.034(2) 0.067(3) 0.008(2) 0.011(2) 0.0070(17)
C12P 0.035(2) 0.044(3) 0.067(3) 0.012(2) 0.019(2) 0.004(2)
N1O 0.0315(19) 0.043(2) 0.063(3) 0.0118(18) 0.0117(17) 0.0070(16)
C1O 0.044(3) 0.042(3) 0.078(4) 0.019(2) 0.014(2) 0.007(2)
C2O 0.053(3) 0.058(3) 0.078(4) 0.031(3) 0.017(3) -0.004(3)
C3O 0.042(3) 0.055(3) 0.058(3) 0.013(2) 0.018(2) -0.005(2)
C4O 0.029(2) 0.047(3) 0.045(2) 0.0023(19) 0.0058(17) -0.0043(18)
C5O 0.031(2) 0.043(2) 0.041(2) 0.0046(18) 0.0064(17) 0.0081(18)
N2O 0.043(2) 0.053(2) 0.0385(19) 0.0053(16) 0.0063(16) 0.0220(18)
C6O 0.058(3) 0.075(4) 0.036(2) 0.013(2) 0.011(2) 0.027(3)
C7O 0.067(4) 0.077(4) 0.041(3) 0.020(2) 0.004(2) 0.034(3)
C8O 0.051(3) 0.063(3) 0.046(3) 0.011(2) 0.001(2) 0.030(3)
C9O 0.031(2) 0.050(3) 0.041(2) 0.0013(19) 0.0012(17) 0.0133(19)
C10O 0.032(2) 0.050(3) 0.035(2) 0.0017(18) 0.0028(17) 0.0121(19)
C11O 0.030(2) 0.055(3) 0.046(2) -0.008(2) 0.0096(18) 0.0026(19)
C12O 0.033(2) 0.052(3) 0.045(2) -0.004(2) 0.0052(18) 0.0106(19)
N1N 0.048(4) 0.048(4) 0.048(4) 0.008(3) 0.007(3) 0.009(3)
C1N 0.051(5) 0.065(5) 0.051(5) 0.009(4) -0.004(4) 0.015(4)
C2N 0.054(5) 0.059(5) 0.055(5) 0.008(4) -0.003(4) 0.019(4)
C3N 0.060(5) 0.054(4) 0.059(5) 0.011(4) 0.000(4) 0.027(4)
C4N 0.053(4) 0.058(4) 0.061(4) 0.020(3) 0.012(4) 0.022(3)
C5N 0.046(4) 0.050(4) 0.048(4) 0.016(3) 0.002(3) 0.015(3)
N2N 0.047(4) 0.048(4) 0.046(4) 0.017(3) -0.007(3) 0.004(3)
C6N 0.057(6) 0.063(6) 0.062(6) 0.020(5) -0.004(4) 0.004(5)
C7N 0.056(5) 0.061(5) 0.063(5) 0.025(4) -0.014(4) -0.007(4)
C8N 0.045(5) 0.057(5) 0.060(5) 0.030(4) -0.009(4) -0.008(5)
C9N 0.043(4) 0.057(4) 0.061(4) 0.030(3) -0.003(3) 0.005(3)
C10N 0.040(4) 0.054(4) 0.048(4) 0.023(3) -0.005(3) 0.006(3)
C11N 0.050(5) 0.067(5) 0.061(5) 0.021(4) 0.006(4) 0.015(4)
C12N 0.042(4) 0.073(5) 0.067(5) 0.032(4) 0.007(4) 0.011(4)
O1W 0.0415(17) 0.0281(15) 0.0421(16) 0.0091(12) 0.0120(13) 0.0013(13)
O2W 0.0368(16) 0.0315(15) 0.0438(17) 0.0088(12) 0.0053(13) 0.0039(13)
O3W 0.0366(16) 0.0405(17) 0.0395(16) 0.0053(13) 0.0090(13) 0.0042(13)
O4W 0.053(2) 0.0425(18) 0.0452(18) 0.0079(14) 0.0191(15) 0.0105(15)
O5W 0.0354(17) 0.0399(18) 0.066(2) -0.0038(16) 0.0024(15) 0.0021(15)
O6W 0.0401(16) 0.0318(15) 0.0416(16) 0.0078(12) 0.0084(13) 0.0030(13)
O7W 0.0440(18) 0.0371(17) 0.072(2) -0.0003(15) 0.0077(16) 0.0040(14)
O8W 0.060(2) 0.0444(19) 0.0441(19) -0.0039(15) 0.0037(16) -0.0135(16)
O9W 0.072(3) 0.054(2) 0.074(3) 0.0154(18) 0.039(2) 0.0217(19)
O10W 0.054(2) 0.0397(19) 0.059(2) 0.0028(15) 0.0190(17) -0.0103(16)
O11W 0.050(2) 0.056(2) 0.052(2) -0.0048(16) 0.0073(16) 0.0130(16)
O12W 0.060(2) 0.049(2) 0.051(2) -0.0044(15) -0.0079(16) 0.0179(17)
O13W 0.047(2) 0.059(3) 0.124(4) 0.004(3) 0.016(3) -0.0032(19)
O14W 0.141(5) 0.052(3) 0.064(3) -0.004(2) 0.034(3) 0.000(3)
O15W 0.153(5) 0.072(3) 0.039(2) -0.0173(19) 0.036(3) -0.049(3)
O16W 0.069(3) 0.238(8) 0.059(3) 0.033(4) 0.036(2) 0.048(4)
O17W 0.106(4) 0.080(4) 0.129(5) -0.028(3) -0.047(4) 0.019(3)
O18W 0.106(6) 0.093(5) 0.123(6) -0.003(4) -0.004(5) -0.007(4)
O19W 0.100(7) 0.098(7) 0.093(6) 0.029(5) -0.013(5) -0.028(6)
O20W 0.138(10) 0.068(6) 0.073(6) -0.016(5) -0.013(6) 0.015(6)
O21W 0.092(5) 0.083(4) 0.066(3) 0.008(3) 0.013(3) 0.023(3)
O22W 0.093(5) 0.049(3) 0.060(3) 0.001(2) -0.009(3) 0.007(3)
O23W 0.106(13) 0.087(12) 0.066(11) 0.009(9) 0.021(9) -0.006(9)
O24W 0.153(15) 0.131(13) 0.104(11) 0.007(9) -0.003(10) 0.099(12)
O25W 0.139(11) 0.145(10) 0.096(8) 0.007(7) 0.058(7) -0.028(8)
O26W 0.034(8) 0.120(17) 0.084(12) 0.054(12) 0.015(8) 0.001(9)
O27W 0.126(15) 0.070(10) 0.066(9) -0.012(8) 0.028(9) 0.005(10)
O28W 0.106(16) 0.081(13) 0.071(12) 0.031(10) -0.041(11) -0.025(12)
O29W 0.053(11) 0.106(16) 0.131(19) -0.053(14) -0.008(12) 0.032(11)
O30W 0.061(5) 0.089(7) 0.082(6) 0.033(5) 0.026(5) 0.009(5)
O31W 0.100(12) 0.074(10) 0.074(9) -0.017(7) 0.047(9) -0.025(8)
O32W 0.113(19) 0.053(12) 0.060(12) -0.013(9) 0.013(12) 0.030(12)
O33W 0.129(13) 0.124(12) 0.144(13) 0.007(9) 0.011(9) 0.023(9)
O34W 0.12(2) 0.12(2) 0.12(2) 0.022(10) 0.028(10) 0.018(10)

loop_
_atom_type_symbol
_atom_type_description
_atom_type_scat_dispersion_real
_atom_type_scat_dispersion_imag
_atom_type_scat_source
C C 0.0181 0.0091 'International Tables Vol C Tables 4.2.6.8 and 6.1.1.4'
H H 0.0000 0.0000 'International Tables Vol C Tables 4.2.6.8 and 6.1.1.4'
N N 0.0311 0.0180 'International Tables Vol C Tables 4.2.6.8 and 6.1.1.4'
O O 0.0492 0.0322 'International Tables Vol C Tables 4.2.6.8 and 6.1.1.4'
S S 0.3331 0.5567 'International Tables Vol C Tables 4.2.6.8 and 6.1.1.4'

loop_
_geom_angle_atom_site_label_1
_geom_angle_atom_site_label_2
_geom_angle_atom_site_label_3
_geom_angle
C2A C1A C6A 119.6(3)
C2A C1A C7H 120.7(3)
C6A C1A C7H 119.6(3)
C2B C1B C6B 119.2(4)
C2B C1B C7A 120.9(3)
C6B C1B C7A 119.7(3)
C6C C1C C2C 118.2(4)
C6C C1C C7B 121.9(3)
C2C C1C C7B 119.9(4)
C2D C1D C6D 118.6(3)
C2D C1D C7C 122.1(3)
C6D C1D C7C 119.3(3)
C2E C1E C6E 120.0(3)
C2E C1E C7D 120.1(3)
C6E C1E C7D 119.9(3)
C2F C1F C6F 119.0(3)
C2F C1F C7E 121.5(3)
C6F C1F C7E 119.3(3)
C2G C1G C6G 118.4(4)
C2G C1G C7F 120.1(3)
C6G C1G C7F 121.5(4)
C2H C1H C6H 118.0(4)
C2H C1H C7G 121.6(4)
C6H C1H C7G 120.4(4)
C1A C2A C3A 120.4(3)
C1A C2A H2A 119.8
C3A C2A H2A 119.8
C3B C2B C1B 120.2(4)
C3B C2B H2B 119.9
C1B C2B H2B 119.9
C3C C2C C1C 120.5(4)
C3C C2C H2C 119.8
C1C C2C H2C 119.8
C3D C2D C1D 120.8(3)
C3D C2D H2D 119.6
C1D C2D H2D 119.6
C1E C2E C3E 120.1(3)
C1E C2E H2E 120.0
C3E C2E H2E 120.0
C1F C2F C3F 121.0(3)
C1F C2F H2F 119.5
C3F C2F H2F 119.5
C1G C2G C3G 121.3(4)
C1G C2G H2G 119.4
C3G C2G H2G 119.4
C1H C2H C3H 120.9(4)
C1H C2H H2H 119.5
C3H C2H H2H 119.5
C4A C3A C2A 119.8(3)
C4A C3A S1A 120.7(3)
C2A C3A S1A 119.5(3)
C2B C3B C4B 120.8(4)
C2B C3B S1B 122.1(3)
C4B C3B S1B 116.9(3)
C2C C3C C4C 120.9(4)
C2C C3C S1C2 126.7(7)
C4C C3C S1C2 112.3(7)
C2C C3C S1C1 112.9(6)
C4C C3C S1C1 125.8(6)
S1C2 C3C S1C1 14.6(2)
C2D C3D C4D 119.8(3)
C2D C3D S1D 121.8(3)
C4D C3D S1D 118.4(3)
C2E C3E C4E 119.8(3)
C2E C3E S1E 119.7(3)
C4E C3E S1E 120.4(3)
C4F C3F C2F 119.7(3)
C4F C3F S1F 117.8(3)
C2F C3F S1F 122.0(3)
C2G C3G C4G 119.5(4)
C2G C3G S1G2 126.4(7)
C4G C3G S1G2 114.1(7)
C2G C3G S1G 118.8(3)
C4G C3G S1G 121.1(3)
S1G2 C3G S1G 12.8(6)
C4H C3H C2H 120.5(4)
C4H C3H S1H 121.0(3)
C2H C3H S1H 118.5(3)
C5A C4A C3A 121.5(3)
C5A C4A H4A 119.2
C3A C4A H4A 119.2
C3B C4B C5B 120.0(4)
C3B C4B H4B 120.0
C5B C4B H4B 120.0
C5C C4C C3C 119.9(4)
C5C C4C H4C 120.1
C3C C4C H4C 120.1
C5D C4D C3D 120.6(3)
C5D C4D H4D 119.7
C3D C4D H4D 119.7
C5E C4E C3E 121.4(3)
C5E C4E H4E 119.3
C3E C4E H4E 119.3
C5F C4F C3F 121.1(3)
C5F C4F H4F 119.4
C3F C4F H4F 119.4
C5G C4G C3G 120.8(4)
C5G C4G H4G 119.6
C3G C4G H4G 119.6
C3H C4H C5H 120.1(4)
C3H C4H H4H 120.0
C5H C4H H4H 120.0
C4A C5A C6A 118.4(3)
C4A C5A C7A 119.1(3)
C6A C5A C7A 122.5(3)
C4B C5B C6B 119.5(3)
C4B C5B C7B 120.8(3)
C6B C5B C7B 119.7(3)
C4C C5C C6C 119.1(4)
C4C C5C C7C 120.8(4)
C6C C5C C7C 120.1(3)
C4D C5D C6D 118.8(3)
C4D C5D C7D 119.1(3)
C6D C5D C7D 122.1(3)
C4E C5E C6E 118.5(3)
C4E C5E C7E 119.6(3)
C6E C5E C7E 122.0(3)
C4F C5F C6F 119.0(3)
C4F C5F C7F 120.8(3)
C6F C5F C7F 120.1(3)
C4G C5G C6G 119.2(4)
C4G C5G C7G 121.1(4)
C6G C5G C7G 119.4(4)
C6H C5H C4H 118.7(4)
C6H C5H C7H 122.5(4)
C4H C5H C7H 118.8(3)
O4A C6A C1A 117.4(3)
O4A C6A C5A 122.5(3)
C1A C6A C5A 120.1(3)
O4B C6B C5B 120.1(3)
O4B C6B C1B 119.6(3)
C5B C6B C1B 120.2(3)
O4C C6C C5C 118.1(3)
O4C C6C C1C 120.6(3)
C5C C6C C1C 121.4(3)
O4D C6D C1D 117.0(3)
O4D C6D C5D 121.7(3)
C1D C6D C5D 121.2(3)
O4E C6E C1E 117.3(3)
O4E C6E C5E 122.7(3)
C1E C6E C5E 120.1(3)
O4F C6F C1F 119.2(3)
O4F C6F C5F 120.6(3)
C1F C6F C5F 120.2(3)
O4G C6G C5G 118.1(4)
O4G C6G C1G 121.0(4)
C5G C6G C1G 120.8(4)
O4H C6H C5H 122.2(3)
O4H C6H C1H 116.4(3)
C5H C6H C1H 121.4(4)
C1B C7A C5A 116.3(3)
C1B C7A H7A1 108.2
C5A C7A H7A1 108.2
C1B C7A H7A2 108.2
C5A C7A H7A2 108.2
H7A1 C7A H7A2 107.4
C5B C7B C1C 113.2(3)
C5B C7B H7B1 108.9
C1C C7B H7B1 108.9
C5B C7B H7B2 108.9
C1C C7B H7B2 108.9
H7B1 C7B H7B2 107.8
C5C C7C C1D 111.6(3)
C5C C7C H7C1 109.3
C1D C7C H7C1 109.3
C5C C7C H7C2 109.3
C1D C7C H7C2 109.3
H7C1 C7C H7C2 108.0
C5D C7D C1E 115.0(3)
C5D C7D H7D1 108.5
C1E C7D H7D1 108.5
C5D C7D H7D2 108.5
C1E C7D H7D2 108.5
H7D1 C7D H7D2 107.5
C5E C7E C1F 115.9(3)
C5E C7E H7E1 108.3
C1F C7E H7E1 108.3
C5E C7E H7E2 108.3
C1F C7E H7E2 108.3
H7E1 C7E H7E2 107.4
C5F C7F C1G 114.9(3)
C5F C7F H7F1 108.6
C1G C7F H7F1 108.6
C5F C7F H7F2 108.6
C1G C7F H7F2 108.6
H7F1 C7F H7F2 107.5
C5G C7G C1H 111.0(3)
C5G C7G H7G1 109.4
C1H C7G H7G1 109.4
C5G C7G H7G2 109.4
C1H C7G H7G2 109.4
H7G1 C7G H7G2 108.0
C1A C7H C5H 114.2(3)
C1A C7H H7H1 108.7
C5H C7H H7H1 108.7
C1A C7H H7H2 108.7
C5H C7H H7H2 108.7
H7H1 C7H H7H2 107.6
O2A S1A O1A 113.1(2)
O2A S1A O3A 112.73(19)
O1A S1A O3A 110.0(2)
O2A S1A C3A 107.28(17)
O1A S1A C3A 106.83(18)
O3A S1A C3A 106.48(18)
O2B1 S1B O3B2 132.2(11)
O2B1 S1B O1B2 74.9(6)
O3B2 S1B O1B2 123.6(13)
O2B1 S1B O3B1 119.6(9)
O3B2 S1B O3B1 14.4(17)
O1B2 S1B O3B1 132.5(8)
O2B1 S1B O1B1 112.5(6)
O3B2 S1B O1B1 91.9(12)
O1B2 S1B O1B1 38.2(5)
O3B1 S1B O1B1 104.9(8)
O2B1 S1B O2B2 33.3(5)
O3B2 S1B O2B2 104.7(11)
O1B2 S1B O2B2 106.8(6)
O3B1 S1B O2B2 90.5(8)
O1B1 S1B O2B2 141.5(4)
O2B1 S1B C3B 106.8(3)
O3B2 S1B C3B 106.1(10)
O1B2 S1B C3B 109.5(4)
O3B1 S1B C3B 108.2(6)
O1B1 S1B C3B 103.7(3)
O2B2 S1B C3B 104.5(4)
C6B O4B H4B1 109.5
O1C1 S1C1 O3C1 113.7(10)
O1C1 S1C1 O2C1 112.1(7)
O3C1 S1C1 O2C1 111.1(11)
O1C1 S1C1 C3C 110.3(7)
O3C1 S1C1 C3C 106.6(9)
O2C1 S1C1 C3C 102.2(5)
O3C2 S1C2 O1C2 114.2(9)
O3C2 S1C2 O2C2 112.3(12)
O1C2 S1C2 O2C2 113.7(7)
O3C2 S1C2 C3C 103.7(12)
O1C2 S1C2 C3C 103.1(7)
O2C2 S1C2 C3C 108.8(6)
O2D S1D O3D 113.31(17)
O2D S1D O1D 112.76(16)
O3D S1D O1D 112.29(17)
O2D S1D C3D 107.04(17)
O3D S1D C3D 104.91(16)
O1D S1D C3D 105.76(16)
C6D O4D H4D1 109.5
O1E S1E O3E 112.67(18)
O1E S1E O2E 112.49(18)
O3E S1E O2E 110.04(17)
O1E S1E C3E 107.28(17)
O3E S1E C3E 106.49(16)
O2E S1E C3E 107.51(18)
O2F S1F O3F 112.70(18)
O2F S1F O1F 112.17(18)
O3F S1F O1F 112.09(17)
O2F S1F C3F 105.87(17)
O3F S1F C3F 106.85(17)
O1F S1F C3F 106.63(17)
C6F O4F H4F1 109.5
O3G S1G O2G 112.9(3)
O3G S1G O1G 114.5(4)
O2G S1G O1G 110.3(4)
O3G S1G C3G 106.5(3)
O2G S1G C3G 106.0(3)
O1G S1G C3G 105.9(3)
O1G2 S1G2 O2G2 112.5(18)
O1G2 S1G2 O3G2 115.1(16)
O2G2 S1G2 O3G2 108.4(14)
O1G2 S1G2 C3G 106.2(16)
O2G2 S1G2 C3G 102.9(10)
O3G2 S1G2 C3G 111.2(11)
O1H2 S1H O2H1 124.3(11)
O1H2 S1H O3H1 88.1(8)
O2H1 S1H O3H1 116.1(4)
O1H2 S1H O1H1 19.8(9)
O2H1 S1H O1H1 109.7(6)
O3H1 S1H O1H1 107.5(6)
O1H2 S1H O3H2 121.0(9)
O2H1 S1H O3H2 89.0(7)
O3H1 S1H O3H2 33.8(4)
O1H1 S1H O3H2 139.2(7)
O1H2 S1H O2H2 116.9(12)
O2H1 S1H O2H2 19.7(8)
O3H1 S1H O2H2 135.8(8)
O1H1 S1H O2H2 98.8(9)
O3H2 S1H O2H2 107.3(8)
O1H2 S1H C3H 108.7(11)
O2H1 S1H C3H 109.3(5)
O3H1 S1H C3H 108.0(3)
O1H1 S1H C3H 105.7(6)
O3H2 S1H C3H 101.2(4)
O2H2 S1H C3H 97.9(9)
C6H O4H H4H1 109.5
C1X N1X C5X 122.6(4)
C1X N1X H1XN 118.7
C5X N1X H1XN 118.7
N1X C1X C2X 119.8(4)
N1X C1X H1X 120.1
C2X C1X H1X 120.1
C3X C2X C1X 120.0(4)
C3X C2X H2X 120.0
C1X C2X H2X 120.0
C2X C3X C4X 120.2(4)
C2X C3X H3X 119.9
C4X C3X H3X 119.9
C3X C4X C5X 118.0(4)
C3X C4X C11X 123.1(4)
C5X C4X C11X 118.9(4)
N1X C5X C4X 119.3(3)
N1X C5X C10X 120.1(3)
C4X C5X C10X 120.6(3)
C6X N2X C10X 117.3(3)
N2X C6X C7X 123.7(4)
N2X C6X H6X 118.2
C7X C6X H6X 118.2
C8X C7X C6X 119.3(4)
C8X C7X H7X 120.3
C6X C7X H7X 120.3
C7X C8X C9X 119.5(4)
C7X C8X H8X 120.3
C9X C8X H8X 120.3
C8X C9X C10X 116.7(3)
C8X C9X C12X 123.1(4)
C10X C9X C12X 120.2(4)
N2X C10X C9X 123.5(3)
N2X C10X C5X 118.3(3)
C9X C10X C5X 118.2(3)
C12X C11X C4X 121.2(4)
C12X C11X H11X 119.4
C4X C11X H11X 119.4
C11X C12X C9X 120.7(4)
C11X C12X H12X 119.6
C9X C12X H12X 119.6
C1Q N1Q C5Q 117.1(4)
N1Q C1Q C2Q 123.8(4)
N1Q C1Q H1Q 118.1
C2Q C1Q H1Q 118.1
C3Q C2Q C1Q 119.1(4)
C3Q C2Q H2Q 120.4
C1Q C2Q H2Q 120.4
C2Q C3Q C4Q 119.0(4)
C2Q C3Q H3Q 120.5
C4Q C3Q H3Q 120.5
C5Q C4Q C3Q 117.3(4)
C5Q C4Q C11Q 120.6(4)
C3Q C4Q C11Q 122.1(4)
N1Q C5Q C4Q 123.6(4)
N1Q C5Q C10Q 118.1(4)
C4Q C5Q C10Q 118.3(4)
C6Q N2Q C10Q 120.3(5)
C6Q N2Q H2QN 119.9
C10Q N2Q H2QN 119.9
N2Q C6Q C7Q 122.2(6)
N2Q C6Q H6Q 118.9
C7Q C6Q H6Q 118.9
C8Q C7Q C6Q 118.9(5)
C8Q C7Q H7Q 120.6
C6Q C7Q H7Q 120.6
C7Q C8Q C9Q 120.3(6)
C7Q C8Q H8Q 119.9
C9Q C8Q H8Q 119.9
C8Q C9Q C10Q 117.4(5)
C8Q C9Q C12Q 123.1(5)
C10Q C9Q C12Q 119.5(4)
N2Q C10Q C9Q 120.9(4)
N2Q C10Q C5Q 119.0(4)
C9Q C10Q C5Q 120.1(4)
C12Q C11Q C4Q 120.4(5)
C12Q C11Q H11Q 119.8
C4Q C11Q H11Q 119.8
C11Q C12Q C9Q 121.0(4)
C11Q C12Q H12Q 119.5
C9Q C12Q H12Q 119.5
C1Z N1Z C5Z 115.6(6)
N1Z C1Z C2Z 123.9(8)
N1Z C1Z H1Z 118.0
C2Z C1Z H1Z 118.0
C3Z C2Z C1Z 119.3(7)
C3Z C2Z H2Z 120.3
C1Z C2Z H2Z 120.3
C2Z C3Z C4Z 119.9(7)
C2Z C3Z H3Z 120.0
C4Z C3Z H3Z 120.0
C3Z C4Z C5Z 117.3(7)
C3Z C4Z C11Z 123.3(7)
C5Z C4Z C11Z 119.4(7)
N1Z C5Z C4Z 123.9(6)
N1Z C5Z C10Z 119.3(5)
C4Z C5Z C10Z 116.8(6)
C6Z N2Z C10Z 121.9(6)
C6Z N2Z H2ZN 119.1
C10Z N2Z H2ZN 119.1
N2Z C6Z C7Z 120.5(7)
N2Z C6Z H6Z 119.7
C7Z C6Z H6Z 119.7
C6Z C7Z C8Z 122.8(7)
C6Z C7Z H7Z 118.6
C8Z C7Z H7Z 118.6
C7Z C8Z C9Z 117.1(6)
C7Z C8Z H8Z 121.4
C9Z C8Z H8Z 121.4
C10Z C9Z C12Z 120.5(7)
C10Z C9Z C8Z 116.2(6)
C12Z C9Z C8Z 123.2(7)
N2Z C10Z C9Z 121.4(6)
N2Z C10Z C5Z 116.8(5)
C9Z C10Z C5Z 121.7(6)
C12Z C11Z C4Z 122.2(7)
C12Z C11Z H11Z 118.9
C4Z C11Z H11Z 118.9
C11Z C12Z C9Z 119.3(7)
C11Z C12Z H12Z 120.4
C9Z C12Z H12Z 120.4
C1L N1L C5L 120.0
C1L N1L H1LN 120.0
C5L N1L H1LN 120.0
C2L C1L N1L 120.0
C2L C1L H1L 120.0
N1L C1L H1L 120.0
C1L C2L C3L 120.0
C1L C2L H2L 120.0
C3L C2L H2L 120.0
C4L C3L C2L 120.0
C4L C3L H3L 120.0
C2L C3L H3L 120.0
C5L C4L C3L 120.0
C5L C4L C11L 119.3(6)
C3L C4L C11L 120.7(6)
C4L C5L N1L 120.0
C4L C5L C10L 120.7(6)
N1L C5L C10L 119.3(6)
C6L N2L C10L 120.0
C7L C6L N2L 120.0
C7L C6L H6L 120.0
N2L C6L H6L 120.0
C8L C7L C6L 120.0
C8L C7L H7L 120.0
C6L C7L H7L 120.0
C9L C8L C7L 120.0
C9L C8L H8L 120.0
C7L C8L H8L 120.0
C8L C9L C10L 120.0
C8L C9L C12L 119.3(6)
C10L C9L C12L 120.7(6)
C9L C10L N2L 120.0
C9L C10L C5L 119.3(6)
N2L C10L C5L 120.7(6)
C12L C11L C4L 120.7(6)
C12L C11L H11L 119.7
C4L C11L H11L 119.7
C11L C12L C9L 119.3(6)
C11L C12L H12L 120.3
C9L C12L H12L 120.3
C5V N1V C1V 120.4(11)
C5V N1V H1VN 119.8
C1V N1V H1VN 119.8
N1V C1V C2V 118.8(12)
N1V C1V H1V 120.6
C2V C1V H1V 120.6
C3V C2V C1V 121.4(12)
C3V C2V H2V 119.3
C1V C2V H2V 119.3
C2V C3V C4V 120.6(11)
C2V C3V H3V 119.7
C4V C3V H3V 119.7
C3V C4V C5V 115.8(10)
C3V C4V C11V 123.5(10)
C5V C4V C11V 120.6(10)
N1V C5V C4V 123.1(10)
N1V C5V C10V 120.5(10)
C4V C5V C10V 116.4(9)
C10V N2V C6V 118.0(11)
C7V C6V N2V 123.3(11)
C7V C6V H6V 118.4
N2V C6V H6V 118.4
C6V C7V C8V 120.8(12)
C6V C7V H7V 119.6
C8V C7V H7V 119.6
C7V C8V C9V 116.5(12)
C7V C8V H8V 121.7
C9V C8V H8V 121.7
C10V C9V C8V 120.1(10)
C10V C9V C12V 120.6(10)
C8V C9V C12V 119.2(11)
C9V C10V N2V 121.2(10)
C9V C10V C5V 121.9(9)
N2V C10V C5V 116.9(10)
C12V C11V C4V 121.5(10)
C12V C11V H11V 119.3
C4V C11V H11V 119.3
C11V C12V C9V 118.6(11)
C11V C12V H12V 120.7
C9V C12V H12V 120.7
C1M N1M C5M 120.0
N1M C1M C2M 120.0
N1M C1M H1M 120.0
C2M C1M H1M 120.0
C3M C2M C1M 120.0
C3M C2M H2M 120.0
C1M C2M H2M 120.0
C4M C3M C2M 120.0
C4M C3M H3M 120.0
C2M C3M H3M 120.0
C3M C4M C5M 120.0
C3M C4M C11M 119.5(4)
C5M C4M C11M 120.3(5)
C10M C5M C4M 119.6(2)
C10M C5M N1M 120.4(2)
C4M C5M N1M 120.0
C6M N2M C10M 120.0
C6M N2M H2MN 120.0
C10M N2M H2MN 120.0
C7M C6M N2M 120.0
C7M C6M H6M 120.0
N2M C6M H6M 120.0
C6M C7M C8M 120.0
C6M C7M H7M 120.0
C8M C7M H7M 120.0
C9M C8M C7M 120.0
C9M C8M H8M 120.0
C7M C8M H8M 120.0
C8M C9M C10M 120.0
C8M C9M C12M 121.9(7)
C10M C9M C12M 117.6(7)
C5M C10M C9M 121.2(4)
C5M C10M N2M 118.8(4)
C9M C10M N2M 120.0
C12M C11M C4M 118.4(7)
C12M C11M H11M 120.8
C4M C11M H11M 120.8
C11M C12M C9M 122.0(8)
C11M C12M H12M 119.0
C9M C12M H12M 119.0
C1K N1K C5K 120.0
C1K N1K H1KN 120.0
C5K N1K H1KN 120.0
N1K C1K C2K 120.0
N1K C1K H1K 120.0
C2K C1K H1K 120.0
C3K C2K C1K 120.0
C3K C2K H2K 120.0
C1K C2K H2K 120.0
C2K C3K C4K 120.0
C2K C3K H3K 120.0
C4K C3K H3K 120.0
C5K C4K C3K 120.0
C5K C4K C11K 120.7(5)
C3K C4K C11K 119.3(5)
C10K C5K C4K 119.50(19)
C10K C5K N1K 120.48(19)
C4K C5K N1K 120.0
C6K N2K C10K 120.0
C7K C6K N2K 120.0
C7K C6K H6K 120.0
N2K C6K H6K 120.0
C6K C7K C8K 120.0
C6K C7K H7K 120.0
C8K C7K H7K 120.0
C9K C8K C7K 120.0
C9K C8K H8K 120.0
C7K C8K H8K 120.0
C10K C9K C8K 120.0
C10K C9K C12K 118.1(7)
C8K C9K C12K 121.9(7)
C5K C10K C9K 121.2(5)
C5K C10K N2K 118.4(5)
C9K C10K N2K 120.0
C12K C11K C4K 118.3(8)
C12K C11K H11K 120.8
C4K C11K H11K 120.8
C11K C12K C9K 121.7(8)
C11K C12K H12K 119.2
C9K C12K H12K 119.2
C1W N1W C5W 122.5(4)
C1W N1W H1WN 118.8
C5W N1W H1WN 118.8
N1W C1W C2W 120.6(4)
N1W C1W H1W 119.7
C2W C1W H1W 119.7
C3W C2W C1W 119.5(4)
C3W C2W H2W 120.2
C1W C2W H2W 120.2
C2W C3W C4W 120.0(4)
C2W C3W H3W 120.0
C4W C3W H3W 120.0
C5W C4W C3W 118.6(4)
C5W C4W C11W 118.8(3)
C3W C4W C11W 122.6(4)
N1W C5W C4W 118.7(3)
N1W C5W C10W 119.6(3)
C4W C5W C10W 121.7(3)
C6W N2W C10W 117.0(3)
N2W C6W C7W 123.5(4)
N2W C6W H6W 118.3
C7W C6W H6W 118.3
C8W C7W C6W 119.3(4)
C8W C7W H7W 120.3
C6W C7W H7W 120.3
C7W C8W C9W 119.2(4)
C7W C8W H8W 120.4
C9W C8W H8W 120.4
C8W C9W C10W 117.2(4)
C8W C9W C12W 122.4(4)
C10W C9W C12W 120.4(4)
N2W C10W C9W 123.9(3)
N2W C10W C5W 118.8(3)
C9W C10W C5W 117.3(3)
C12W C11W C4W 120.7(4)
C12W C11W H11W 119.7
C4W C11W H11W 119.7
C11W C12W C9W 121.0(4)
C11W C12W H12W 119.5
C9W C12W H12W 119.5
C1U N1U C5U 115.9(4)
N1U C1U C2U 123.9(4)
N1U C1U H1U 118.1
C2U C1U H1U 118.1
C3U C2U C1U 119.5(4)
C3U C2U H2U 120.3
C1U C2U H2U 120.3
C2U C3U C4U 119.2(4)
C2U C3U H3U 120.4
C4U C3U H3U 120.4
C3U C4U C5U 117.0(4)
C3U C4U C11U 123.8(4)
C5U C4U C11U 119.2(3)
N1U C5U C4U 124.6(4)
N1U C5U C10U 117.2(3)
C4U C5U C10U 118.1(3)
C6U N2U C10U 122.7(4)
C6U N2U H2UN 118.7
C10U N2U H2UN 118.7
N2U C6U C7U 120.5(4)
N2U C6U H6U 119.7
C7U C6U H6U 119.7
C8U C7U C6U 119.4(4)
C8U C7U H7U 120.3
C6U C7U H7U 120.3
C7U C8U C9U 119.9(4)
C7U C8U H8U 120.0
C9U C8U H8U 120.0
C10U C9U C8U 118.4(3)
C10U C9U C12U 118.1(3)
C8U C9U C12U 123.5(3)
N2U C10U C9U 119.1(3)
N2U C10U C5U 119.3(3)
C9U C10U C5U 121.6(3)
C12U C11U C4U 122.4(4)
C12U C11U H11U 118.8
C4U C11U H11U 118.8
C11U C12U C9U 120.5(4)
C11U C12U H12U 119.7
C9U C12U H12U 119.7
C1T N1T C5T 119.0(4)
C1T N1T H1TN 120.5
C5T N1T H1TN 120.5
N1T C1T C2T 122.8(4)
N1T C1T H1T 118.6
C2T C1T H1T 118.6
C3T C2T C1T 119.3(4)
C3T C2T H2T 120.3
C1T C2T H2T 120.3
C2T C3T C4T 118.8(4)
C2T C3T H3T 120.6
C4T C3T H3T 120.6
C5T C4T C3T 118.3(4)
C5T C4T C11T 120.0(4)
C3T C4T C11T 121.7(4)
N1T C5T C4T 121.7(4)
N1T C5T C10T 118.5(4)
C4T C5T C10T 119.8(4)
C6T N2T C10T 117.3(4)
N2T C6T C7T 124.3(5)
N2T C6T H6T 117.9
C7T C6T H6T 117.9
C8T C7T C6T 118.0(5)
C8T C7T H7T 121.0
C6T C7T H7T 121.0
C7T C8T C9T 120.7(5)
C7T C8T H8T 119.6
C9T C8T H8T 119.6
C10T C9T C8T 116.6(4)
C10T C9T C12T 119.9(4)
C8T C9T C12T 123.5(4)
N2T C10T C9T 123.1(4)
N2T C10T C5T 118.2(4)
C9T C10T C5T 118.7(4)
C12T C11T C4T 120.1(4)
C12T C11T H11T 119.9
C4T C11T H11T 119.9
C11T C12T C9T 121.4(4)
C11T C12T H12T 119.3
C9T C12T H12T 119.3
C1R N1R C5R 116.7(4)
N1R C1R C2R 123.8(5)
N1R C1R H1R 118.1
C2R C1R H1R 118.1
C3R C2R C1R 119.3(5)
C3R C2R H2R 120.3
C1R C2R H2R 120.3
C2R C3R C4R 119.4(4)
C2R C3R H3R 120.3
C4R C3R H3R 120.3
C3R C4R C5R 116.4(4)
C3R C4R C11R 123.8(4)
C5R C4R C11R 119.9(4)
N1R C5R C4R 124.4(4)
N1R C5R C10R 118.0(4)
C4R C5R C10R 117.6(4)
C6R N2R C10R 122.7(4)
C6R N2R H2RN 118.6
C10R N2R H2RN 118.6
N2R C6R C7R 120.8(4)
N2R C6R H6R 119.6
C7R C6R H6R 119.6
C6R C7R C8R 119.2(5)
C6R C7R H7R 120.4
C8R C7R H7R 120.4
C7R C8R C9R 120.2(4)
C7R C8R H8R 119.9
C9R C8R H8R 119.9
C10R C9R C8R 118.2(4)
C10R C9R C12R 118.6(4)
C8R C9R C12R 123.2(4)
N2R C10R C9R 118.9(4)
N2R C10R C5R 119.3(4)
C9R C10R C5R 121.8(4)
C12R C11R C4R 122.3(4)
C12R C11R H11R 118.8
C4R C11R H11R 118.8
C11R C12R C9R 119.8(4)
C11R C12R H12R 120.1
C9R C12R H12R 120.1
C1Y N1Y C5Y 116.1(4)
N1Y C1Y C2Y 123.7(4)
N1Y C1Y H1Y 118.2
C2Y C1Y H1Y 118.2
C3Y C2Y C1Y 119.7(4)
C3Y C2Y H2Y 120.1
C1Y C2Y H2Y 120.1
C2Y C3Y C4Y 119.3(4)
C2Y C3Y H3Y 120.3
C4Y C3Y H3Y 120.3
C3Y C4Y C5Y 116.5(4)
C3Y C4Y C11Y 123.9(4)
C5Y C4Y C11Y 119.5(4)
N1Y C5Y C4Y 124.6(4)
N1Y C5Y C10Y 116.5(4)
C4Y C5Y C10Y 118.9(4)
C6Y N2Y C10Y 123.3(5)
C6Y N2Y H2YN 118.4
C10Y N2Y H2YN 118.4
N2Y C6Y C7Y 119.7(6)
N2Y C6Y H6Y 120.2
C7Y C6Y H6Y 120.2
C6Y C7Y C8Y 120.2(5)
C6Y C7Y H7Y 119.9
C8Y C7Y H7Y 119.9
C7Y C8Y C9Y 120.6(5)
C7Y C8Y H8Y 119.7
C9Y C8Y H8Y 119.7
C10Y C9Y C12Y 119.0(4)
C10Y C9Y C8Y 116.5(5)
C12Y C9Y C8Y 124.5(5)
N2Y C10Y C9Y 119.6(4)
N2Y C10Y C5Y 119.7(4)
C9Y C10Y C5Y 120.7(4)
C12Y C11Y C4Y 120.6(5)
C12Y C11Y H11Y 119.7
C4Y C11Y H11Y 119.7
C11Y C12Y C9Y 121.2(4)
C11Y C12Y H12Y 119.4
C9Y C12Y H12Y 119.4
C1P N1P C5P 122.2(4)
C1P N1P H1PN 118.9
C5P N1P H1PN 118.9
N1P C1P C2P 120.5(4)
N1P C1P H1P 119.8
C2P C1P H1P 119.8
C1P C2P C3P 119.7(4)
C1P C2P H2P 120.1
C3P C2P H2P 120.1
C2P C3P C4P 119.7(4)
C2P C3P H3P 120.2
C4P C3P H3P 120.2
C5P C4P C3P 118.2(4)
C5P C4P C11P 119.2(4)
C3P C4P C11P 122.7(4)
N1P C5P C4P 119.7(4)
N1P C5P C10P 118.5(4)
C4P C5P C10P 121.7(4)
C6P N2P C10P 116.6(4)
N2P C6P C7P 123.8(4)
N2P C6P H6P 118.1
C7P C6P H6P 118.1
C8P C7P C6P 119.3(4)
C8P C7P H7P 120.3
C6P C7P H7P 120.3
C7P C8P C9P 119.7(4)
C7P C8P H8P 120.2
C9P C8P H8P 120.2
C8P C9P C10P 115.8(4)
C8P C9P C12P 123.8(4)
C10P C9P C12P 120.3(4)
N2P C10P C9P 124.8(4)
N2P C10P C5P 118.2(4)
C9P C10P C5P 117.0(4)
C12P C11P C4P 120.1(4)
C12P C11P H11P 120.0
C4P C11P H11P 120.0
C11P C12P C9P 121.6(5)
C11P C12P H12P 119.2
C9P C12P H12P 119.2
C1O N1O C5O 117.1(4)
N1O C1O C2O 122.6(5)
N1O C1O H1O 118.7
C2O C1O H1O 118.7
C3O C2O C1O 120.3(5)
C3O C2O H2O 119.8
C1O C2O H2O 119.8
C2O C3O C4O 118.7(5)
C2O C3O H3O 120.7
C4O C3O H3O 120.7
C3O C4O C5O 116.4(4)
C3O C4O C11O 123.1(4)
C5O C4O C11O 120.5(4)
N1O C5O C4O 124.8(4)
N1O C5O C10O 117.5(4)
C4O C5O C10O 117.6(4)
C6O N2O C10O 122.7(4)
C6O N2O H2ON 118.6
C10O N2O H2ON 118.6
N2O C6O C7O 120.2(5)
N2O C6O H6O 119.9
C7O C6O H6O 119.9
C8O C7O C6O 119.2(5)
C8O C7O H7O 120.4
C6O C7O H7O 120.4
C7O C8O C9O 120.7(5)
C7O C8O H8O 119.6
C9O C8O H8O 119.6
C8O C9O C10O 117.9(4)
C8O C9O C12O 123.0(4)
C10O C9O C12O 119.1(4)
N2O C10O C9O 119.2(4)
N2O C10O C5O 119.4(4)
C9O C10O C5O 121.4(4)
C12O C11O C4O 121.2(4)
C12O C11O H11O 119.4
C4O C11O H11O 119.4
C11O C12O C9O 120.2(4)
C11O C12O H12O 119.9
C9O C12O H12O 119.9
C1N N1N C5N 120.0
C1N N1N H1NN 120.0
C5N N1N H1NN 120.0
N1N C1N C2N 120.0
N1N C1N H1N 120.0
C2N C1N H1N 120.0
C3N C2N C1N 120.0
C3N C2N H2N 120.0
C1N C2N H2N 120.0
C2N C3N C4N 120.0
C2N C3N H3N 120.0
C4N C3N H3N 120.0
C5N C4N C3N 120.0
C5N C4N C11N 120.3(2)
C3N C4N C11N 119.7(2)
C10N C5N C4N 119.7(2)
C10N C5N N1N 120.3(2)
C4N C5N N1N 120.0
C6N N2N C10N 120.0
N2N C6N C7N 120.0
N2N C6N H6N 120.0
C7N C6N H6N 120.0
C8N C7N C6N 120.0
C8N C7N H7N 120.0
C6N C7N H7N 120.0
C9N C8N C7N 120.0
C9N C8N H8N 120.0
C7N C8N H8N 120.0
C8N C9N C10N 120.0
C8N C9N C12N 120.3(2)
C10N C9N C12N 119.7(2)
C5N C10N C9N 120.3(2)
C5N C10N N2N 119.7(2)
C9N C10N N2N 120.0
C4N C11N C12N 119.7(2)
C4N C11N H11N 120.1
C12N C11N H11N 120.1
C11N C12N C9N 120.3(3)
C11N C12N H12N 119.8
C9N C12N H12N 119.8
H1W1 O1W H1W2 108(5)
H2W1 O2W H2W2 99(5)
H3W1 O3W H3W2 103(5)
H4W1 O4W H4W2 114(6)
H5W1 O5W H5W2 97(6)
H6W1 O6W H6W2 106(4)
H8W1 O8W H8W2 105(5)
H1WW O10W H2WW 109(6)
H5WW O13W H6WW 97(4)
H7WW O14W H8WW 95(4)
H5W3 O15W H5W4 102(4)
H6W3 O16W H6W4 93(4)

loop_
_geom_bond_atom_site_label_1
_geom_bond_atom_site_label_2
_geom_bond_distance
C1A C2A 1.382(5)
C1A C6A 1.409(5)
C1A C7H 1.517(5)
C1B C2B 1.398(5)
C1B C6B 1.412(5)
C1B C7A 1.522(5)
C1C C6C 1.403(5)
C1C C2C 1.404(5)
C1C C7B 1.512(5)
C1D C2D 1.392(5)
C1D C6D 1.400(5)
C1D C7C 1.522(5)
C1E C2E 1.382(5)
C1E C6E 1.406(5)
C1E C7D 1.520(5)
C1F C2F 1.394(5)
C1F C6F 1.415(5)
C1F C7E 1.527(5)
C1G C2G 1.384(6)
C1G C6G 1.409(5)
C1G C7F 1.518(5)
C1H C2H 1.384(6)
C1H C6H 1.414(5)
C1H C7G 1.520(5)
C2A C3A 1.390(5)
C2A H2A 0.9500
C2B C3B 1.390(6)
C2B H2B 0.9500
C2C C3C 1.375(6)
C2C H2C 0.9500
C2D C3D 1.387(5)
C2D H2D 0.9500
C2E C3E 1.393(5)
C2E H2E 0.9500
C2F C3F 1.396(5)
C2F H2F 0.9500
C2G C3G 1.393(6)
C2G H2G 0.9500
C2H C3H 1.387(5)
C2H H2H 0.9500
C3A C4A 1.386(5)
C3A S1A 1.766(4)
C3B C4B 1.393(6)
C3B S1B 1.775(4)
C3C C4C 1.399(6)
C3C S1C2 1.740(9)
C3C S1C1 1.826(12)
C3D C4D 1.400(5)
C3D S1D 1.771(4)
C3E C4E 1.394(5)
C3E S1E 1.765(4)
C3F C4F 1.393(5)
C3F S1F 1.763(4)
C3G C4G 1.393(6)
C3G S1G2 1.572(14)
C3G S1G 1.818(5)
C3H C4H 1.386(6)
C3H S1H 1.772(4)
C4A C5A 1.385(5)
C4A H4A 0.9500
C4B C5B 1.395(5)
C4B H4B 0.9500
C4C C5C 1.386(6)
C4C H4C 0.9500
C4D C5D 1.387(5)
C4D H4D 0.9500
C4E C5E 1.381(5)
C4E H4E 0.9500
C4F C5F 1.390(5)
C4F H4F 0.9500
C4G C5G 1.381(6)
C4G H4G 0.9500
C4H C5H 1.399(6)
C4H H4H 0.9500
C5A C6A 1.412(5)
C5A C7A 1.524(5)
C5B C6B 1.407(5)
C5B C7B 1.504(5)
C5C C6C 1.400(5)
C5C C7C 1.510(5)
C5D C6D 1.402(5)
C5D C7D 1.515(5)
C5E C6E 1.415(5)
C5E C7E 1.524(5)
C5F C6F 1.418(5)
C5F C7F 1.509(5)
C5G C6G 1.401(6)
C5G C7G 1.514(5)
C5H C6H 1.389(5)
C5H C7H 1.518(5)
C6A O4A 1.352(4)
C6B O4B 1.340(4)
C6C O4C 1.359(4)
C6D O4D 1.369(4)
C6E O4E 1.348(4)
C6F O4F 1.340(4)
C6G O4G 1.354(5)
C6H O4H 1.369(5)
C7A H7A1 0.9900
C7A H7A2 0.9900
C7B H7B1 0.9900
C7B H7B2 0.9900
C7C H7C1 0.9900
C7C H7C2 0.9900
C7D H7D1 0.9900
C7D H7D2 0.9900
C7E H7E1 0.9900
C7E H7E2 0.9900
C7F H7F1 0.9900
C7F H7F2 0.9900
C7G H7G1 0.9900
C7G H7G2 0.9900
C7H H7H1 0.9900
C7H H7H2 0.9900
S1A O2A 1.442(3)
S1A O1A 1.460(3)
S1A O3A 1.461(3)
S1B O2B1 1.377(7)
S1B O3B2 1.39(3)
S1B O1B2 1.400(10)
S1B O3B1 1.431(13)
S1B O1B1 1.541(9)
S1B O2B2 1.574(9)
O4B H4B1 0.8400
S1C1 O1C1 1.449(11)
S1C1 O3C1 1.46(2)
S1C1 O2C1 1.471(9)
S1C2 O3C2 1.44(3)
S1C2 O1C2 1.459(10)
S1C2 O2C2 1.483(10)
S1D O2D 1.448(3)
S1D O3D 1.457(3)
S1D O1D 1.464(3)
O4D H4D1 0.8400
S1E O1E 1.450(3)
S1E O3E 1.459(3)
S1E O2E 1.470(3)
S1F O2F 1.450(3)
S1F O3F 1.457(3)
S1F O1F 1.462(3)
O4F H4F1 0.8400
S1G O3G 1.438(5)
S1G O2G 1.459(5)
S1G O1G 1.465(7)
S1G2 O1G2 1.39(3)
S1G2 O2G2 1.485(19)
S1G2 O3G2 1.49(2)
S1H O1H2 1.36(2)
S1H O2H1 1.414(9)
S1H O3H1 1.461(6)
S1H O1H1 1.497(16)
S1H O3H2 1.499(10)
S1H O2H2 1.52(2)
O4H H4H1 0.8400
N1X C1X 1.336(5)
N1X C5X 1.351(5)
N1X H1XN 0.8800
C1X C2X 1.394(6)
C1X H1X 0.9500
C2X C3X 1.361(6)
C2X H2X 0.9500
C3X C4X 1.406(5)
C3X H3X 0.9500
C4X C5X 1.414(5)
C4X C11X 1.427(6)
C5X C10X 1.430(5)
N2X C6X 1.328(5)
N2X C10X 1.353(5)
C6X C7X 1.389(6)
C6X H6X 0.9500
C7X C8X 1.367(6)
C7X H7X 0.9500
C8X C9X 1.409(5)
C8X H8X 0.9500
C9X C10X 1.413(5)
C9X C12X 1.431(5)
C11X C12X 1.349(6)
C11X H11X 0.9500
C12X H12X 0.9500
N1Q C1Q 1.330(6)
N1Q C5Q 1.349(5)
C1Q C2Q 1.402(6)
C1Q H1Q 0.9500
C2Q C3Q 1.368(6)
C2Q H2Q 0.9500
C3Q C4Q 1.414(6)
C3Q H3Q 0.9500
C4Q C5Q 1.410(6)
C4Q C11Q 1.429(6)
C5Q C10Q 1.437(6)
N2Q C6Q 1.325(7)
N2Q C10Q 1.360(6)
N2Q H2QN 0.8800
C6Q C7Q 1.394(10)
C6Q H6Q 0.9500
C7Q C8Q 1.375(10)
C7Q H7Q 0.9500
C8Q C9Q 1.407(7)
C8Q H8Q 0.9500
C9Q C10Q 1.417(6)
C9Q C12Q 1.418(7)
C11Q C12Q 1.362(7)
C11Q H11Q 0.9500
C12Q H12Q 0.9500
N1Z C1Z 1.340(9)
N1Z C5Z 1.355(8)
C1Z C2Z 1.404(10)
C1Z H1Z 0.9500
C2Z C3Z 1.350(11)
C2Z H2Z 0.9500
C3Z C4Z 1.381(9)
C3Z H3Z 0.9500
C4Z C5Z 1.423(8)
C4Z C11Z 1.447(10)
C5Z C10Z 1.448(8)
N2Z C6Z 1.314(8)
N2Z C10Z 1.352(7)
N2Z H2ZN 0.8800
C6Z C7Z 1.331(10)
C6Z H6Z 0.9500
C7Z C8Z 1.376(10)
C7Z H7Z 0.9500
C8Z C9Z 1.464(10)
C8Z H8Z 0.9500
C9Z C10Z 1.388(8)
C9Z C12Z 1.417(9)
C11Z C12Z 1.358(11)
C11Z H11Z 0.9500
C12Z H12Z 0.9500
N1L C1L 1.3900
N1L C5L 1.3900
N1L H1LN 0.8800
C1L C2L 1.3900
C1L H1L 0.9500
C2L C3L 1.3900
C2L H2L 0.9500
C3L C4L 1.3900
C3L H3L 0.9500
C4L C5L 1.3900
C4L C11L 1.3900
C5L C10L 1.3903
N2L C6L 1.3900
N2L C10L 1.3900
C6L C7L 1.3900
C6L H6L 0.9500
C7L C8L 1.3900
C7L H7L 0.9500
C8L C9L 1.3900
C8L H8L 0.9500
C9L C10L 1.3900
C9L C12L 1.3901
C11L C12L 1.3900(10)
C11L H11L 0.9500
C12L H12L 0.9500
N1V C5V 1.338(12)
N1V C1V 1.346(13)
N1V H1VN 0.8800
C1V C2V 1.413(14)
C1V H1V 0.9500
C2V C3V 1.346(14)
C2V H2V 0.9500
C3V C4V 1.399(13)
C3V H3V 0.9500
C4V C5V 1.419(12)
C4V C11V 1.427(13)
C5V C10V 1.462(12)
N2V C10V 1.363(11)
N2V C6V 1.369(14)
C6V C7V 1.316(15)
C6V H6V 0.9500
C7V C8V 1.390(15)
C7V H7V 0.9500
C8V C9V 1.431(14)
C8V H8V 0.9500
C9V C10V 1.354(13)
C9V C12V 1.450(12)
C11V C12V 1.370(13)
C11V H11V 0.9500
C12V H12V 0.9500
N1M C1M 1.3900
N1M C5M 1.3900
C1M C2M 1.3900
C1M H1M 0.9500
C2M C3M 1.3900
C2M H2M 0.9500
C3M C4M 1.3900
C3M H3M 0.9500
C4M C5M 1.3900
C4M C11M 1.394(9)
C5M C10M 1.386(7)
N2M C6M 1.3900
N2M C10M 1.3900
N2M H2MN 0.8800
C6M C7M 1.3900
C6M H6M 0.9500
C7M C8M 1.3900
C7M H7M 0.9500
C8M C9M 1.3900
C8M H8M 0.9500
C9M C10M 1.3900
C9M C12M 1.403(9)
C11M C12M 1.385(9)
C11M H11M 0.9500
C12M H12M 0.9500
N1K C1K 1.3900
N1K C5K 1.3900
N1K H1KN 0.8800
C1K C2K 1.3900
C1K H1K 0.9500
C2K C3K 1.3900
C2K H2K 0.9500
C3K C4K 1.3900
C3K H3K 0.9500
C4K C5K 1.3900
C4K C11K 1.396(9)
C5K C10K 1.384(7)
N2K C6K 1.3900
N2K C10K 1.3900
C6K C7K 1.3900
C6K H6K 0.9500
C7K C8K 1.3900
C7K H7K 0.9500
C8K C9K 1.3900
C8K H8K 0.9500
C9K C10K 1.3900
C9K C12K 1.399(9)
C11K C12K 1.390(9)
C11K H11K 0.9500
C12K H12K 0.9500
N1W C1W 1.332(5)
N1W C5W 1.366(5)
N1W H1WN 0.8800
C1W C2W 1.373(6)
C1W H1W 0.9500
C2W C3W 1.372(6)
C2W H2W 0.9500
C3W C4W 1.409(6)
C3W H3W 0.9500
C4W C5W 1.398(5)
C4W C11W 1.433(6)
C5W C10W 1.436(5)
N2W C6W 1.335(5)
N2W C10W 1.348(5)
C6W C7W 1.405(6)
C6W H6W 0.9500
C7W C8W 1.365(6)
C7W H7W 0.9500
C8W C9W 1.412(5)
C8W H8W 0.9500
C9W C10W 1.412(5)
C9W C12W 1.432(6)
C11W C12W 1.351(6)
C11W H11W 0.9500
C12W H12W 0.9500
N1U C1U 1.340(6)
N1U C5U 1.359(5)
C1U C2U 1.393(6)
C1U H1U 0.9500
C2U C3U 1.372(6)
C2U H2U 0.9500
C3U C4U 1.404(5)
C3U H3U 0.9500
C4U C5U 1.406(5)
C4U C11U 1.427(5)
C5U C10U 1.438(5)
N2U C6U 1.325(6)
N2U C10U 1.360(5)
N2U H2UN 0.8800
C6U C7U 1.385(6)
C6U H6U 0.9500
C7U C8U 1.379(6)
C7U H7U 0.9500
C8U C9U 1.408(5)
C8U H8U 0.9500
C9U C10U 1.405(5)
C9U C12U 1.434(5)
C11U C12U 1.344(6)
C11U H11U 0.9500
C12U H12U 0.9500
N1T C1T 1.324(6)
N1T C5T 1.358(5)
N1T H1TN 0.8800
C1T C2T 1.392(6)
C1T H1T 0.9500
C2T C3T 1.368(6)
C2T H2T 0.9500
C3T C4T 1.417(6)
C3T H3T 0.9500
C4T C5T 1.395(6)
C4T C11T 1.431(6)
C5T C10T 1.449(6)
N2T C6T 1.320(6)
N2T C10T 1.361(5)
C6T C7T 1.405(8)
C6T H6T 0.9500
C7T C8T 1.354(8)
C7T H7T 0.9500
C8T C9T 1.414(6)
C8T H8T 0.9500
C9T C10T 1.406(6)
C9T C12T 1.419(7)
C11T C12T 1.359(7)
C11T H11T 0.9500
C12T H12T 0.9500
N1R C1R 1.327(6)
N1R C5R 1.348(6)
C1R C2R 1.407(6)
C1R H1R 0.9500
C2R C3R 1.364(7)
C2R H2R 0.9500
C3R C4R 1.412(7)
C3R H3R 0.9500
C4R C5R 1.420(6)
C4R C11R 1.423(7)
C5R C10R 1.428(6)
N2R C6R 1.328(6)
N2R C10R 1.364(5)
N2R H2RN 0.8800
C6R C7R 1.378(6)
C6R H6R 0.9500
C7R C8R 1.382(7)
C7R H7R 0.9500
C8R C9R 1.411(7)
C8R H8R 0.9500
C9R C10R 1.406(6)
C9R C12R 1.449(6)
C11R C12R 1.347(7)
C11R H11R 0.9500
C12R H12R 0.9500
N1Y C1Y 1.331(5)
N1Y C5Y 1.356(5)
C1Y C2Y 1.388(7)
C1Y H1Y 0.9500
C2Y C3Y 1.369(8)
C2Y H2Y 0.9500
C3Y C4Y 1.398(7)
C3Y H3Y 0.9500
C4Y C5Y 1.408(6)
C4Y C11Y 1.436(6)
C5Y C10Y 1.438(5)
N2Y C6Y 1.333(6)
N2Y C10Y 1.350(6)
N2Y H2YN 0.8800
C6Y C7Y 1.357(9)
C6Y H6Y 0.9500
C7Y C8Y 1.373(9)
C7Y H7Y 0.9500
C8Y C9Y 1.421(7)
C8Y H8Y 0.9500
C9Y C10Y 1.405(6)
C9Y C12Y 1.420(7)
C11Y C12Y 1.367(8)
C11Y H11Y 0.9500
C12Y H12Y 0.9500
N1P C1P 1.340(5)
N1P C5P 1.356(5)
N1P H1PN 0.8800
C1P C2P 1.375(6)
C1P H1P 0.9500
C2P C3P 1.376(7)
C2P H2P 0.9500
C3P C4P 1.421(6)
C3P H3P 0.9500
C4P C5P 1.394(6)
C4P C11P 1.430(7)
C5P C10P 1.441(5)
N2P C6P 1.327(5)
N2P C10P 1.351(5)
C6P C7P 1.401(7)
C6P H6P 0.9500
C7P C8P 1.366(7)
C7P H7P 0.9500
C8P C9P 1.416(6)
C8P H8P 0.9500
C9P C10P 1.418(6)
C9P C12P 1.420(7)
C11P C12P 1.358(7)
C11P H11P 0.9500
C12P H12P 0.9500
N1O C1O 1.317(7)
N1O C5O 1.352(6)
C1O C2O 1.405(8)
C1O H1O 0.9500
C2O C3O 1.374(8)
C2O H2O 0.9500
C3O C4O 1.403(7)
C3O H3O 0.9500
C4O C5O 1.412(6)
C4O C11O 1.419(7)
C5O C10O 1.429(6)
N2O C6O 1.333(6)
N2O C10O 1.356(6)
N2O H2ON 0.8800
C6O C7O 1.375(7)
C6O H6O 0.9500
C7O C8O 1.375(7)
C7O H7O 0.9500
C8O C9O 1.399(7)
C8O H8O 0.9500
C9O C10O 1.401(6)
C9O C12O 1.430(6)
C11O C12O 1.360(7)
C11O H11O 0.9500
C12O H12O 0.9500
N1N C1N 1.3900
N1N C5N 1.3900
N1N H1NN 0.8800
C1N C2N 1.3900
C1N H1N 0.9500
C2N C3N 1.3900
C2N H2N 0.9500
C3N C4N 1.3900
C3N H3N 0.9500
C4N C5N 1.3900
C4N C11N 1.3901
C5N C10N 1.3897
N2N C6N 1.3900
N2N C10N 1.3900
C6N C7N 1.3900
C6N H6N 0.9500
C7N C8N 1.3900
C7N H7N 0.9500
C8N C9N 1.3900
C8N H8N 0.9500
C9N C10N 1.3900
C9N C12N 1.3906
C11N C12N 1.3902(10)
C11N H11N 0.9500
C12N H12N 0.9500
O1W H1W1 0.84(6)
O1W H1W2 0.82(6)
O2W H2W1 0.89(6)
O2W H2W2 0.75(6)
O3W H3W1 0.85(6)
O3W H3W2 0.82(6)
O4W H4W1 0.94(6)
O4W H4W2 0.80(6)
O5W H5W1 0.83(2)
O5W H5W2 0.83(2)
O6W H6W1 0.96(5)
O6W H6W2 0.91(5)
O8W H8W1 0.93(7)
O8W H8W2 0.93(6)
O10W H1WW 0.84(2)
O10W H2WW 0.83(2)
O13W H5WW 0.946(18)
O13W H6WW 0.83(2)
O14W H7WW 0.940(18)
O14W H8WW 0.83(2)
O15W H5W3 0.915(18)
O15W H5W4 0.80(2)
O16W H6W3 0.955(18)
O16W H6W4 0.84(2)
O32W O33W 1.53(4)

loop_
_geom_hbond_atom_site_label_D
_geom_hbond_atom_site_label_H
_geom_hbond_atom_site_label_A
_geom_hbond_distance_DH
_geom_hbond_distance_HA
_geom_hbond_distance_DA
_geom_hbond_angle_DHA
_geom_hbond_site_symmetry_A
C2C H2C O1C1 0.95 2.39 2.873(14) 110.9 .
C4A H4A O3A 0.95 2.65 3.456(5) 142.7 2
C4E H4E O3E 0.95 2.56 3.374(4) 143.5 2_766
C4H H4H O31W 0.95 2.60 3.271(14) 127.7 1_554
O4B H4B1 O4C 0.84 1.86 2.557(4) 139.2 .
O4D H4D1 O4E 0.84 1.89 2.724(4) 175.0 .
O4H H4H1 O4A 0.84 1.87 2.706(4) 170.3 .
N1X H1XN O6W 0.88 2.07 2.900(5) 156.1 2_666
C1X H1X O3F 0.95 2.25 3.180(5) 166.9 2_666
C2X H2X O1G 0.95 2.60 3.204(8) 122.1 2_666
N2Q H2QN O12W 0.88 1.99 2.805(6) 153.0 .
C6Q H6Q O4W 0.95 2.57 3.341(6) 138.9 2_655
N2Z H2ZN O7W 0.88 2.04 2.891(7) 161.3 .
C6Z H6Z O1B1 0.95 2.60 3.347(10) 135.2 2_655
C6Z H6Z O21W 0.95 2.46 3.245(9) 139.8 2_655
C6Z H6Z O29W 0.95 2.53 3.13(2) 121.3 2_655
C7Z H7Z O29W 0.95 2.64 3.19(2) 117.4 2_655
N1L H1LN O7W 0.88 2.35 2.903(7) 121.5 .
C1L H1L N1Y 0.95 2.54 3.433(7) 157.3 .
C1L H1L O7W 0.95 2.47 2.981(9) 113.6 .
C7L H7L O3H2 0.95 2.65 3.080(18) 107.7 1_655
N1V H1VN O32W 0.88 2.16 3.02(2) 166.6 .
N1V H1VN O33W 0.88 2.67 3.48(3) 154.2 .
C6V H6V O3B1 0.95 2.61 3.543(19) 166.7 2_655
N2M H2MN O28W 0.88 2.28 3.12(3) 159.6 .
C6M H6M O19W 0.95 2.18 2.969(16) 139.3 1_665
C6M H6M O23W 0.95 1.79 2.65(4) 148.2 2_765
C7M H7M O23W 0.95 1.79 2.42(4) 121.2 .
C1K H1K N2O 0.95 2.60 3.397(11) 141.3 2_766
N1W H1WN O13W 0.88 1.87 2.732(6) 166.0 .
C1W H1W O2W 0.95 2.34 3.269(5) 166.5 2_666
C7W H7W O4A 0.95 2.56 3.439(5) 153.9 .
C1U H1U O5W 0.95 2.58 3.430(6) 148.9 1_455
C2U H2U O3D 0.95 2.50 3.243(5) 135.2 1_455
N2U H2UN O6W 0.88 2.12 2.865(5) 141.6 2_666
C6U H6U N2X 0.95 2.34 3.241(5) 157.9 .
N1T H1TN O11W 0.88 2.00 2.859(5) 165.8 .
C1R H1R O3C1 0.95 2.63 3.50(3) 151.9 2_656
C2R H2R O1C1 0.95 2.57 3.11(2) 116.5 2_656
N2R H2RN O1D 0.88 1.98 2.766(4) 148.9 2_656
C6R H6R O2D 0.95 2.38 3.170(5) 140.0 2_656
C7R H7R O2D 0.95 2.54 3.333(6) 141.6 .
N2Y H2YN O7W 0.88 1.94 2.761(5) 154.2 .
C6Y H6Y O1B1 0.95 2.51 3.450(13) 168.6 2_655
C6Y H6Y O3B2 0.95 2.33 3.01(3) 128.0 2_655
C7Y H7Y O3B2 0.95 2.64 3.16(3) 114.9 2_655
N1P H1PN O1W 0.88 1.85 2.658(5) 151.2 .
C1P H1P O2F 0.95 2.56 3.156(6) 120.8 .
C2P H2P O1E 0.95 2.38 3.199(5) 143.6 2_766
C6P H6P O3C1 0.95 2.45 3.03(2) 119.0 1_565
C6P H6P O3C2 0.95 2.41 3.09(3) 128.8 1_565
C1O H1O O3G 0.95 2.59 3.283(7) 130.4 2_666
C1O H1O O2G2 0.95 2.42 3.148(14) 132.9 2_666
N2O H2ON O9W 0.88 1.91 2.694(5) 147.8 2_656
C6O H6O O2B1 0.95 2.42 3.019(13) 120.7 2_656
C6O H6O O21W 0.95 2.52 3.293(8) 138.0 2_656
C7O H7O O2A 0.95 2.30 3.166(6) 150.4 1_656
O1W H1W1 O2F 0.84(6) 1.95(6) 2.765(4) 163(5) .
O1W H1W2 O3W 0.82(6) 1.90(6) 2.717(5) 173(5) 1_565
O2W H2W1 O3E 0.89(6) 1.92(6) 2.791(4) 168(5) .
O2W H2W2 O2E 0.75(6) 2.15(6) 2.901(5) 174(6) 2_766
O3W H3W1 O1D 0.85(6) 2.07(6) 2.889(4) 161(5) .
O3W H3W2 O3C1 0.82(6) 2.08(6) 2.844(19) 154(5) .
O3W H3W2 O3C2 0.82(6) 2.05(6) 2.83(2) 157(5) .
O4W H4W1 O3A 0.94(6) 1.81(6) 2.743(5) 174(5) .
O4W H4W2 O1A 0.80(6) 2.09(6) 2.868(5) 164(6) 2
O5W H5W1 O2E 0.83(2) 1.94(2) 2.768(5) 173(6) .
O5W H5W2 O1F 0.83(2) 1.94(2) 2.764(4) 175(6) 2_766
O6W H6W1 O2W 0.96(5) 2.02(5) 2.886(5) 148(4) .
O6W H6W2 O1F 0.91(5) 1.88(6) 2.778(4) 167(5) .
O8W H8W1 O5W 0.93(7) 1.81(7) 2.733(5) 168(6) .
O8W H8W2 O3D 0.93(6) 1.88(6) 2.804(4) 172(6) .
O10W H1WW O1E 0.84(2) 2.08(3) 2.883(4) 162(6) .
O10W H2WW O8W 0.83(2) 1.94(2) 2.770(6) 178(6) .
O13W H6WW O14W 0.83(2) 1.86(3) 2.672(7) 166(7) .
O14W H8WW O3G 0.83(2) 2.05(6) 2.732(7) 139(8) .
O14W H8WW O3G2 0.83(2) 1.52(4) 2.294(18) 153(8) .
O15W H5W3 O2C1 0.915(18) 1.95(2) 2.866(16) 175(8) .
O15W H5W3 O2C2 0.915(18) 1.69(4) 2.564(16) 158(8) .
O15W H5W4 O3A 0.80(2) 2.05(2) 2.848(5) 173(7) 2_655
O16W H6W4 O11W 0.84(2) 2.09(6) 2.800(7) 142(9) .

loop_
_geom_torsion_atom_site_label_1
_geom_torsion_atom_site_label_2
_geom_torsion_atom_site_label_3
_geom_torsion_atom_site_label_4
_geom_torsion
C6A C1A C2A C3A -0.4(6)
C7H C1A C2A C3A 176.9(3)
C6B C1B C2B C3B 0.2(6)
C7A C1B C2B C3B -175.0(3)
C6C C1C C2C C3C 1.2(5)
C7B C1C C2C C3C -179.8(3)
C6D C1D C2D C3D 0.7(5)
C7C C1D C2D C3D -178.9(3)
C6E C1E C2E C3E 0.5(5)
C7D C1E C2E C3E -176.2(3)
C6F C1F C2F C3F 0.4(5)
C7E C1F C2F C3F 175.3(3)
C6G C1G C2G C3G 0.1(6)
C7F C1G C2G C3G 178.5(3)
C6H C1H C2H C3H -1.0(6)
C7G C1H C2H C3H 179.9(4)
C1A C2A C3A C4A -1.6(6)
C1A C2A C3A S1A 179.6(3)
C1B C2B C3B C4B -0.2(6)
C1B C2B C3B S1B 174.8(3)
C1C C2C C3C C4C 1.1(6)
C1C C2C C3C S1C2 -179.2(5)
C1C C2C C3C S1C1 175.3(4)
C1D C2D C3D C4D 2.4(5)
C1D C2D C3D S1D -174.7(3)
C1E C2E C3E C4E 2.4(5)
C1E C2E C3E S1E 178.7(3)
C1F C2F C3F C4F -0.4(5)
C1F C2F C3F S1F -172.3(3)
C1G C2G C3G C4G -0.8(6)
C1G C2G C3G S1G2 176.3(7)
C1G C2G C3G S1G -171.4(3)
C1H C2H C3H C4H -3.2(6)
C1H C2H C3H S1H 175.8(3)
C2A C3A C4A C5A 0.9(6)
S1A C3A C4A C5A 179.6(3)
C2B C3B C4B C5B 0.5(6)
S1B C3B C4B C5B -174.7(3)
C2C C3C C4C C5C -1.2(6)
S1C2 C3C C4C C5C 179.0(5)
S1C1 C3C C4C C5C -174.6(5)
C2D C3D C4D C5D -1.9(5)
S1D C3D C4D C5D 175.3(3)
C2E C3E C4E C5E -2.0(6)
S1E C3E C4E C5E -178.3(3)
C2F C3F C4F C5F 0.1(5)
S1F C3F C4F C5F 172.3(3)
C2G C3G C4G C5G 0.4(6)
S1G2 C3G C4G C5G -177.0(6)
S1G C3G C4G C5G 170.8(3)
C2H C3H C4H C5H 2.2(6)
S1H C3H C4H C5H -176.8(3)
C3A C4A C5A C6A 1.8(6)
C3A C4A C5A C7A -178.1(3)
C3B C4B C5B C6B -0.9(6)
C3B C4B C5B C7B -179.8(3)
C3C C4C C5C C6C -1.0(5)
C3C C4C C5C C7C 176.3(3)
C3D C4D C5D C6D -1.7(5)
C3D C4D C5D C7D 175.1(3)
C3E C4E C5E C6E -1.3(5)
C3E C4E C5E C7E 178.4(3)
C3F C4F C5F C6F 0.2(5)
C3F C4F C5F C7F -178.8(3)
C3G C4G C5G C6G 0.7(6)
C3G C4G C5G C7G -173.9(4)
C3H C4H C5H C6H 3.0(6)
C3H C4H C5H C7H -175.9(3)
C2A C1A C6A O4A -177.9(3)
C7H C1A C6A O4A 4.8(5)
C2A C1A C6A C5A 3.2(5)
C7H C1A C6A C5A -174.2(3)
C4A C5A C6A O4A 177.2(3)
C7A C5A C6A O4A -2.9(6)
C4A C5A C6A C1A -3.9(5)
C7A C5A C6A C1A 176.0(3)
C4B C5B C6B O4B 179.9(3)
C7B C5B C6B O4B -1.2(5)
C4B C5B C6B C1B 0.9(5)
C7B C5B C6B C1B 179.8(3)
C2B C1B C6B O4B -179.6(3)
C7A C1B C6B O4B -4.3(5)
C2B C1B C6B C5B -0.5(5)
C7A C1B C6B C5B 174.7(3)
C4C C5C C6C O4C -178.0(3)
C7C C5C C6C O4C 4.7(5)
C4C C5C C6C C1C 3.3(5)
C7C C5C C6C C1C -174.0(3)
C2C C1C C6C O4C 178.0(3)
C7B C1C C6C O4C -1.1(5)
C2C C1C C6C C5C -3.4(5)
C7B C1C C6C C5C 177.6(3)
C2D C1D C6D O4D 178.1(3)
C7C C1D C6D O4D -2.3(5)
C2D C1D C6D C5D -4.4(5)
C7C C1D C6D C5D 175.2(3)
C4D C5D C6D O4D -177.7(3)
C7D C5D C6D O4D 5.6(5)
C4D C5D C6D C1D 4.9(5)
C7D C5D C6D C1D -171.8(3)
C2E C1E C6E O4E 176.9(3)
C7D C1E C6E O4E -6.4(5)
C2E C1E C6E C5E -3.8(5)
C7D C1E C6E C5E 172.9(3)
C4E C5E C6E O4E -176.6(3)
C7E C5E C6E O4E 3.8(5)
C4E C5E C6E C1E 4.2(5)
C7E C5E C6E C1E -175.5(3)
C2F C1F C6F O4F 179.5(3)
C7E C1F C6F O4F 4.4(5)
C2F C1F C6F C5F -0.1(5)
C7E C1F C6F C5F -175.1(3)
C4F C5F C6F O4F -179.7(3)
C7F C5F C6F O4F -0.7(5)
C4F C5F C6F C1F -0.2(5)
C7F C5F C6F C1F 178.8(3)
C4G C5G C6G O4G -178.9(3)
C7G C5G C6G O4G -4.3(5)
C4G C5G C6G C1G -1.3(6)
C7G C5G C6G C1G 173.4(3)
C2G C1G C6G O4G 178.5(3)
C7F C1G C6G O4G 0.1(5)
C2G C1G C6G C5G 0.9(5)
C7F C1G C6G C5G -177.5(3)
C4H C5H C6H O4H 175.1(4)
C7H C5H C6H O4H -6.0(6)
C4H C5H C6H C1H -7.3(6)
C7H C5H C6H C1H 171.5(3)
C2H C1H C6H O4H -176.0(3)
C7G C1H C6H O4H 3.1(5)
C2H C1H C6H C5H 6.4(6)
C7G C1H C6H C5H -174.5(4)
C2B C1B C7A C5A -93.7(4)
C6B C1B C7A C5A 91.1(4)
C4A C5A C7A C1B 110.8(4)
C6A C5A C7A C1B -69.1(5)
C4B C5B C7B C1C 99.5(4)
C6B C5B C7B C1C -79.5(4)
C6C C1C C7B C5B 95.3(4)
C2C C1C C7B C5B -83.7(4)
C4C C5C C7C C1D -98.1(4)
C6C C5C C7C C1D 79.2(4)
C2D C1D C7C C5C 12.9(5)
C6D C1D C7C C5C -166.7(3)
C4D C5D C7D C1E 84.9(4)
C6D C5D C7D C1E -98.4(4)
C2E C1E C7D C5D -93.4(4)
C6E C1E C7D C5D 89.9(4)
C4E C5E C7E C1F -112.1(4)
C6E C5E C7E C1F 67.5(5)
C2F C1F C7E C5E 92.2(4)
C6F C1F C7E C5E -92.9(4)
C4F C5F C7F C1G -98.0(4)
C6F C5F C7F C1G 83.0(4)
C2G C1G C7F C5F 91.2(4)
C6G C1G C7F C5F -90.4(4)
C4G C5G C7G C1H 93.3(5)
C6G C5G C7G C1H -81.3(5)
C2H C1H C7G C5G -16.1(6)
C6H C1H C7G C5G 164.9(4)
C2A C1A C7H C5H 96.7(4)
C6A C1A C7H C5H -85.9(4)
C6H C5H C7H C1A 100.3(4)
C4H C5H C7H C1A -80.9(4)
C4A C3A S1A O2A -166.5(3)
C2A C3A S1A O2A 12.2(4)
C4A C3A S1A O1A 71.9(4)
C2A C3A S1A O1A -109.4(3)
C4A C3A S1A O3A -45.6(4)
C2A C3A S1A O3A 133.1(3)
C2B C3B S1B O2B1 -88.2(9)
C4B C3B S1B O2B1 87.0(9)
C2B C3B S1B O3B2 126.9(13)
C4B C3B S1B O3B2 -57.9(13)
C2B C3B S1B O1B2 -8.7(9)
C4B C3B S1B O1B2 166.5(9)
C2B C3B S1B O3B1 141.8(9)
C4B C3B S1B O3B1 -43.0(9)
C2B C3B S1B O1B1 30.8(6)
C4B C3B S1B O1B1 -154.0(5)
C2B C3B S1B O2B2 -122.8(6)
C4B C3B S1B O2B2 52.4(6)
C2C C3C S1C1 O1C1 8.8(8)
C4C C3C S1C1 O1C1 -177.3(7)
S1C2 C3C S1C1 O1C1 -153(2)
C2C C3C S1C1 O3C1 -115.2(10)
C4C C3C S1C1 O3C1 58.7(10)
S1C2 C3C S1C1 O3C1 83(2)
C2C C3C S1C1 O2C1 128.2(5)
C4C C3C S1C1 O2C1 -57.9(7)
S1C2 C3C S1C1 O2C1 -34.1(18)
C2C C3C S1C2 O3C2 -111.7(10)
C4C C3C S1C2 O3C2 68.1(12)
S1C1 C3C S1C2 O3C2 -91(2)
C2C C3C S1C2 O1C2 7.6(8)
C4C C3C S1C2 O1C2 -172.6(6)
S1C1 C3C S1C2 O1C2 28.2(18)
C2C C3C S1C2 O2C2 128.6(6)
C4C C3C S1C2 O2C2 -51.6(7)
S1C1 C3C S1C2 O2C2 149(2)
C2D C3D S1D O2D -134.0(3)
C4D C3D S1D O2D 48.8(3)
C2D C3D S1D O3D 105.3(3)
C4D C3D S1D O3D -71.9(3)
C2D C3D S1D O1D -13.6(3)
C4D C3D S1D O1D 169.3(3)
C2E C3E S1E O1E -13.0(4)
C4E C3E S1E O1E 163.2(3)
C2E C3E S1E O3E -133.9(3)
C4E C3E S1E O3E 42.4(4)
C2E C3E S1E O2E 108.2(3)
C4E C3E S1E O2E -75.6(3)
C4F C3F S1F O2F -77.1(3)
C2F C3F S1F O2F 94.9(3)
C4F C3F S1F O3F 43.2(3)
C2F C3F S1F O3F -144.8(3)
C4F C3F S1F O1F 163.3(3)
C2F C3F S1F O1F -24.7(4)
C2G C3G S1G O3G -170.0(4)
C4G C3G S1G O3G 19.5(5)
S1G2 C3G S1G O3G -41(3)
C2G C3G S1G O2G 69.6(4)
C4G C3G S1G O2G -101.0(4)
S1G2 C3G S1G O2G -161(3)
C2G C3G S1G O1G -47.7(5)
C4G C3G S1G O1G 141.8(4)
S1G2 C3G S1G O1G 82(3)
C2G C3G S1G2 O1G2 -4.6(18)
C4G C3G S1G2 O1G2 172.5(14)
S1G C3G S1G2 O1G2 -62(3)
C2G C3G S1G2 O2G2 113.7(12)
C4G C3G S1G2 O2G2 -69.2(13)
S1G C3G S1G2 O2G2 56(3)
C2G C3G S1G2 O3G2 -130.5(11)
C4G C3G S1G2 O3G2 46.7(12)
S1G C3G S1G2 O3G2 172(4)
C4H C3H S1H O1H2 -152.8(10)
C2H C3H S1H O1H2 28.2(10)
C4H C3H S1H O2H1 -14.3(6)
C2H C3H S1H O2H1 166.7(5)
C4H C3H S1H O3H1 112.9(8)
C2H C3H S1H O3H1 -66.1(8)
C4H C3H S1H O1H1 -132.3(7)
C2H C3H S1H O1H1 48.7(7)
C4H C3H S1H O3H2 78.7(10)
C2H C3H S1H O3H2 -100.3(9)
C4H C3H S1H O2H2 -30.8(10)
C2H C3H S1H O2H2 150.2(10)
C5X N1X C1X C2X -0.4(6)
N1X C1X C2X C3X 1.4(6)
C1X C2X C3X C4X 0.0(6)
C2X C3X C4X C5X -2.4(6)
C2X C3X C4X C11X 176.7(4)
C1X N1X C5X C4X -2.0(6)
C1X N1X C5X C10X 177.7(4)
C3X C4X C5X N1X 3.4(5)
C11X C4X C5X N1X -175.8(3)
C3X C4X C5X C10X -176.3(4)
C11X C4X C5X C10X 4.5(6)
C10X N2X C6X C7X 0.2(6)
N2X C6X C7X C8X 0.7(6)
C6X C7X C8X C9X -1.3(6)
C7X C8X C9X C10X 1.0(6)
C7X C8X C9X C12X -179.3(4)
C6X N2X C10X C9X -0.5(5)
C6X N2X C10X C5X 179.5(3)
C8X C9X C10X N2X -0.1(5)
C12X C9X C10X N2X -179.8(4)
C8X C9X C10X C5X 179.9(3)
C12X C9X C10X C5X 0.2(5)
N1X C5X C10X N2X -3.1(5)
C4X C5X C10X N2X 176.6(3)
N1X C5X C10X C9X 176.9(3)
C4X C5X C10X C9X -3.4(5)
C3X C4X C11X C12X 178.4(4)
C5X C4X C11X C12X -2.4(6)
C4X C11X C12X C9X -0.7(6)
C8X C9X C12X C11X -177.8(4)
C10X C9X C12X C11X 1.9(6)
C5Q N1Q C1Q C2Q -1.3(6)
N1Q C1Q C2Q C3Q 0.7(7)
C1Q C2Q C3Q C4Q 0.2(6)
C2Q C3Q C4Q C5Q -0.4(6)
C2Q C3Q C4Q C11Q 178.8(4)
C1Q N1Q C5Q C4Q 1.0(6)
C1Q N1Q C5Q C10Q 178.9(4)
C3Q C4Q C5Q N1Q -0.2(6)
C11Q C4Q C5Q N1Q -179.4(4)
C3Q C4Q C5Q C10Q -178.1(4)
C11Q C4Q C5Q C10Q 2.7(6)
C10Q N2Q C6Q C7Q -0.1(9)
N2Q C6Q C7Q C8Q -2.0(10)
C6Q C7Q C8Q C9Q 2.4(9)
C7Q C8Q C9Q C10Q -0.8(8)
C7Q C8Q C9Q C12Q 178.3(5)
C6Q N2Q C10Q C9Q 1.8(7)
C6Q N2Q C10Q C5Q -176.9(5)
C8Q C9Q C10Q N2Q -1.4(7)
C12Q C9Q C10Q N2Q 179.6(4)
C8Q C9Q C10Q C5Q 177.3(4)
C12Q C9Q C10Q C5Q -1.8(6)
N1Q C5Q C10Q N2Q 0.0(6)
C4Q C5Q C10Q N2Q 178.0(4)
N1Q C5Q C10Q C9Q -178.7(4)
C4Q C5Q C10Q C9Q -0.7(6)
C5Q C4Q C11Q C12Q -2.3(7)
C3Q C4Q C11Q C12Q 178.5(4)
C4Q C11Q C12Q C9Q -0.2(7)
C8Q C9Q C12Q C11Q -176.8(5)
C10Q C9Q C12Q C11Q 2.2(7)
C5Z N1Z C1Z C2Z -0.1(12)
N1Z C1Z C2Z C3Z -0.1(14)
C1Z C2Z C3Z C4Z 0.9(12)
C2Z C3Z C4Z C5Z -1.6(11)
C2Z C3Z C4Z C11Z 178.7(7)
C1Z N1Z C5Z C4Z -0.7(10)
C1Z N1Z C5Z C10Z 178.3(7)
C3Z C4Z C5Z N1Z 1.5(11)
C11Z C4Z C5Z N1Z -178.8(7)
C3Z C4Z C5Z C10Z -177.5(7)
C11Z C4Z C5Z C10Z 2.2(10)
C10Z N2Z C6Z C7Z 0.4(11)
N2Z C6Z C7Z C8Z 0.0(12)
C6Z C7Z C8Z C9Z -0.2(12)
C7Z C8Z C9Z C10Z 0.0(10)
C7Z C8Z C9Z C12Z 178.3(7)
C6Z N2Z C10Z C9Z -0.6(10)
C6Z N2Z C10Z C5Z -179.2(6)
C12Z C9Z C10Z N2Z -177.9(6)
C8Z C9Z C10Z N2Z 0.4(9)
C12Z C9Z C10Z C5Z 0.6(10)
C8Z C9Z C10Z C5Z 178.9(6)
N1Z C5Z C10Z N2Z -3.5(9)
C4Z C5Z C10Z N2Z 175.5(6)
N1Z C5Z C10Z C9Z 177.9(6)
C4Z C5Z C10Z C9Z -3.0(9)
C3Z C4Z C11Z C12Z -179.2(8)
C5Z C4Z C11Z C12Z 1.1(12)
C4Z C11Z C12Z C9Z -3.6(12)
C10Z C9Z C12Z C11Z 2.8(11)
C8Z C9Z C12Z C11Z -175.4(8)
C5L N1L C1L C2L 0.0
N1L C1L C2L C3L 0.0
C1L C2L C3L C4L 0.0
C2L C3L C4L C5L 0.0
C2L C3L C4L C11L -179.7(9)
C3L C4L C5L N1L 0.0
C11L C4L C5L N1L 179.7(9)
C3L C4L C5L C10L -179.6(6)
C11L C4L C5L C10L 0.1(9)
C1L N1L C5L C4L 0.0
C1L N1L C5L C10L 179.6(6)
C10L N2L C6L C7L 0.0
N2L C6L C7L C8L 0.0
C6L C7L C8L C9L 0.0
C7L C8L C9L C10L 0.0
C7L C8L C9L C12L -178.5(14)
C8L C9L C10L N2L 0.0
C12L C9L C10L N2L 178.5(14)
C8L C9L C10L C5L -179.6(10)
C12L C9L C10L C5L -1.1(10)
C6L N2L C10L C9L 0.0
C6L N2L C10L C5L 179.6(10)
C4L C5L C10L C9L 0.0(6)
N1L C5L C10L C9L -179.6(5)
C4L C5L C10L N2L -179.6(6)
N1L C5L C10L N2L 0.8(12)
C5L C4L C11L C12L 0.9(16)
C3L C4L C11L C12L -179.4(10)
C4L C11L C12L C9L -2(2)
C8L C9L C12L C11L -179.4(11)
C10L C9L C12L C11L 2.1(18)
C5V N1V C1V C2V 1(2)
N1V C1V C2V C3V -1(2)
C1V C2V C3V C4V 1(2)
C2V C3V C4V C5V 0(2)
C2V C3V C4V C11V -174.8(15)
C1V N1V C5V C4V 0(2)
C1V N1V C5V C10V -179.8(13)
C3V C4V C5V N1V -0.7(19)
C11V C4V C5V N1V 174.6(13)
C3V C4V C5V C10V 179.1(12)
C11V C4V C5V C10V -5.6(19)
C10V N2V C6V C7V -1(2)
N2V C6V C7V C8V 2(2)
C6V C7V C8V C9V -2(2)
C7V C8V C9V C10V 1(2)
C7V C8V C9V C12V 178.4(16)
C8V C9V C10V N2V -0.7(19)
C12V C9V C10V N2V -177.9(15)
C8V C9V C10V C5V -177.8(15)
C12V C9V C10V C5V 5(2)
C6V N2V C10V C9V 0.8(18)
C6V N2V C10V C5V 178.0(12)
N1V C5V C10V C9V -179.9(12)
C4V C5V C10V C9V 0.3(18)
N1V C5V C10V N2V 2.9(18)
C4V C5V C10V N2V -176.9(12)
C3V C4V C11V C12V -179.3(13)
C5V C4V C11V C12V 6(2)
C4V C11V C12V C9V 0(2)
C10V C9V C12V C11V -5(2)
C8V C9V C12V C11V 177.8(14)
C5M N1M C1M C2M 0.0
N1M C1M C2M C3M 0.0
C1M C2M C3M C4M 0.0
C2M C3M C4M C5M 0.0
C2M C3M C4M C11M 174.5(14)
C3M C4M C5M C10M -177.8(8)
C11M C4M C5M C10M 7.7(13)
C3M C4M C5M N1M 0.0
C11M C4M C5M N1M -174.5(14)
C1M N1M C5M C10M 177.8(8)
C1M N1M C5M C4M 0.0
C10M N2M C6M C7M 0.0
N2M C6M C7M C8M 0.0
C6M C7M C8M C9M 0.0
C7M C8M C9M C10M 0.0
C7M C8M C9M C12M -171.9(18)
C4M C5M C10M C9M 0.7(9)
N1M C5M C10M C9M -177.1(8)
C4M C5M C10M N2M -177.9(8)
N1M C5M C10M N2M 4.4(15)
C8M C9M C10M C5M -178.5(15)
C12M C9M C10M C5M -6.3(14)
C8M C9M C10M N2M 0.0
C12M C9M C10M N2M 172.2(17)
C6M N2M C10M C5M 178.6(15)
C6M N2M C10M C9M 0.0
C3M C4M C11M C12M 175.4(13)
C5M C4M C11M C12M -10(2)
C4M C11M C12M C9M 4(3)
C8M C9M C12M C11M 175.8(15)
C10M C9M C12M C11M 4(2)
C5K N1K C1K C2K 0.0
N1K C1K C2K C3K 0.0
C1K C2K C3K C4K 0.0
C2K C3K C4K C5K 0.0
C2K C3K C4K C11K 177.2(15)
C3K C4K C5K C10K 178.4(7)
C11K C4K C5K C10K 1.2(14)
C3K C4K C5K N1K 0.0
C11K C4K C5K N1K -177.2(15)
C1K N1K C5K C10K -178.4(7)
C1K N1K C5K C4K 0.0
C10K N2K C6K C7K 0.0
N2K C6K C7K C8K 0.0
C6K C7K C8K C9K 0.0
C7K C8K C9K C10K 0.0
C7K C8K C9K C12K 179.3(18)
C4K C5K C10K C9K 5.6(7)
N1K C5K C10K C9K -176.0(6)
C4K C5K C10K N2K 178.4(7)
N1K C5K C10K N2K -3.2(15)
C8K C9K C10K C5K 172.7(13)
C12K C9K C10K C5K -6.6(16)
C8K C9K C10K N2K 0.0
C12K C9K C10K N2K -179.3(18)
C6K N2K C10K C5K -172.9(13)
C6K N2K C10K C9K 0.0
C5K C4K C11K C12K -7(3)
C3K C4K C11K C12K 176.1(16)
C4K C11K C12K C9K 6(3)
C10K C9K C12K C11K 1(3)
C8K C9K C12K C11K -178.4(18)
C5W N1W C1W C2W -1.4(6)
N1W C1W C2W C3W 2.7(7)
C1W C2W C3W C4W -1.8(6)
C2W C3W C4W C5W -0.3(6)
C2W C3W C4W C11W -179.6(4)
C1W N1W C5W C4W -0.7(6)
C1W N1W C5W C10W 178.8(4)
C3W C4W C5W N1W 1.5(5)
C11W C4W C5W N1W -179.1(3)
C3W C4W C5W C10W -178.0(3)
C11W C4W C5W C10W 1.3(6)
C10W N2W C6W C7W -0.5(6)
N2W C6W C7W C8W 1.3(7)
C6W C7W C8W C9W -1.0(6)
C7W C8W C9W C10W 0.0(6)
C7W C8W C9W C12W -179.6(4)
C6W N2W C10W C9W -0.7(6)
C6W N2W C10W C5W 179.7(3)
C8W C9W C10W N2W 0.9(6)
C12W C9W C10W N2W -179.5(4)
C8W C9W C10W C5W -179.4(3)
C12W C9W C10W C5W 0.2(5)
N1W C5W C10W N2W -0.5(5)
C4W C5W C10W N2W 179.0(3)
N1W C5W C10W C9W 179.8(3)
C4W C5W C10W C9W -0.7(5)
C5W C4W C11W C12W -1.6(6)
C3W C4W C11W C12W 177.7(4)
C4W C11W C12W C9W 1.1(6)
C8W C9W C12W C11W 179.2(4)
C10W C9W C12W C11W -0.4(6)
C5U N1U C1U C2U -0.3(6)
N1U C1U C2U C3U 0.2(7)
C1U C2U C3U C4U -0.1(6)
C2U C3U C4U C5U 0.2(6)
C2U C3U C4U C11U -177.7(4)
C1U N1U C5U C4U 0.4(6)
C1U N1U C5U C10U 178.2(3)
C3U C4U C5U N1U -0.3(6)
C11U C4U C5U N1U 177.6(4)
C3U C4U C5U C10U -178.1(3)
C11U C4U C5U C10U -0.2(5)
C10U N2U C6U C7U -0.1(8)
N2U C6U C7U C8U -1.3(8)
C6U C7U C8U C9U 1.2(7)
C7U C8U C9U C10U 0.2(6)
C7U C8U C9U C12U 179.7(4)
C6U N2U C10U C9U 1.5(6)
C6U N2U C10U C5U -178.0(4)
C8U C9U C10U N2U -1.5(6)
C12U C9U C10U N2U 179.0(4)
C8U C9U C10U C5U 177.9(4)
C12U C9U C10U C5U -1.6(6)
N1U C5U C10U N2U 3.0(5)
C4U C5U C10U N2U -179.0(4)
N1U C5U C10U C9U -176.4(3)
C4U C5U C10U C9U 1.5(5)
C3U C4U C11U C12U 176.7(4)
C5U C4U C11U C12U -1.1(6)
C4U C11U C12U C9U 1.1(6)
C10U C9U C12U C11U 0.2(6)
C8U C9U C12U C11U -179.2(4)
C5T N1T C1T C2T 0.2(6)
N1T C1T C2T C3T -0.2(7)
C1T C2T C3T C4T -0.2(6)
C2T C3T C4T C5T 0.7(6)
C2T C3T C4T C11T -179.9(4)
C1T N1T C5T C4T 0.2(6)
C1T N1T C5T C10T -178.7(4)
C3T C4T C5T N1T -0.7(6)
C11T C4T C5T N1T 179.9(4)
C3T C4T C5T C10T 178.3(4)
C11T C4T C5T C10T -1.2(6)
C10T N2T C6T C7T 0.2(7)
N2T C6T C7T C8T 0.4(7)
C6T C7T C8T C9T -0.4(7)
C7T C8T C9T C10T -0.2(6)
C7T C8T C9T C12T -179.5(5)
C6T N2T C10T C9T -0.9(6)
C6T N2T C10T C5T 179.3(4)
C8T C9T C10T N2T 0.9(6)
C12T C9T C10T N2T -179.8(4)
C8T C9T C10T C5T -179.3(4)
C12T C9T C10T C5T 0.0(6)
N1T C5T C10T N2T -0.3(5)
C4T C5T C10T N2T -179.3(4)
N1T C5T C10T C9T 179.9(4)
C4T C5T C10T C9T 0.9(6)
C5T C4T C11T C12T 0.6(7)
C3T C4T C11T C12T -178.9(5)
C4T C11T C12T C9T 0.3(8)
C10T C9T C12T C11T -0.6(7)
C8T C9T C12T C11T 178.7(5)
C5R N1R C1R C2R -0.5(7)
N1R C1R C2R C3R -0.5(8)
C1R C2R C3R C4R 2.2(7)
C2R C3R C4R C5R -2.9(7)
C2R C3R C4R C11R 177.5(5)
C1R N1R C5R C4R -0.3(6)
C1R N1R C5R C10R -178.8(4)
C3R C4R C5R N1R 2.0(6)
C11R C4R C5R N1R -178.4(4)
C3R C4R C5R C10R -179.6(4)
C11R C4R C5R C10R 0.0(6)
C10R N2R C6R C7R 1.2(7)
N2R C6R C7R C8R 0.4(7)
C6R C7R C8R C9R -0.3(7)
C7R C8R C9R C10R -1.3(7)
C7R C8R C9R C12R 179.2(5)
C6R N2R C10R C9R -2.9(6)
C6R N2R C10R C5R 178.8(4)
C8R C9R C10R N2R 2.8(6)
C12R C9R C10R N2R -177.6(4)
C8R C9R C10R C5R -178.9(4)
C12R C9R C10R C5R 0.6(6)
N1R C5R C10R N2R -4.4(6)
C4R C5R C10R N2R 177.0(4)
N1R C5R C10R C9R 177.3(4)
C4R C5R C10R C9R -1.3(6)
C3R C4R C11R C12R -178.5(5)
C5R C4R C11R C12R 1.9(7)
C4R C11R C12R C9R -2.6(7)
C10R C9R C12R C11R 1.3(7)
C8R C9R C12R C11R -179.2(5)
C5Y N1Y C1Y C2Y -1.3(6)
N1Y C1Y C2Y C3Y 1.3(7)
C1Y C2Y C3Y C4Y -0.8(7)
C2Y C3Y C4Y C5Y 0.3(6)
C2Y C3Y C4Y C11Y -179.3(4)
C1Y N1Y C5Y C4Y 0.9(6)
C1Y N1Y C5Y C10Y -179.7(4)
C3Y C4Y C5Y N1Y -0.4(6)
C11Y C4Y C5Y N1Y 179.3(4)
C3Y C4Y C5Y C10Y -179.8(4)
C11Y C4Y C5Y C10Y -0.1(6)
C10Y N2Y C6Y C7Y 1.2(8)
N2Y C6Y C7Y C8Y -2.0(9)
C6Y C7Y C8Y C9Y 0.6(9)
C7Y C8Y C9Y C10Y 1.6(7)
C7Y C8Y C9Y C12Y -177.5(5)
C6Y N2Y C10Y C9Y 1.1(7)
C6Y N2Y C10Y C5Y -179.6(4)
C12Y C9Y C10Y N2Y 176.7(4)
C8Y C9Y C10Y N2Y -2.4(6)
C12Y C9Y C10Y C5Y -2.5(6)
C8Y C9Y C10Y C5Y 178.3(4)
N1Y C5Y C10Y N2Y 3.5(6)
C4Y C5Y C10Y N2Y -177.0(4)
N1Y C5Y C10Y C9Y -177.2(4)
C4Y C5Y C10Y C9Y 2.3(6)
C3Y C4Y C11Y C12Y 177.9(4)
C5Y C4Y C11Y C12Y -1.8(6)
C4Y C11Y C12Y C9Y 1.6(7)
C10Y C9Y C12Y C11Y 0.6(7)
C8Y C9Y C12Y C11Y 179.6(5)
C5P N1P C1P C2P 0.6(6)
N1P C1P C2P C3P -1.0(7)
C1P C2P C3P C4P 0.4(7)
C2P C3P C4P C5P 0.6(6)
C2P C3P C4P C11P -178.4(4)
C1P N1P C5P C4P 0.5(6)
C1P N1P C5P C10P 179.2(4)
C3P C4P C5P N1P -1.1(6)
C11P C4P C5P N1P 178.0(4)
C3P C4P C5P C10P -179.8(4)
C11P C4P C5P C10P -0.7(6)
C10P N2P C6P C7P -1.2(6)
N2P C6P C7P C8P 0.5(7)
C6P C7P C8P C9P 0.4(7)
C7P C8P C9P C10P -0.5(7)
C7P C8P C9P C12P 178.8(5)
C6P N2P C10P C9P 1.1(6)
C6P N2P C10P C5P -177.9(4)
C8P C9P C10P N2P -0.3(6)
C12P C9P C10P N2P -179.6(4)
C8P C9P C10P C5P 178.7(4)
C12P C9P C10P C5P -0.6(6)
N1P C5P C10P N2P 1.0(6)
C4P C5P C10P N2P 179.7(4)
N1P C5P C10P C9P -178.0(4)
C4P C5P C10P C9P 0.6(6)
C5P C4P C11P C12P 0.7(7)
C3P C4P C11P C12P 179.7(4)
C4P C11P C12P C9P -0.7(7)
C8P C9P C12P C11P -178.6(5)
C10P C9P C12P C11P 0.7(7)
C5O N1O C1O C2O -1.4(8)
N1O C1O C2O C3O 0.0(9)
C1O C2O C3O C4O 1.4(8)
C2O C3O C4O C5O -1.3(7)
C2O C3O C4O C11O 177.6(5)
C1O N1O C5O C4O 1.4(7)
C1O N1O C5O C10O -178.1(4)
C3O C4O C5O N1O 0.0(7)
C11O C4O C5O N1O -178.9(4)
C3O C4O C5O C10O 179.5(4)
C11O C4O C5O C10O 0.6(6)
C10O N2O C6O C7O 0.7(8)
N2O C6O C7O C8O -1.4(9)
C6O C7O C8O C9O 0.9(9)
C7O C8O C9O C10O 0.2(8)
C7O C8O C9O C12O 180.0(5)
C6O N2O C10O C9O 0.4(7)
C6O N2O C10O C5O 178.9(5)
C8O C9O C10O N2O -0.9(7)
C12O C9O C10O N2O 179.4(4)
C8O C9O C10O C5O -179.4(4)
C12O C9O C10O C5O 0.9(7)
N1O C5O C10O N2O 0.0(6)
C4O C5O C10O N2O -179.5(4)
N1O C5O C10O C9O 178.6(4)
C4O C5O C10O C9O -1.0(7)
C3O C4O C11O C12O -178.9(5)
C5O C4O C11O C12O 0.0(7)
C4O C11O C12O C9O -0.1(7)
C8O C9O C12O C11O 180.0(5)
C10O C9O C12O C11O -0.3(7)
C5N N1N C1N C2N 0.0
N1N C1N C2N C3N 0.0
C1N C2N C3N C4N 0.0
C2N C3N C4N C5N 0.0
C2N C3N C4N C11N 178.4(8)
C3N C4N C5N C10N 178.2(3)
C11N C4N C5N C10N -0.2(7)
C3N C4N C5N N1N 0.0
C11N C4N C5N N1N -178.4(8)
C1N N1N C5N C10N -178.2(3)
C1N N1N C5N C4N 0.0
C10N N2N C6N C7N 0.0
N2N C6N C7N C8N 0.0
C6N C7N C8N C9N 0.0
C7N C8N C9N C10N 0.0
C7N C8N C9N C12N 178.2(7)
C4N C5N C10N C9N -0.3(3)
N1N C5N C10N C9N 177.9(4)
C4N C5N C10N N2N 178.2(3)
N1N C5N C10N N2N -3.6(6)
C8N C9N C10N C5N 178.5(5)
C12N C9N C10N C5N 0.2(6)
C8N C9N C10N N2N 0.0
C12N C9N C10N N2N -178.3(7)
C6N N2N C10N C5N -178.5(5)
C6N N2N C10N C9N 0.0
C5N C4N C11N C12N 0.8(14)
C3N C4N C11N C12N -177.6(8)
C4N C11N C12N C9N -0.9(16)
C8N C9N C12N C11N -177.9(8)
C10N C9N C12N C11N 0.4(12)
